data_1576526
loop_
_publ_author_name
'Liu, Jin'
'Nan, Zi-Ang'
'Li, Qing'
'Shen, Chuan-Qi'
'Wang, Zuo-Bei'
'Lin, Fu-Lin'
'Chen, Ting'
'Liu, Lu-Yao'
'Xie, Zhuo-Zhou'
'Zhuo, Zhu'
'Wang, Wei'
'Huang, You-Gui'

_publ_section_title
;
 Unlocking spontaneous chiral resolution in silver clusters through steric
 and anionic control.
;
_journal_issue 10
_journal_name_full 'Chemical science'
_journal_page_first 4948
_journal_page_last 4954
_journal_paper_doi 10.1039/d5sc08561f
_journal_volume 17
_journal_year 2026
_chemical_formula_moiety '4(C60 H66 Ag3 N14), 12(C F3 O3 S)'
_chemical_formula_sum 'C252 H264 Ag12 F36 N56 O36 S12'
_chemical_formula_weight 7016.34
_space_group_crystal_system tetragonal
_space_group_IT_number 92
_space_group_name_Hall 'P 4abw 2nw'
_space_group_name_H-M_alt 'P 41 21 2'
_atom_sites_solution_hydrogens geom
_audit_creation_date 2025-12-24
_audit_creation_method
;
Olex2 1.5
(compiled 2025.04.05 svn.rf049d14d for OlexSys, GUI svn.r7224)
;
_audit_update_record
;
2025-12-25 deposited with the CCDC.	2026-01-20 downloaded from the CCDC.
;
_cell_angle_alpha 90
_cell_angle_beta 90
_cell_angle_gamma 90
_cell_formula_units_Z 8
_cell_length_a 35.2602(13)
_cell_length_b 35.2602(13)
_cell_length_c 51.837(3)
_cell_measurement_reflns_used 9364
_cell_measurement_temperature 293(2)
_cell_measurement_theta_max 22.08
_cell_measurement_theta_min 2.23
_cell_volume 64448(5)
_computing_molecular_graphics 'Olex2 1.5 (Dolomanov et al., 2009)'
_computing_publication_material 'Olex2 1.5 (Dolomanov et al., 2009)'
_computing_structure_refinement 'SHELXL 2018/3 (Sheldrick, 2015)'
_computing_structure_solution 'SHELXT 2018/2 (Sheldrick, 2018)'
_diffrn_ambient_temperature 293(2)
_diffrn_measured_fraction_theta_full 0.999
_diffrn_measured_fraction_theta_max 0.998
_diffrn_measurement_device_type 'Bruker APEX-II CCD'
_diffrn_measurement_method '\f and \w scans'
_diffrn_radiation_type MoK\a
_diffrn_radiation_wavelength 0.71073
_diffrn_reflns_av_R_equivalents 0.0835
_diffrn_reflns_av_unetI/netI 0.0530
_diffrn_reflns_Laue_measured_fraction_full 0.999
_diffrn_reflns_Laue_measured_fraction_max 0.998
_diffrn_reflns_limit_h_max 45
_diffrn_reflns_limit_h_min -44
_diffrn_reflns_limit_k_max 41
_diffrn_reflns_limit_k_min -45
_diffrn_reflns_limit_l_max 67
_diffrn_reflns_limit_l_min -67
_diffrn_reflns_number 685014
_diffrn_reflns_point_group_measured_fraction_full 0.999
_diffrn_reflns_point_group_measured_fraction_max 0.998
_diffrn_reflns_theta_full 25.242
_diffrn_reflns_theta_max 27.502
_diffrn_reflns_theta_min 1.868
_exptl_absorpt_coefficient_mu 0.877
_exptl_absorpt_correction_type none
_exptl_crystal_colour 'clear whiteish white'
_exptl_crystal_colour_lustre clear
_exptl_crystal_colour_modifier whiteish
_exptl_crystal_colour_primary white
_exptl_crystal_density_diffrn 1.446
_exptl_crystal_description block
_exptl_crystal_F_000 28286
_exptl_crystal_size_max 0.12
_exptl_crystal_size_mid 0.11
_exptl_crystal_size_min 0.1
_refine_diff_density_max 2.830
_refine_diff_density_min -1.147
_refine_diff_density_rms 0.122
_refine_ls_abs_structure_details
;
 Refined as an inversion twin.
;
_refine_ls_abs_structure_Flack 0.07(3)
_refine_ls_extinction_method none
_refine_ls_goodness_of_fit_ref 1.026
_refine_ls_hydrogen_treatment constr
_refine_ls_matrix_type full
_refine_ls_number_parameters 3686
_refine_ls_number_reflns 73953
_refine_ls_number_restraints 4265
_refine_ls_restrained_S_all 1.035
_refine_ls_R_factor_all 0.1335
_refine_ls_R_factor_gt 0.0793
_refine_ls_shift/su_max 0.006
_refine_ls_shift/su_mean 0.000
_refine_ls_structure_factor_coef Fsqd
_refine_ls_weighting_details 'w=1/[\s^2^(Fo^2^)+(0.1659P)^2^+22.3799P] where P=(Fo^2^+2Fc^2^)/3'
_refine_ls_weighting_scheme calc
_refine_ls_wR_factor_gt 0.2212
_refine_ls_wR_factor_ref 0.2674
_reflns_Friedel_coverage 0.877
_reflns_Friedel_fraction_full 1.000
_reflns_Friedel_fraction_max 0.999
_reflns_number_gt 42677
_reflns_number_total 73953
_reflns_threshold_expression 'I > 2\s(I)'
_cod_data_source_file d5sc08561f2.cif
_cod_data_source_block mo_06092ch3_0m
_cod_depositor_comments 'Adding full bibliography for 1576523--1576527.cif.'
_cod_original_cell_volume 64449(6)
_cod_database_code 1576526
_shelx_shelxl_version_number 2018/3
_shelx_space_group_comment
;
The symmetry employed for this shelxl refinement is uniquely defined
by the following loop, which should always be used as a source of
symmetry information in preference to the above space-group names.
They are only intended as comments.
;
_olex2_refinement_description
;
1. Twinned data refinement
 Scales: 0.93(3)
 0.07(3)
2. Fixed Uiso
 At 1.2 times of:
  All C(H) groups, All C(H,H) groups, All N(H) groups
 At 1.5 times of:
  All C(H,H,H) groups
3. Restrained distances
 N191-C2X
 1.47 with sigma of 0.02
 C66-C68 = C67-C69 = C6A-C6B
 1.54 with sigma of 0.02
 N56-C6B
 1.47 with sigma of 0.02
 C5-C18
 1.36 with sigma of 0.02
 C5-C1A = C18-C1B
 1.39 with sigma of 0.02
 C5-N5 = C18-N7
 1.33 with sigma of 0.02
 C1A-C1D = C1B-C1C
 1.41 with sigma of 0.02
 N5-C1G = N7-C1G
 1.35 with sigma of 0.02
 C1C-C1D
 1.42 with sigma of 0.02
 C1C-C1E = C1D-C1F = C1G-C1H
 1.54 with sigma of 0.02
 C1I-C1J
 1.36 with sigma of 0.02
 C1I-C1K = C1J-C1L
 1.39 with sigma of 0.02
 C1I-N1 = C1J-N2
 1.33 with sigma of 0.02
 C1K-C1N = C1L-C1M
 1.41 with sigma of 0.02
 N1-C1Q = N2-C1Q
 1.35 with sigma of 0.02
 C1M-C1N
 1.42 with sigma of 0.02
 C1M-C1O = C1N-C1P = C1Q-C1R
 1.54 with sigma of 0.02
 C1-C1S
 1.36 with sigma of 0.02
 C1-C1T = C1S-C1U
 1.39 with sigma of 0.02
 C1-N3 = C1S-N4
 1.33 with sigma of 0.02
 C1T-C1W = C1U-C1V
 1.41 with sigma of 0.02
 N3-C1Z = N4-C1Z
 1.35 with sigma of 0.02
 C1V-C1W
 1.42 with sigma of 0.02
 C1V-C1X = C1W-C1Y = C1Z-C26
 1.54 with sigma of 0.02
 C26-N259
 1.47 with sigma of 0.02
 N259-C1H
 1.47 with sigma of 0.02
 N259-C1R
 1.47 with sigma of 0.02
 C1R-C26
 2.4 with sigma of 0.02
 C26-C1H
 2.4 with sigma of 0.02
 C1H-C1R
 2.4 with sigma of 0.02
 C28-C2A
 1.36 with sigma of 0.02
 C28-C2B = C2A-C2C
 1.39 with sigma of 0.02
 C28-N6 = C2A-N8
 1.33 with sigma of 0.02
 C2B-C2E = C2C-C2D
 1.41 with sigma of 0.02
 N6-C2H = N8-C2H
 1.35 with sigma of 0.02
 C2D-C2E
 1.42 with sigma of 0.02
 C2D-C2F = C2E-C2G = C2H-C2I
 1.54 with sigma of 0.02
 C21-C22
 1.36 with sigma of 0.02
 C21-C2J = C22-C2K
 1.39 with sigma of 0.02
 C21-N9 = C22-N10
 1.33 with sigma of 0.02
 C2J-C2M = C2K-C2L
 1.41 with sigma of 0.02
 N9-C2P = N10-C2P
 1.35 with sigma of 0.02
 C2L-C2M
 1.42 with sigma of 0.02
 C2L-C2N = C2M-C2O = C2P-C2Q
 1.54 with sigma of 0.02
 C3-C8
 1.36 with sigma of 0.02
 C3-C13 = C8-C2R
 1.39 with sigma of 0.02
 C3-N11 = C8-N13
 1.33 with sigma of 0.02
 C13-C2T = C2R-C2S
 1.41 with sigma of 0.02
 N11-C2W = N13-C2W
 1.35 with sigma of 0.02
 C2S-C2T
 1.42 with sigma of 0.02
 C2S-C2U = C2T-C2V = C2W-C2X
 1.54 with sigma of 0.02
 N191-C2I
 1.47 with sigma of 0.02
 N191-C2Q
 1.47 with sigma of 0.02
 C2Q-C2X
 2.4 with sigma of 0.02
 C2X-C2I
 2.4 with sigma of 0.02
 C2I-C2Q
 2.4 with sigma of 0.02
 C2Y-C2Z
 1.36 with sigma of 0.02
 C2Y-C30 = C2Z-C32
 1.39 with sigma of 0.02
 C2Y-N14 = C2Z-N15
 1.33 with sigma of 0.02
 C30-C3B = C32-C3A
 1.41 with sigma of 0.02
 N14-C3E = N15-C3E
 1.35 with sigma of 0.02
 C3A-C3B
 1.42 with sigma of 0.02
 C3A-C3C = C3B-C3D = C3E-C3F
 1.54 with sigma of 0.02
 C4-C7
 1.36 with sigma of 0.02
 C4-C3G = C7-C3H
 1.39 with sigma of 0.02
 C4-N16 = C7-N17
 1.33 with sigma of 0.02
 C3G-C3J = C3H-C3I
 1.41 with sigma of 0.02
 N16-C3M = N17-C3M
 1.35 with sigma of 0.02
 C3I-C3J
 1.42 with sigma of 0.02
 C3I-C3K = C3J-C3L = C3M-C3N
 1.54 with sigma of 0.02
 C15-C3O
 1.36 with sigma of 0.02
 C15-C3P = C3O-C3Q
 1.39 with sigma of 0.02
 C15-N18 = C3O-N19
 1.33 with sigma of 0.02
 C3P-C3S = C3Q-C3R
 1.41 with sigma of 0.02
 N18-C3V = N19-C3V
 1.35 with sigma of 0.02
 C3R-C3S
 1.42 with sigma of 0.02
 C3R-C3T = C3S-C3U = C3V-C3W
 1.54 with sigma of 0.02
 N178-C3W
 1.47 with sigma of 0.02
 N178-C3F
 1.47 with sigma of 0.02
 N178-C3N
 1.47 with sigma of 0.02
 C3N-C3W
 2.4 with sigma of 0.02
 C3W-C3F
 2.4 with sigma of 0.02
 C3F-C3N
 2.4 with sigma of 0.02
 C14-C19
 1.36 with sigma of 0.02
 C14-C25 = C19-C39
 1.39 with sigma of 0.02
 C14-N1A = C19-N1B
 1.33 with sigma of 0.02
 C25-C3Y = C39-C3X
 1.41 with sigma of 0.02
 N1A-C41 = N1B-C41
 1.35 with sigma of 0.02
 C3X-C3Y
 1.42 with sigma of 0.02
 C3X-C3Z = C3Y-C40 = C41-C42
 1.54 with sigma of 0.02
 C11-C43
 1.36 with sigma of 0.02
 C11-C44 = C43-C46
 1.39 with sigma of 0.02
 C11-N1C = C43-N1D
 1.33 with sigma of 0.02
 C44-C4B = C46-C4A
 1.41 with sigma of 0.02
 N1C-C4E = N1D-C4E
 1.35 with sigma of 0.02
 C4A-C4B
 1.42 with sigma of 0.02
 C4A-C4C = C4B-C4D = C4E-C4F
 1.54 with sigma of 0.02
 C12-C36
 1.36 with sigma of 0.02
 C12-C37 = C36-C45
 1.39 with sigma of 0.02
 C12-N1E = C36-N1F
 1.33 with sigma of 0.02
 C37-C4G = C45-C47
 1.41 with sigma of 0.02
 N1E-C4J = N1F-C4J
 1.35 with sigma of 0.02
 C47-C4G
 1.42 with sigma of 0.02
 C47-C4H = C4G-C4I = C4J-C4K
 1.54 with sigma of 0.02
 C4K-N189
 1.47 with sigma of 0.02
 N189-C4F
 1.47 with sigma of 0.02
 N189-C42
 1.47 with sigma of 0.02
 C42-C4K
 2.4 with sigma of 0.02
 C4K-C4F
 2.4 with sigma of 0.02
 C4F-C42
 2.4 with sigma of 0.02
 C4L-C4M
 1.36 with sigma of 0.02
 C4L-C4N = C4M-C4O
 1.39 with sigma of 0.02
 C4L-N1G = C4M-N1H
 1.33 with sigma of 0.02
 C4N-C4Q = C4O-C4P
 1.41 with sigma of 0.02
 N1G-C4T = N1H-C4T
 1.35 with sigma of 0.02
 C4P-C4Q
 1.42 with sigma of 0.02
 C4P-C4R = C4Q-C4S = C4T-C4U
 1.54 with sigma of 0.02
 C4V-C4W
 1.36 with sigma of 0.02
 C4V-C4X = C4W-C4Y
 1.39 with sigma of 0.02
 C4V-N1I = C4W-N1J
 1.33 with sigma of 0.02
 C4X-C50 = C4Y-C4Z
 1.41 with sigma of 0.02
 N1I-C57 = N1J-C57
 1.35 with sigma of 0.02
 C4Z-C50
 1.42 with sigma of 0.02
 C4Z-C54 = C50-C55 = C57-C58
 1.54 with sigma of 0.02
 C27-C29
 1.36 with sigma of 0.02
 C27-C33 = C29-C34
 1.39 with sigma of 0.02
 C27-N12 = C29-N1K
 1.33 with sigma of 0.02
 C33-C52 = C34-C35
 1.41 with sigma of 0.02
 N12-C5A = N1K-C5A
 1.35 with sigma of 0.02
 C35-C52
 1.42 with sigma of 0.02
 C35-C53 = C52-C59 = C5A-C5B
 1.54 with sigma of 0.02
 N85-C4U
 1.47 with sigma of 0.02
 N85-C58
 1.47 with sigma of 0.02
 N85-C5B
 1.47 with sigma of 0.02
 C5B-C4U
 2.4 with sigma of 0.02
 C4U-C58
 2.4 with sigma of 0.02
 C58-C5B
 2.4 with sigma of 0.02
 C5C-C5D
 1.36 with sigma of 0.02
 C5C-C5E = C5D-C5F
 1.39 with sigma of 0.02
 C5C-N1L = C5D-N1M
 1.33 with sigma of 0.02
 C5E-C5H = C5F-C5G
 1.41 with sigma of 0.02
 N1L-C5K = N1M-C5K
 1.35 with sigma of 0.02
 C5G-C5H
 1.42 with sigma of 0.02
 C5G-C5I = C5H-C5J = C5K-C5L
 1.54 with sigma of 0.02
 C2-C17
 1.36 with sigma of 0.02
 C2-C51 = C17-C5M
 1.39 with sigma of 0.02
 C2-N1N = C17-N1O
 1.33 with sigma of 0.02
 C51-C5O = C5M-C5N
 1.41 with sigma of 0.02
 N1N-C5R = N1O-C5R
 1.35 with sigma of 0.02
 C5N-C5O
 1.42 with sigma of 0.02
 C5N-C5P = C5O-C5Q = C5R-C5S
 1.54 with sigma of 0.02
 C24-C5T
 1.36 with sigma of 0.02
 C24-C5U = C5T-C5V
 1.39 with sigma of 0.02
 C24-N1P = C5T-N1Q
 1.33 with sigma of 0.02
 C5U-C5X = C5V-C5W
 1.41 with sigma of 0.02
 N1P-C60 = N1Q-C60
 1.35 with sigma of 0.02
 C5W-C5X
 1.42 with sigma of 0.02
 C5W-C5Y = C5X-C5Z = C60-C61
 1.54 with sigma of 0.02
 N224-C5L
 1.47 with sigma of 0.02
 N224-C61
 1.47 with sigma of 0.02
 N224-C5S
 1.47 with sigma of 0.02
 C5S-C61
 2.4 with sigma of 0.02
 C61-C5L
 2.4 with sigma of 0.02
 C5L-C5S
 2.4 with sigma of 0.02
 C62-C63
 1.36 with sigma of 0.02
 C62-C64 = C63-C65
 1.39 with sigma of 0.02
 C62-N1R = C63-N1S
 1.33 with sigma of 0.02
 C64-C67 = C65-C66
 1.41 with sigma of 0.02
 N1R-C6A = N1S-C6A
 1.35 with sigma of 0.02
 C66-C67
 1.42 with sigma of 0.02
 C16-C23
 1.36 with sigma of 0.02
 C16-C6C = C23-C6D
 1.39 with sigma of 0.02
 C16-N1T = C23-N1U
 1.33 with sigma of 0.02
 C6C-C6F = C6D-C6E
 1.41 with sigma of 0.02
 N1T-C6I = N1U-C6I
 1.35 with sigma of 0.02
 C6E-C6F
 1.42 with sigma of 0.02
 C6E-C6G = C6F-C6H = C6I-C6J
 1.54 with sigma of 0.02
 C38-C6K
 1.36 with sigma of 0.02
 C38-C6L = C6K-C6M
 1.39 with sigma of 0.02
 C38-N1V = C6K-N1W
 1.33 with sigma of 0.02
 C6L-C6O = C6M-C6N
 1.41 with sigma of 0.02
 N1V-C6R = N1W-C6R
 1.35 with sigma of 0.02
 C6N-C6O
 1.42 with sigma of 0.02
 C6N-C6P = C6O-C6Q = C6R-C6S
 1.54 with sigma of 0.02
 N56-C6J
 1.47 with sigma of 0.02
 N56-C6S
 1.47 with sigma of 0.02
 C6S-C6B
 2.4 with sigma of 0.02
 C6B-C6J
 2.4 with sigma of 0.02
 C6J-C6S
 2.4 with sigma of 0.02
 C10-C31
 1.36 with sigma of 0.02
 C10-C48 = C31-C49
 1.39 with sigma of 0.02
 C10-N1X = C31-N1Y
 1.33 with sigma of 0.02
 C48-C6T = C49-C56
 1.41 with sigma of 0.02
 N1X-C6W = N1Y-C6W
 1.35 with sigma of 0.02
 C56-C6T
 1.42 with sigma of 0.02
 C56-C6U = C6T-C6V = C6W-C6X
 1.54 with sigma of 0.02
 C9-C6Y
 1.36 with sigma of 0.02
 C9-C6Z = C6Y-C70
 1.39 with sigma of 0.02
 C9-N1Z = C6Y-N20
 1.33 with sigma of 0.02
 C6Z-C72 = C70-C71
 1.41 with sigma of 0.02
 N1Z-C75 = N20-C75
 1.35 with sigma of 0.02
 C71-C72
 1.42 with sigma of 0.02
 C71-C73 = C72-C74 = C75-C76
 1.54 with sigma of 0.02
 C6-C20
 1.36 with sigma of 0.02
 C6-C77 = C20-C78
 1.39 with sigma of 0.02
 C6-N21 = C20-N22
 1.33 with sigma of 0.02
 C77-C7A = C78-C79
 1.41 with sigma of 0.02
 N21-C7D = N22-C7D
 1.35 with sigma of 0.02
 C79-C7A
 1.42 with sigma of 0.02
 C79-C7B = C7A-C7C = C7D-C7E
 1.54 with sigma of 0.02
 C7E-N295
 1.47 with sigma of 0.02
 N295-C76
 1.47 with sigma of 0.02
 N295-C6X
 1.47 with sigma of 0.02
 C6X-C76
 2.4 with sigma of 0.02
 C76-C7E
 2.4 with sigma of 0.02
 C7E-C6X
 2.4 with sigma of 0.02
 C7F-F3 = C7F-F4 = C7F-F5
 1.33 with sigma of 0.02
 C7F-S6
 1.82 with sigma of 0.02
 S6-O7 = S6-O8 = S6-O9
 1.44 with sigma of 0.02
 C7G-F1 = C7G-F2 = C7G-F6
 1.33 with sigma of 0.02
 C7G-S1
 1.82 with sigma of 0.02
 S1-O1 = S1-O2 = S1-O3
 1.44 with sigma of 0.02
 C7H-F7 = C7H-F8 = C7H-F9
 1.33 with sigma of 0.02
 C7H-S2
 1.82 with sigma of 0.02
 S2-O4 = S2-O5 = S2-O6
 1.44 with sigma of 0.02
 C7I-F10 = C7I-F11 = C7I-F12
 1.33 with sigma of 0.02
 C7I-S3
 1.82 with sigma of 0.02
 S3-O10 = S3-O11 = S3-O12
 1.44 with sigma of 0.02
 C7J-F13 = C7J-F14 = C7J-F15
 1.33 with sigma of 0.02
 C7J-S4
 1.82 with sigma of 0.02
 S4-O13 = S4-O14 = S4-O15
 1.44 with sigma of 0.02
 C7K-F16 = C7K-F17 = C7K-F18
 1.33 with sigma of 0.02
 C7K-S5
 1.82 with sigma of 0.02
 S5-O16 = S5-O17 = S5-O18
 1.44 with sigma of 0.02
 C7L-F19 = C7L-F1A = C7L-F1B
 1.33 with sigma of 0.02
 C7L-S7
 1.82 with sigma of 0.02
 S7-O19 = S7-O1A = S7-O1B
 1.44 with sigma of 0.02
 C7M-F1C = C7M-F1D = C7M-F1E
 1.33 with sigma of 0.02
 C7M-S9
 1.82 with sigma of 0.02
 S9-O1C = S9-O1D = S9-O1E
 1.44 with sigma of 0.02
 C7N-F1F = C7N-F1G = C7N-F1H
 1.33 with sigma of 0.02
 C7N-S8
 1.82 with sigma of 0.02
 S8-O1F = S8-O1G = S8-O1H
 1.44 with sigma of 0.02
 C7O-F1I = C7O-F1J = C7O-F1K
 1.33 with sigma of 0.02
 C7O-S10
 1.82 with sigma of 0.02
 S10-O1I = S10-O1J = S10-O1K
 1.44 with sigma of 0.02
 C7P-F1L = C7P-F1M = C7P-F1N
 1.33 with sigma of 0.02
 C7P-S11
 1.82 with sigma of 0.02
 S11-O1L = S11-O1M = S11-O1N
 1.44 with sigma of 0.02
 C7R-F1R = C7R-F1S = C7R-F1T
 1.33 with sigma of 0.02
 C7R-S13
 1.82 with sigma of 0.02
 S13-O1R = S13-O1S = S13-O1T
 1.44 with sigma of 0.02
 O1S-O1R
 2.43 with sigma of 0.02
 O1R-O1T
 2.43 with sigma of 0.02
 O1T-O1S
 2.43 with sigma of 0.02
 H6QC-C6P
 2.979 with sigma of 0.02
 F1B_$1-F1B
 2.8 with sigma of 0.02
 N1R-C6B = N1S-C6B = C66-C69
 2.56 with sigma of 0.04
 C5-C1B
 2.41 with sigma of 0.04
 C5-N7
 2.2 with sigma of 0.04
 C5-C1D = C18-C1C
 2.4 with sigma of 0.04
 C5-C1G = C18-C1G
 2.13 with sigma of 0.04
 C1A-C1C = C1B-C1D
 2.45 with sigma of 0.04
 C1A-C1F = C1B-C1E
 2.55 with sigma of 0.04
 N5-N7
 2.24 with sigma of 0.04
 N5-C1H = N7-C1H = C1C-C1F
 2.56 with sigma of 0.04
 C1I-C1L
 2.41 with sigma of 0.04
 C1I-N2
 2.2 with sigma of 0.04
 C1I-C1N = C1J-C1M
 2.4 with sigma of 0.04
 C1I-C1Q = C1J-C1Q
 2.13 with sigma of 0.04
 C1K-C1M = C1L-C1N
 2.45 with sigma of 0.04
 C1K-C1P = C1L-C1O
 2.55 with sigma of 0.04
 N1-N2
 2.24 with sigma of 0.04
 N1-C1R = N2-C1R = C1M-C1P
 2.56 with sigma of 0.04
 C1-C1U
 2.41 with sigma of 0.04
 C1-N4
 2.2 with sigma of 0.04
 C1-C1W = C1S-C1V
 2.4 with sigma of 0.04
 C1-C1Z = C1S-C1Z
 2.13 with sigma of 0.04
 C1T-C1V = C1U-C1W
 2.45 with sigma of 0.04
 C1T-C1Y = C1U-C1X
 2.55 with sigma of 0.04
 N3-N4
 2.24 with sigma of 0.04
 N3-C26 = N4-C26 = C1V-C1Y
 2.56 with sigma of 0.04
 C28-C2C
 2.41 with sigma of 0.04
 C28-N8
 2.2 with sigma of 0.04
 C28-C2E = C2A-C2D
 2.4 with sigma of 0.04
 C28-C2H = C2A-C2H
 2.13 with sigma of 0.04
 C2B-C2D = C2C-C2E
 2.45 with sigma of 0.04
 C2B-C2G = C2C-C2F
 2.55 with sigma of 0.04
 N6-N8
 2.24 with sigma of 0.04
 N6-C2I = N8-C2I = C2D-C2G
 2.56 with sigma of 0.04
 C21-C2K
 2.41 with sigma of 0.04
 C21-N10
 2.2 with sigma of 0.04
 C21-C2M = C22-C2L
 2.4 with sigma of 0.04
 C21-C2P = C22-C2P
 2.13 with sigma of 0.04
 C2J-C2L = C2K-C2M
 2.45 with sigma of 0.04
 C2J-C2O = C2K-C2N
 2.55 with sigma of 0.04
 N9-N10
 2.24 with sigma of 0.04
 N9-C2Q = N10-C2Q = C2L-C2O
 2.56 with sigma of 0.04
 C3-C2R
 2.41 with sigma of 0.04
 C3-N13
 2.2 with sigma of 0.04
 C3-C2T = C8-C2S
 2.4 with sigma of 0.04
 C3-C2W = C8-C2W
 2.13 with sigma of 0.04
 C13-C2S = C2R-C2T
 2.45 with sigma of 0.04
 C13-C2V = C2R-C2U
 2.55 with sigma of 0.04
 N11-N13
 2.24 with sigma of 0.04
 N11-C2X = N13-C2X = C2S-C2V
 2.56 with sigma of 0.04
 C2Y-C32
 2.41 with sigma of 0.04
 C2Y-N15
 2.2 with sigma of 0.04
 C2Y-C3B = C2Z-C3A
 2.4 with sigma of 0.04
 C2Y-C3E = C2Z-C3E
 2.13 with sigma of 0.04
 C30-C3A = C32-C3B
 2.45 with sigma of 0.04
 C30-C3D = C32-C3C
 2.55 with sigma of 0.04
 N14-N15
 2.24 with sigma of 0.04
 N14-C3F = N15-C3F = C3A-C3D
 2.56 with sigma of 0.04
 C4-C3H
 2.41 with sigma of 0.04
 C4-N17
 2.2 with sigma of 0.04
 C4-C3J = C7-C3I
 2.4 with sigma of 0.04
 C4-C3M = C7-C3M
 2.13 with sigma of 0.04
 C3G-C3I = C3H-C3J
 2.45 with sigma of 0.04
 C3G-C3L = C3H-C3K
 2.55 with sigma of 0.04
 N16-N17
 2.24 with sigma of 0.04
 N16-C3N = N17-C3N = C3I-C3L
 2.56 with sigma of 0.04
 C15-C3Q
 2.41 with sigma of 0.04
 C15-N19
 2.2 with sigma of 0.04
 C15-C3S = C3O-C3R
 2.4 with sigma of 0.04
 C15-C3V = C3O-C3V
 2.13 with sigma of 0.04
 C3P-C3R = C3Q-C3S
 2.45 with sigma of 0.04
 C3P-C3U = C3Q-C3T
 2.55 with sigma of 0.04
 N18-N19
 2.24 with sigma of 0.04
 N18-C3W = N19-C3W = C3R-C3U
 2.56 with sigma of 0.04
 C14-C39
 2.41 with sigma of 0.04
 C14-N1B
 2.2 with sigma of 0.04
 C14-C3Y = C19-C3X
 2.4 with sigma of 0.04
 C14-C41 = C19-C41
 2.13 with sigma of 0.04
 C25-C3X = C39-C3Y
 2.45 with sigma of 0.04
 C25-C40 = C39-C3Z
 2.55 with sigma of 0.04
 N1A-N1B
 2.24 with sigma of 0.04
 N1A-C42 = N1B-C42 = C3X-C40
 2.56 with sigma of 0.04
 C11-C46
 2.41 with sigma of 0.04
 C11-N1D
 2.2 with sigma of 0.04
 C11-C4B = C43-C4A
 2.4 with sigma of 0.04
 C11-C4E = C43-C4E
 2.13 with sigma of 0.04
 C44-C4A = C46-C4B
 2.45 with sigma of 0.04
 C44-C4D = C46-C4C
 2.55 with sigma of 0.04
 N1C-N1D
 2.24 with sigma of 0.04
 N1C-C4F = N1D-C4F = C4A-C4D
 2.56 with sigma of 0.04
 C12-C45
 2.41 with sigma of 0.04
 C12-N1F
 2.2 with sigma of 0.04
 C12-C4G = C36-C47
 2.4 with sigma of 0.04
 C12-C4J = C36-C4J
 2.13 with sigma of 0.04
 C37-C47 = C45-C4G
 2.45 with sigma of 0.04
 C37-C4I = C45-C4H
 2.55 with sigma of 0.04
 N1E-N1F
 2.24 with sigma of 0.04
 N1E-C4K = N1F-C4K = C47-C4I
 2.56 with sigma of 0.04
 C4L-C4O
 2.41 with sigma of 0.04
 C4L-N1H
 2.2 with sigma of 0.04
 C4L-C4Q = C4M-C4P
 2.4 with sigma of 0.04
 C4L-C4T = C4M-C4T
 2.13 with sigma of 0.04
 C4N-C4P = C4O-C4Q
 2.45 with sigma of 0.04
 C4N-C4S = C4O-C4R
 2.55 with sigma of 0.04
 N1G-N1H
 2.24 with sigma of 0.04
 N1G-C4U = N1H-C4U = C4P-C4S
 2.56 with sigma of 0.04
 C4V-C4Y
 2.41 with sigma of 0.04
 C4V-N1J
 2.2 with sigma of 0.04
 C4V-C50 = C4W-C4Z
 2.4 with sigma of 0.04
 C4V-C57 = C4W-C57
 2.13 with sigma of 0.04
 C4X-C4Z = C4Y-C50
 2.45 with sigma of 0.04
 C4X-C55 = C4Y-C54
 2.55 with sigma of 0.04
 N1I-N1J
 2.24 with sigma of 0.04
 N1I-C58 = N1J-C58 = C4Z-C55
 2.56 with sigma of 0.04
 C27-C34
 2.41 with sigma of 0.04
 C27-N1K
 2.2 with sigma of 0.04
 C27-C52 = C29-C35
 2.4 with sigma of 0.04
 C27-C5A = C29-C5A
 2.13 with sigma of 0.04
 C33-C35 = C34-C52
 2.45 with sigma of 0.04
 C33-C59 = C34-C53
 2.55 with sigma of 0.04
 N12-N1K
 2.24 with sigma of 0.04
 N12-C5B = N1K-C5B = C35-C59
 2.56 with sigma of 0.04
 C5C-C5F
 2.41 with sigma of 0.04
 C5C-N1M
 2.2 with sigma of 0.04
 C5C-C5H = C5D-C5G
 2.4 with sigma of 0.04
 C5C-C5K = C5D-C5K
 2.13 with sigma of 0.04
 C5E-C5G = C5F-C5H
 2.45 with sigma of 0.04
 C5E-C5J = C5F-C5I
 2.55 with sigma of 0.04
 N1L-N1M
 2.24 with sigma of 0.04
 N1L-C5L = N1M-C5L = C5G-C5J
 2.56 with sigma of 0.04
 C2-C5M
 2.41 with sigma of 0.04
 C2-N1O
 2.2 with sigma of 0.04
 C2-C5O = C17-C5N
 2.4 with sigma of 0.04
 C2-C5R = C17-C5R
 2.13 with sigma of 0.04
 C51-C5N = C5M-C5O
 2.45 with sigma of 0.04
 C51-C5Q = C5M-C5P
 2.55 with sigma of 0.04
 N1N-N1O
 2.24 with sigma of 0.04
 N1N-C5S = N1O-C5S = C5N-C5Q
 2.56 with sigma of 0.04
 C24-C5V
 2.41 with sigma of 0.04
 C24-N1Q
 2.2 with sigma of 0.04
 C24-C5X = C5T-C5W
 2.4 with sigma of 0.04
 C24-C60 = C5T-C60
 2.13 with sigma of 0.04
 C5U-C5W = C5V-C5X
 2.45 with sigma of 0.04
 C5U-C5Z = C5V-C5Y
 2.55 with sigma of 0.04
 N1P-N1Q
 2.24 with sigma of 0.04
 N1P-C61 = N1Q-C61 = C5W-C5Z
 2.56 with sigma of 0.04
 C62-C65
 2.41 with sigma of 0.04
 C62-N1S
 2.2 with sigma of 0.04
 C62-C67 = C63-C66
 2.4 with sigma of 0.04
 C62-C6A = C63-C6A
 2.13 with sigma of 0.04
 C64-C66 = C65-C67
 2.45 with sigma of 0.04
 C64-C69 = C65-C68
 2.55 with sigma of 0.04
 N1R-N1S
 2.24 with sigma of 0.04
 C16-C6D
 2.41 with sigma of 0.04
 C16-N1U
 2.2 with sigma of 0.04
 C16-C6F = C23-C6E
 2.4 with sigma of 0.04
 C16-C6I = C23-C6I
 2.13 with sigma of 0.04
 C6C-C6E = C6D-C6F
 2.45 with sigma of 0.04
 C6C-C6H = C6D-C6G
 2.55 with sigma of 0.04
 N1T-N1U
 2.24 with sigma of 0.04
 N1T-C6J = N1U-C6J = C6E-C6H
 2.56 with sigma of 0.04
 C38-C6M
 2.41 with sigma of 0.04
 C38-N1W
 2.2 with sigma of 0.04
 C38-C6O = C6K-C6N
 2.4 with sigma of 0.04
 C38-C6R = C6K-C6R
 2.13 with sigma of 0.04
 C6L-C6N = C6M-C6O
 2.45 with sigma of 0.04
 C6L-C6Q = C6M-C6P
 2.55 with sigma of 0.04
 N1V-N1W
 2.24 with sigma of 0.04
 N1V-C6S = N1W-C6S = C6N-C6Q
 2.56 with sigma of 0.04
 C10-C49
 2.41 with sigma of 0.04
 C10-N1Y
 2.2 with sigma of 0.04
 C10-C6T = C31-C56
 2.4 with sigma of 0.04
 C10-C6W = C31-C6W
 2.13 with sigma of 0.04
 C48-C56 = C49-C6T
 2.45 with sigma of 0.04
 C48-C6V = C49-C6U
 2.55 with sigma of 0.04
 N1X-N1Y
 2.24 with sigma of 0.04
 N1X-C6X = N1Y-C6X = C56-C6V
 2.56 with sigma of 0.04
 C9-C70
 2.41 with sigma of 0.04
 C9-N20
 2.2 with sigma of 0.04
 C9-C72 = C6Y-C71
 2.4 with sigma of 0.04
 C9-C75 = C6Y-C75
 2.13 with sigma of 0.04
 C6Z-C71 = C70-C72
 2.45 with sigma of 0.04
 C6Z-C74 = C70-C73
 2.55 with sigma of 0.04
 N1Z-N20
 2.24 with sigma of 0.04
 N1Z-C76 = N20-C76 = C71-C74
 2.56 with sigma of 0.04
 C6-C78
 2.41 with sigma of 0.04
 C6-N22
 2.2 with sigma of 0.04
 C6-C7A = C20-C79
 2.4 with sigma of 0.04
 C6-C7D = C20-C7D
 2.13 with sigma of 0.04
 C77-C79 = C78-C7A
 2.45 with sigma of 0.04
 C77-C7C = C78-C7B
 2.55 with sigma of 0.04
 N21-N22
 2.24 with sigma of 0.04
 N21-C7E = N22-C7E = C79-C7C
 2.56 with sigma of 0.04
 C7F-O7
 2.58 with sigma of 0.04
 C7F-O8
 2.56 with sigma of 0.04
 C7F-O9
 2.57 with sigma of 0.04
 C7G-O1
 2.58 with sigma of 0.04
 C7G-O2
 2.56 with sigma of 0.04
 C7G-O3
 2.57 with sigma of 0.04
 C7H-O4
 2.58 with sigma of 0.04
 C7H-O5
 2.56 with sigma of 0.04
 C7H-O6
 2.57 with sigma of 0.04
 C7I-O10
 2.58 with sigma of 0.04
 C7I-O11
 2.56 with sigma of 0.04
 C7I-O12
 2.57 with sigma of 0.04
 C7J-O13
 2.58 with sigma of 0.04
 C7J-O14
 2.56 with sigma of 0.04
 C7J-O15
 2.57 with sigma of 0.04
 C7K-O16
 2.58 with sigma of 0.04
 C7K-O17
 2.56 with sigma of 0.04
 C7K-O18
 2.57 with sigma of 0.04
 C7L-O19
 2.58 with sigma of 0.04
 C7L-O1A
 2.56 with sigma of 0.04
 C7L-O1B
 2.57 with sigma of 0.04
 C7M-O1C
 2.58 with sigma of 0.04
 C7M-O1D
 2.56 with sigma of 0.04
 C7M-O1E
 2.57 with sigma of 0.04
 C7N-O1F
 2.58 with sigma of 0.04
 C7N-O1G
 2.56 with sigma of 0.04
 C7N-O1H
 2.57 with sigma of 0.04
 C7O-O1I
 2.58 with sigma of 0.04
 C7O-O1J
 2.56 with sigma of 0.04
 C7O-O1K
 2.57 with sigma of 0.04
 C7P-O1L
 2.58 with sigma of 0.04
 C7P-O1M
 2.56 with sigma of 0.04
 C7P-O1N
 2.57 with sigma of 0.04
 C7R-O1R
 2.58 with sigma of 0.04
 C7R-O1S
 2.56 with sigma of 0.04
 C7R-O1T
 2.57 with sigma of 0.04
 C7F-F3 \\sim C7F-F4 \\sim C7F-F5
 with sigma of 0.02
 F3-F4 \\sim F4-F5 \\sim F5-F3
 with sigma of 0.04
 S6-F3 \\sim S6-F4 \\sim S6-F5
 with sigma of 0.04
 S6-O7 \\sim S6-O8 \\sim S6-O9
 with sigma of 0.02
 O7-O8 \\sim O8-O9 \\sim O7-O9
 with sigma of 0.04
 C7F-O7 \\sim C7F-O8 \\sim C7F-O9
 with sigma of 0.04
 C7G-F1 \\sim C7G-F2 \\sim C7G-F6
 with sigma of 0.02
 F1-F2 \\sim F2-F6 \\sim F6-F1
 with sigma of 0.04
 S1-F1 \\sim S1-F2 \\sim S1-F6
 with sigma of 0.04
 S1-O1 \\sim S1-O2 \\sim S1-O3
 with sigma of 0.02
 O1-O2 \\sim O2-O3 \\sim O1-O3
 with sigma of 0.04
 C7G-O1 \\sim C7G-O2 \\sim C7G-O3
 with sigma of 0.04
 C7H-F7 \\sim C7H-F8 \\sim C7H-F9
 with sigma of 0.02
 F7-F8 \\sim F8-F9 \\sim F9-F7
 with sigma of 0.04
 S2-F7 \\sim S2-F8 \\sim S2-F9
 with sigma of 0.04
 S2-O4 \\sim S2-O5 \\sim S2-O6
 with sigma of 0.02
 O4-O5 \\sim O5-O6 \\sim O4-O6
 with sigma of 0.04
 C7H-O4 \\sim C7H-O5 \\sim C7H-O6
 with sigma of 0.04
 C7I-F10 \\sim C7I-F11 \\sim C7I-F12
 with sigma of 0.02
 F10-F11 \\sim F11-F12 \\sim F12-F10
 with sigma of 0.04
 S3-F10 \\sim S3-F11 \\sim S3-F12
 with sigma of 0.04
 S3-O10 \\sim S3-O11 \\sim S3-O12
 with sigma of 0.02
 O10-O11 \\sim O11-O12 \\sim O10-O12
 with sigma of 0.04
 C7I-O10 \\sim C7I-O11 \\sim C7I-O12
 with sigma of 0.04
 C7J-F13 \\sim C7J-F14 \\sim C7J-F15
 with sigma of 0.02
 F13-F14 \\sim F14-F15 \\sim F15-F13
 with sigma of 0.04
 S4-F13 \\sim S4-F14 \\sim S4-F15
 with sigma of 0.04
 S4-O13 \\sim S4-O14 \\sim S4-O15
 with sigma of 0.02
 O13-O14 \\sim O14-O15 \\sim O13-O15
 with sigma of 0.04
 C7J-O13 \\sim C7J-O14 \\sim C7J-O15
 with sigma of 0.04
 C7K-F16 \\sim C7K-F17 \\sim C7K-F18
 with sigma of 0.02
 F16-F17 \\sim F17-F18 \\sim F18-F16
 with sigma of 0.04
 S5-F16 \\sim S5-F17 \\sim S5-F18
 with sigma of 0.04
 S5-O16 \\sim S5-O17 \\sim S5-O18
 with sigma of 0.02
 O16-O17 \\sim O17-O18 \\sim O16-O18
 with sigma of 0.04
 C7K-O16 \\sim C7K-O17 \\sim C7K-O18
 with sigma of 0.04
 C7L-F19 \\sim C7L-F1A \\sim C7L-F1B
 with sigma of 0.02
 F19-F1A \\sim F1A-F1B \\sim F1B-F19
 with sigma of 0.04
 S7-F19 \\sim S7-F1A \\sim S7-F1B
 with sigma of 0.04
 S7-O19 \\sim S7-O1A \\sim S7-O1B
 with sigma of 0.02
 O19-O1A \\sim O1A-O1B \\sim O19-O1B
 with sigma of 0.04
 C7L-O19 \\sim C7L-O1A \\sim C7L-O1B
 with sigma of 0.04
 C7M-F1C \\sim C7M-F1D \\sim C7M-F1E
 with sigma of 0.02
 F1C-F1D \\sim F1D-F1E \\sim F1E-F1C
 with sigma of 0.04
 S9-F1C \\sim S9-F1D \\sim S9-F1E
 with sigma of 0.04
 S9-O1C \\sim S9-O1D \\sim S9-O1E
 with sigma of 0.02
 O1C-O1D \\sim O1D-O1E \\sim O1C-O1E
 with sigma of 0.04
 C7M-O1C \\sim C7M-O1D \\sim C7M-O1E
 with sigma of 0.04
 C7N-F1F \\sim C7N-F1G \\sim C7N-F1H
 with sigma of 0.02
 F1F-F1G \\sim F1G-F1H \\sim F1H-F1F
 with sigma of 0.04
 S8-F1F \\sim S8-F1G \\sim S8-F1H
 with sigma of 0.04
 S8-O1F \\sim S8-O1G \\sim S8-O1H
 with sigma of 0.02
 O1F-O1G \\sim O1G-O1H \\sim O1F-O1H
 with sigma of 0.04
 C7N-O1F \\sim C7N-O1G \\sim C7N-O1H
 with sigma of 0.04
 C7O-F1I \\sim C7O-F1J \\sim C7O-F1K
 with sigma of 0.02
 F1I-F1J \\sim F1J-F1K \\sim F1K-F1I
 with sigma of 0.04
 S10-F1I \\sim S10-F1J \\sim S10-F1K
 with sigma of 0.04
 S10-O1I \\sim S10-O1J \\sim S10-O1K
 with sigma of 0.02
 O1I-O1J \\sim O1J-O1K \\sim O1I-O1K
 with sigma of 0.04
 C7O-O1I \\sim C7O-O1J \\sim C7O-O1K
 with sigma of 0.04
 C7P-F1L \\sim C7P-F1M \\sim C7P-F1N
 with sigma of 0.02
 F1L-F1M \\sim F1M-F1N \\sim F1N-F1L
 with sigma of 0.04
 S11-F1L \\sim S11-F1M \\sim S11-F1N
 with sigma of 0.04
 S11-O1L \\sim S11-O1M \\sim S11-O1N
 with sigma of 0.02
 O1L-O1M \\sim O1M-O1N \\sim O1L-O1N
 with sigma of 0.04
 C7P-O1L \\sim C7P-O1M \\sim C7P-O1N
 with sigma of 0.04
 C7R-F1R \\sim C7R-F1S \\sim C7R-F1T
 with sigma of 0.02
 F1R-F1S \\sim F1S-F1T \\sim F1T-F1R
 with sigma of 0.04
 S13-F1R \\sim S13-F1S \\sim S13-F1T
 with sigma of 0.04
 S13-O1R \\sim S13-O1S \\sim S13-O1T
 with sigma of 0.02
 O1R-O1S \\sim O1S-O1T \\sim O1R-O1T
 with sigma of 0.04
 C7R-O1R \\sim C7R-O1S \\sim C7R-O1T
 with sigma of 0.04
4. Restrained planarity
 C62, C63, C64, N1R, C65, N1S, C66, C68, C69, C67, C6A, C6B
 with sigma of 0.1
 C5, C18, C1A, N5, C1B, N7, C1C, C1E, C1F, C1D, C1G, C1H
 with sigma of 0.1
 C1I, C1J, C1K, N1, C1L, N2, C1M, C1O, C1P, C1N, C1Q, C1R
 with sigma of 0.1
 C1, C1S, C1T, N3, C1U, N4, C1V, C1X, C1Y, C1W, C1Z, C26
 with sigma of 0.1
 C28, C2A, C2B, N6, C2C, N8, C2D, C2F, C2G, C2E, C2H, C2I
 with sigma of 0.1
 C21, C22, C2J, N9, C2K, N10, C2L, C2N, C2O, C2M, C2P, C2Q
 with sigma of 0.1
 C3, C8, C13, N11, C2R, N13, C2S, C2U, C2V, C2T, C2W, C2X
 with sigma of 0.1
 C2Y, C2Z, C30, N14, C32, N15, C3A, C3C, C3D, C3B, C3E, C3F
 with sigma of 0.1
 C4, C7, C3G, N16, C3H, N17, C3I, C3K, C3L, C3J, C3M, C3N
 with sigma of 0.1
 C15, C3O, C3P, N18, C3Q, N19, C3R, C3T, C3U, C3S, C3V, C3W
 with sigma of 0.1
 C14, C19, C25, N1A, C39, N1B, C3X, C3Z, C40, C3Y, C41, C42
 with sigma of 0.1
 C11, C43, C44, N1C, C46, N1D, C4A, C4C, C4D, C4B, C4E, C4F
 with sigma of 0.1
 C12, C36, C37, N1E, C45, N1F, C47, C4H, C4I, C4G, C4J, C4K
 with sigma of 0.1
 C4L, C4M, C4N, N1G, C4O, N1H, C4P, C4R, C4S, C4Q, C4T, C4U
 with sigma of 0.1
 C4V, C4W, C4X, N1I, C4Y, N1J, C4Z, C54, C55, C50, C57, C58
 with sigma of 0.1
 C27, C29, C33, N12, C34, N1K, C35, C53, C59, C52, C5A, C5B
 with sigma of 0.1
 C5C, C5D, C5E, N1L, C5F, N1M, C5G, C5I, C5J, C5H, C5K, C5L
 with sigma of 0.1
 C2, C17, C51, N1N, C5M, N1O, C5N, C5P, C5Q, C5O, C5R, C5S
 with sigma of 0.1
 C24, C5T, C5U, N1P, C5V, N1Q, C5W, C5Y, C5Z, C5X, C60, C61
 with sigma of 0.1
 C16, C23, C6C, N1T, C6D, N1U, C6E, C6G, C6H, C6F, C6I, C6J
 with sigma of 0.1
 C38, C6K, C6L, N1V, C6M, N1W, C6N, C6P, C6Q, C6O, C6R, C6S
 with sigma of 0.1
 C10, C31, C48, N1X, C49, N1Y, C56, C6U, C6V, C6T, C6W, C6X
 with sigma of 0.1
 C9, C6Y, C6Z, N1Z, C70, N20, C71, C73, C74, C72, C75, C76
 with sigma of 0.1
 C6, C20, C77, N21, C78, N22, C79, C7B, C7C, C7A, C7D, C7E
 with sigma of 0.1
5. Uiso/Uaniso restraints and constraints
C62 \\sim C63 \\sim C64 \\sim N1R \\sim C65 \\sim N1S \\sim C66 \\sim C68 \\sim
C69 \\sim C67 \\sim C6A \\sim C6B: within 2A with sigma of 0.01 and sigma for
terminal atoms of 0.02 within 2A
C5 \\sim C18 \\sim C1A \\sim N5 \\sim C1B \\sim N7 \\sim C1C \\sim C1E \\sim
C1F \\sim C1D \\sim C1G \\sim C1H: within 2A with sigma of 0.01 and sigma for
terminal atoms of 0.02 within 2A
C1I \\sim C1J \\sim C1K \\sim N1 \\sim C1L \\sim N2 \\sim C1M \\sim C1O \\sim
C1P \\sim C1N \\sim C1Q \\sim C1R: within 2A with sigma of 0.01 and sigma for
terminal atoms of 0.02 within 2A
C1 \\sim C1S \\sim C1T \\sim N3 \\sim C1U \\sim N4 \\sim C1V \\sim C1X \\sim
C1Y \\sim C1W \\sim C1Z \\sim C26: within 2A with sigma of 0.01 and sigma for
terminal atoms of 0.02 within 2A
C28 \\sim C2A \\sim C2B \\sim N6 \\sim C2C \\sim N8 \\sim C2D \\sim C2F \\sim
C2G \\sim C2E \\sim C2H \\sim C2I: within 2A with sigma of 0.01 and sigma for
terminal atoms of 0.02 within 2A
C21 \\sim C22 \\sim C2J \\sim N9 \\sim C2K \\sim N10 \\sim C2L \\sim C2N \\sim
C2O \\sim C2M \\sim C2P \\sim C2Q: within 2A with sigma of 0.01 and sigma for
terminal atoms of 0.02 within 2A
C3 \\sim C8 \\sim C13 \\sim N11 \\sim C2R \\sim N13 \\sim C2S \\sim C2U \\sim
C2V \\sim C2T \\sim C2W \\sim C2X: within 2A with sigma of 0.01 and sigma for
terminal atoms of 0.02 within 2A
C2Y \\sim C2Z \\sim C30 \\sim N14 \\sim C32 \\sim N15 \\sim C3A \\sim C3C \\sim
C3D \\sim C3B \\sim C3E \\sim C3F: within 2A with sigma of 0.01 and sigma for
terminal atoms of 0.02 within 2A
C4 \\sim C7 \\sim C3G \\sim N16 \\sim C3H \\sim N17 \\sim C3I \\sim C3K \\sim
C3L \\sim C3J \\sim C3M \\sim C3N: within 2A with sigma of 0.01 and sigma for
terminal atoms of 0.02 within 2A
C15 \\sim C3O \\sim C3P \\sim N18 \\sim C3Q \\sim N19 \\sim C3R \\sim C3T \\sim
C3U \\sim C3S \\sim C3V \\sim C3W: within 2A with sigma of 0.01 and sigma for
terminal atoms of 0.02 within 2A
C14 \\sim C19 \\sim C25 \\sim N1A \\sim C39 \\sim N1B \\sim C3X \\sim C3Z \\sim
C40 \\sim C3Y \\sim C41 \\sim C42: within 2A with sigma of 0.01 and sigma for
terminal atoms of 0.02 within 2A
C11 \\sim C43 \\sim C44 \\sim N1C \\sim C46 \\sim N1D \\sim C4A \\sim C4C \\sim
C4D \\sim C4B \\sim C4E \\sim C4F: within 2A with sigma of 0.01 and sigma for
terminal atoms of 0.02 within 2A
C12 \\sim C36 \\sim C37 \\sim N1E \\sim C45 \\sim N1F \\sim C47 \\sim C4H \\sim
C4I \\sim C4G \\sim C4J \\sim C4K: within 2A with sigma of 0.01 and sigma for
terminal atoms of 0.02 within 2A
C4L \\sim C4M \\sim C4N \\sim N1G \\sim C4O \\sim N1H \\sim C4P \\sim C4R \\sim
C4S \\sim C4Q \\sim C4T \\sim C4U: within 2A with sigma of 0.01 and sigma for
terminal atoms of 0.02 within 2A
C4V \\sim C4W \\sim C4X \\sim N1I \\sim C4Y \\sim N1J \\sim C4Z \\sim C54 \\sim
C55 \\sim C50 \\sim C57 \\sim C58: within 2A with sigma of 0.01 and sigma for
terminal atoms of 0.02 within 2A
C27 \\sim C29 \\sim C33 \\sim N12 \\sim C34 \\sim N1K \\sim C35 \\sim C53 \\sim
C59 \\sim C52 \\sim C5A \\sim C5B: within 2A with sigma of 0.01 and sigma for
terminal atoms of 0.02 within 2A
C5C \\sim C5D \\sim C5E \\sim N1L \\sim C5F \\sim N1M \\sim C5G \\sim C5I \\sim
C5J \\sim C5H \\sim C5K \\sim C5L: within 2A with sigma of 0.01 and sigma for
terminal atoms of 0.02 within 2A
C2 \\sim C17 \\sim C51 \\sim N1N \\sim C5M \\sim N1O \\sim C5N \\sim C5P \\sim
C5Q \\sim C5O \\sim C5R \\sim C5S: within 2A with sigma of 0.01 and sigma for
terminal atoms of 0.02 within 2A
C24 \\sim C5T \\sim C5U \\sim N1P \\sim C5V \\sim N1Q \\sim C5W \\sim C5Y \\sim
C5Z \\sim C5X \\sim C60 \\sim C61: within 2A with sigma of 0.01 and sigma for
terminal atoms of 0.02 within 2A
C16 \\sim C23 \\sim C6C \\sim N1T \\sim C6D \\sim N1U \\sim C6E \\sim C6G \\sim
C6H \\sim C6F \\sim C6I \\sim C6J: within 2A with sigma of 0.01 and sigma for
terminal atoms of 0.02 within 2A
C38 \\sim C6K \\sim C6L \\sim N1V \\sim C6M \\sim N1W \\sim C6N \\sim C6P \\sim
C6Q \\sim C6O \\sim C6R \\sim C6S: within 2A with sigma of 0.01 and sigma for
terminal atoms of 0.02 within 2A
C10 \\sim C31 \\sim C48 \\sim N1X \\sim C49 \\sim N1Y \\sim C56 \\sim C6U \\sim
C6V \\sim C6T \\sim C6W \\sim C6X: within 2A with sigma of 0.01 and sigma for
terminal atoms of 0.02 within 2A
C9 \\sim C6Y \\sim C6Z \\sim N1Z \\sim C70 \\sim N20 \\sim C71 \\sim C73 \\sim
C74 \\sim C72 \\sim C75 \\sim C76: within 2A with sigma of 0.01 and sigma for
terminal atoms of 0.02 within 2A
C6 \\sim C20 \\sim C77 \\sim N21 \\sim C78 \\sim N22 \\sim C79 \\sim C7B \\sim
C7C \\sim C7A \\sim C7D \\sim C7E: within 2A with sigma of 0.01 and sigma for
terminal atoms of 0.02 within 2A
C7F \\sim F3 \\sim F4 \\sim F5 \\sim S6 \\sim O7 \\sim O8 \\sim O9: within 2A
with sigma of 0.04 and sigma for terminal atoms of 0.08 within 2A
C7G \\sim F1 \\sim F2 \\sim F6 \\sim S1 \\sim O1 \\sim O2 \\sim O3: within 2A
with sigma of 0.04 and sigma for terminal atoms of 0.08 within 2A
C7H \\sim F7 \\sim F8 \\sim F9 \\sim S2 \\sim O4 \\sim O5 \\sim O6: within 2A
with sigma of 0.04 and sigma for terminal atoms of 0.08 within 2A
C7I \\sim F10 \\sim F11 \\sim F12 \\sim S3 \\sim O10 \\sim O11 \\sim O12:
within 2A with sigma of 0.04 and sigma for terminal atoms of 0.08 within 2A
C7J \\sim F13 \\sim F14 \\sim F15 \\sim S4 \\sim O13 \\sim O14 \\sim O15:
within 2A with sigma of 0.04 and sigma for terminal atoms of 0.08 within 2A
C7K \\sim F16 \\sim F17 \\sim F18 \\sim S5 \\sim O16 \\sim O17 \\sim O18:
within 2A with sigma of 0.04 and sigma for terminal atoms of 0.08 within 2A
C7L \\sim F19 \\sim F1A \\sim F1B \\sim S7 \\sim O19 \\sim O1A \\sim O1B:
within 2A with sigma of 0.04 and sigma for terminal atoms of 0.08 within 2A
C7M \\sim F1C \\sim F1D \\sim F1E \\sim S9 \\sim O1C \\sim O1D \\sim O1E:
within 2A with sigma of 0.04 and sigma for terminal atoms of 0.08 within 2A
C7N \\sim F1F \\sim F1G \\sim F1H \\sim S8 \\sim O1F \\sim O1G \\sim O1H:
within 2A with sigma of 0.04 and sigma for terminal atoms of 0.08 within 2A
C7O \\sim F1I \\sim F1J \\sim F1K \\sim S10 \\sim O1I \\sim O1J \\sim O1K:
within 2A with sigma of 0.04 and sigma for terminal atoms of 0.08 within 2A
C7P \\sim F1L \\sim F1M \\sim F1N \\sim S11 \\sim O1L \\sim O1M \\sim O1N:
within 2A with sigma of 0.04 and sigma for terminal atoms of 0.08 within 2A
C7R \\sim F1R \\sim F1S \\sim F1T \\sim S13 \\sim O1R \\sim O1S \\sim O1T:
within 2A with sigma of 0.04 and sigma for terminal atoms of 0.08 within 2A
O1R \\sim C7R \\sim F1R \\sim F1S \\sim F1T \\sim S13 \\sim O1T \\sim O1S:
within 2A with sigma of 0.01 and sigma for terminal atoms of 0.02 within 2A
6. Rigid body (RIGU) restrains
 C7F, F3, F4, F5, S6, O7, O8, O9
 with sigma for 1-2 distances of 0.004 and sigma for 1-3 distances of 0.004
 C7G, F1, F2, F6, S1, O1, O2, O3
 with sigma for 1-2 distances of 0.004 and sigma for 1-3 distances of 0.004
 C7H, F7, F8, F9, S2, O4, O5, O6
 with sigma for 1-2 distances of 0.004 and sigma for 1-3 distances of 0.004
 C7I, F10, F11, F12, S3, O10, O11, O12
 with sigma for 1-2 distances of 0.004 and sigma for 1-3 distances of 0.004
 C7J, F13, F14, F15, S4, O13, O14, O15
 with sigma for 1-2 distances of 0.004 and sigma for 1-3 distances of 0.004
 C7K, F16, F17, F18, S5, O16, O17, O18
 with sigma for 1-2 distances of 0.004 and sigma for 1-3 distances of 0.004
 C7L, F19, F1A, F1B, S7, O19, O1A, O1B
 with sigma for 1-2 distances of 0.004 and sigma for 1-3 distances of 0.004
 C7M, F1C, F1D, F1E, S9, O1C, O1D, O1E
 with sigma for 1-2 distances of 0.004 and sigma for 1-3 distances of 0.004
 C7N, F1F, F1G, F1H, S8, O1F, O1G, O1H
 with sigma for 1-2 distances of 0.004 and sigma for 1-3 distances of 0.004
 C7O, F1I, F1J, F1K, S10, O1I, O1J, O1K
 with sigma for 1-2 distances of 0.004 and sigma for 1-3 distances of 0.004
 C7P, F1L, F1M, F1N, S11, O1L, O1M, O1N
 with sigma for 1-2 distances of 0.004 and sigma for 1-3 distances of 0.004
 C7R, F1R, F1S, F1T, S13, O1R, O1S, O1T
 with sigma for 1-2 distances of 0.004 and sigma for 1-3 distances of 0.004
7.a Secondary CH2 refined with riding coordinates:
 C1H(H1HA,H1HB), C1R(H1RA,H1RB), C26(H26A,H26B), C2I(H2IA,H2IB), C2Q(H2QA,
 H2QB), C2X(H2XA,H2XB), C3F(H3FA,H3FB), C3N(H3NA,H3NB), C3W(H3WA,H3WB),
 C42(H42A,H42B), C4F(H4FA,H4FB), C4K(H4KA,H4KB), C4U(H4UA,H4UB), C58(H58A,H58B),
  C5B(H5BA,H5BB), C5L(H5LA,H5LB), C5S(H5SA,H5SB), C61(H61A,H61B), C6B(H6BA,
 H6BB), C6J(H6JA,H6JB), C6S(H6SA,H6SB), C6X(H6XA,H6XB), C76(H76A,H76B),
 C7E(H7EA,H7EB)
7.b Aromatic/amide H refined with riding coordinates:
 C1A(H1A), N5(H5), C1B(H1B), C1K(H1K), C1L(H1LA), N2(H2), C1T(H1T), C1U(H1U),
 N4(H4), C2B(H2B), C2C(H2C), N8(H8), C2J(H2J), N9(H9), C2K(H2K), C13(H13),
 C2R(H2R), N13(H13A), C30(H30), N14(H14), C32(H32), C3G(H3G), C3H(H3H),
 N17(H17), C3P(H3P), N18(H18), C3Q(H3Q), C25(H25), C39(H39), N1B(H1BA),
 C44(H44), N1C(H1C), C46(H46), C37(H37), C45(H45), N1F(H1F), C4N(H4N), N1G(H1G),
  C4O(H4O), C4X(H4X), C4Y(H4Y), N1J(H1J), C33(H33), N12(H12), C34(H34),
 C5E(H5E), N1L(H1L), C5F(H5F), C51(H51), N1N(H1N), C5M(H5M), C5U(H5U), C5V(H5V),
  N1Q(H1Q), C64(H64), C65(H65), N1S(H1S), C6C(H6C), N1T(H1TA), C6D(H6D),
 C6L(H6L), C6M(H6M), N1W(H1W), C48(H48), C49(H49), N1Y(H1Y), C6Z(H6Z), C70(H70),
  N20(H20), C77(H77), N21(H21), C78(H78)
7.c Idealised Me refined as rotating group:
 C1E(H1EA,H1EB,H1EC), C1F(H1FA,H1FB,H1FC), C1O(H1OA,H1OB,H1OC), C1P(H1PA,H1PB,
 H1PC), C1X(H1XA,H1XB,H1XC), C1Y(H1YA,H1YB,H1YC), C2F(H2FA,H2FB,H2FC), C2G(H2GA,
 H2GB,H2GC), C2N(H2NA,H2NB,H2NC), C2O(H2OA,H2OB,H2OC), C2U(H2UA,H2UB,H2UC),
 C2V(H2VA,H2VB,H2VC), C3C(H3CA,H3CB,H3CC), C3D(H3DA,H3DB,H3DC), C3K(H3KA,H3KB,
 H3KC), C3L(H3LA,H3LB,H3LC), C3T(H3TA,H3TB,H3TC), C3U(H3UA,H3UB,H3UC), C3Z(H3ZA,
 H3ZB,H3ZC), C40(H40A,H40B,H40C), C4C(H4CA,H4CB,H4CC), C4D(H4DA,H4DB,H4DC),
 C4H(H4HA,H4HB,H4HC), C4I(H4IA,H4IB,H4IC), C4R(H4RA,H4RB,H4RC), C4S(H4SA,H4SB,
 H4SC), C54(H54A,H54B,H54C), C55(H55A,H55B,H55C), C53(H53A,H53B,H53C), C59(H59A,
 H59B,H59C), C5I(H5IA,H5IB,H5IC), C5J(H5JA,H5JB,H5JC), C5P(H5PA,H5PB,H5PC),
 C5Q(H5QA,H5QB,H5QC), C5Y(H5YA,H5YB,H5YC), C5Z(H5ZA,H5ZB,H5ZC), C68(H68A,H68B,
 H68C), C69(H69A,H69B,H69C), C6G(H6GA,H6GB,H6GC), C6H(H6HA,H6HB,H6HC), C6P(H6PA,
 H6PB,H6PC), C6Q(H6QA,H6QB,H6QC), C6U(H6UA,H6UB,H6UC), C6V(H6VA,H6VB,H6VC),
 C73(H73A,H73B,H73C), C74(H74A,H74B,H74C), C7B(H7BA,H7BB,H7BC), C7C(H7CA,H7CB,
 H7CC)
;
_olex2_submission_special_instructions 'No special instructions were received'

loop_
_space_group_symop_operation_xyz
'x, y, z'
'-y+1/2, x+1/2, z+1/4'
'-x, -y, z+1/2'
'y+1/2, -x+1/2, z+3/4'
'x+1/2, -y+1/2, -z+3/4'
'-x+1/2, y+1/2, -z+1/4'
'y, x, -z'
'-y, -x, -z+1/2'

loop_
_atom_site_label
_atom_site_type_symbol
_atom_site_fract_x
_atom_site_fract_y
_atom_site_fract_z
_atom_site_U_iso_or_equiv
_atom_site_adp_type
_atom_site_occupancy
_atom_site_site_symmetry_order
_atom_site_calc_flag
_atom_site_refinement_flags_posn
_atom_site_refinement_flags_adp
_atom_site_refinement_flags_occupancy
_atom_site_disorder_assembly
_atom_site_disorder_group
Ag32 Ag 0.51559(4) 0.30307(3) 0.41169(2) 0.0750(3) Uani 1 1 d . . . . .
Ag31 Ag 0.44375(3) 0.31686(3) 0.37212(2) 0.0723(3) Uani 1 1 d . . . . .
Ag33 Ag 0.48243(3) 0.23279(3) 0.38174(2) 0.0655(3) Uani 1 1 d . . . . .
N85 N 0.5329(3) 0.2973(3) 0.3459(2) 0.059(3) Uani 1 1 d D . . . .
N224 N 0.4337(3) 0.2732(3) 0.4282(2) 0.062(3) Uani 1 1 d D . . . .
Ag12 Ag 0.53707(4) 0.17967(3) 0.59363(2) 0.0793(3) Uani 1 1 d . . . . .
Ag11 Ag 0.48230(3) 0.19078(3) 0.64154(2) 0.0683(3) Uani 1 1 d . . . . .
Ag13 Ag 0.54185(3) 0.26498(3) 0.62664(2) 0.0748(3) Uani 1 1 d . . . . .
N191 N 0.4581(3) 0.2469(3) 0.5901(2) 0.070(3) Uani 1 1 d D . . . .
N259 N 0.5885(3) 0.1875(3) 0.65024(19) 0.062(3) Uani 1 1 d D . . . .
Ag42 Ag 0.76752(3) 0.48933(3) 0.31962(2) 0.0759(3) Uani 1 1 d . . . . .
Ag43 Ag 0.68381(3) 0.48505(3) 0.34955(2) 0.0700(3) Uani 1 1 d . . . . .
Ag41 Ag 0.75676(3) 0.43843(3) 0.37059(2) 0.0606(2) Uani 1 1 d . . . . .
N56 N 0.7561(3) 0.5281(3) 0.3761(2) 0.064(3) Uani 1 1 d D . . . .
N295 N 0.7149(3) 0.4082(3) 0.31473(19) 0.061(3) Uani 1 1 d D . . . .
Ag22 Ag 0.47287(4) 0.84343(4) 0.36864(3) 0.0891(4) Uani 1 1 d . . . . .
Ag23 Ag 0.43953(4) 0.75837(4) 0.38742(3) 0.0895(4) Uani 1 1 d . . . . .
Ag21 Ag 0.48269(4) 0.75963(4) 0.32095(3) 0.0860(3) Uani 1 1 d . . . . .
N178 N 0.5328(3) 0.7565(3) 0.3835(2) 0.076(3) Uani 1 1 d D . . . .
N189 N 0.3960(4) 0.8112(3) 0.3339(2) 0.075(3) Uani 1 1 d D . . . .
C5 C 0.5155(4) 0.2318(3) 0.7153(2) 0.066(3) Uani 1 1 d D U . . .
C18 C 0.4913(3) 0.2259(3) 0.6953(2) 0.060(3) Uani 1 1 d D U . . .
C1A C 0.5063(4) 0.2530(3) 0.7373(3) 0.074(3) Uani 1 1 d D U . . .
H1A H 0.523754 0.256973 0.750479 0.089 Uiso 1 1 calc R U . . .
N5 N 0.5483(3) 0.2132(3) 0.7088(2) 0.068(3) Uani 1 1 d D U . . .
H5 H 0.568708 0.212391 0.717788 0.082 Uiso 1 1 calc R U . . .
C1B C 0.4550(4) 0.2412(4) 0.6962(3) 0.073(3) Uani 1 1 d D U . . .
H1B H 0.438364 0.238691 0.682349 0.087 Uiso 1 1 calc R U . . .
N7 N 0.5087(3) 0.2040(3) 0.6763(2) 0.064(2) Uani 1 1 d D U . . .
C1C C 0.4445(4) 0.2603(4) 0.7183(3) 0.078(3) Uani 1 1 d D U . . .
C1D C 0.4696(4) 0.2679(4) 0.7385(3) 0.079(3) Uani 1 1 d D U . . .
C1E C 0.4042(5) 0.2778(5) 0.7196(4) 0.096(5) Uani 1 1 d D U . . .
H1EA H 0.406124 0.304917 0.720280 0.144 Uiso 1 1 calc R U . . .
H1EB H 0.391531 0.268790 0.734847 0.144 Uiso 1 1 calc R U . . .
H1EC H 0.390018 0.270437 0.704644 0.144 Uiso 1 1 calc R U . . .
C1F C 0.4563(6) 0.2888(5) 0.7621(3) 0.093(5) Uani 1 1 d D U . . .
H1FA H 0.443884 0.311793 0.757043 0.139 Uiso 1 1 calc R U . . .
H1FB H 0.477734 0.294688 0.772824 0.139 Uiso 1 1 calc R U . . .
H1FC H 0.438920 0.273088 0.771536 0.139 Uiso 1 1 calc R U . . .
C1G C 0.5430(4) 0.1965(4) 0.6859(2) 0.067(3) Uani 1 1 d D U . . .
C1H C 0.5717(4) 0.1703(4) 0.6735(2) 0.066(3) Uani 1 1 d D U . . .
H1HA H 0.591716 0.164776 0.685850 0.080 Uiso 1 1 calc R U . . .
H1HB H 0.559529 0.146611 0.668982 0.080 Uiso 1 1 calc R U . . .
C1I C 0.6228(3) 0.2891(3) 0.6087(2) 0.060(3) Uani 1 1 d D U . . .
C1J C 0.6601(3) 0.2846(3) 0.6144(2) 0.055(2) Uani 1 1 d D U . . .
C1K C 0.6107(3) 0.3166(3) 0.5916(2) 0.062(3) Uani 1 1 d D U . . .
H1K H 0.585229 0.318837 0.587079 0.074 Uiso 1 1 calc R U . . .
N1 N 0.6020(3) 0.2630(3) 0.6225(2) 0.067(2) Uani 1 1 d D U . . .
C1L C 0.6886(4) 0.3064(3) 0.6044(2) 0.060(3) Uani 1 1 d D U . . .
H1LA H 0.713941 0.302943 0.608887 0.072 Uiso 1 1 calc R U . . .
N2 N 0.6613(3) 0.2552(3) 0.6328(2) 0.060(2) Uani 1 1 d D U . . .
H2 H 0.681332 0.246427 0.640184 0.072 Uiso 1 1 calc R U . . .
C1M C 0.6767(3) 0.3350(3) 0.5865(3) 0.064(3) Uani 1 1 d D U . . .
C1N C 0.6380(3) 0.3410(3) 0.5814(2) 0.062(3) Uani 1 1 d D U . . .
C1O C 0.7063(5) 0.3605(4) 0.5751(3) 0.080(4) Uani 1 1 d D U . . .
H1OA H 0.730847 0.353472 0.581542 0.121 Uiso 1 1 calc R U . . .
H1OB H 0.701006 0.386315 0.579673 0.121 Uiso 1 1 calc R U . . .
H1OC H 0.706087 0.358003 0.556613 0.121 Uiso 1 1 calc R U . . .
C1P C 0.6273(4) 0.3721(4) 0.5622(3) 0.074(4) Uani 1 1 d D U . . .
H1PA H 0.636282 0.365317 0.545353 0.111 Uiso 1 1 calc R U . . .
H1PB H 0.638739 0.395559 0.567458 0.111 Uiso 1 1 calc R U . . .
H1PC H 0.600253 0.374892 0.561831 0.111 Uiso 1 1 calc R U . . .
C1Q C 0.6256(4) 0.2433(4) 0.6367(2) 0.067(3) Uani 1 1 d D U . . .
C1R C 0.6153(4) 0.2166(4) 0.6578(3) 0.073(3) Uani 1 1 d D U . . .
H1RA H 0.638257 0.204465 0.664019 0.088 Uiso 1 1 calc R U . . .
H1RB H 0.604629 0.231012 0.671964 0.088 Uiso 1 1 calc R U . . .
C1 C 0.5403(3) 0.0925(3) 0.6064(2) 0.070(3) Uani 1 1 d D U . . .
C1S C 0.5626(4) 0.0682(3) 0.6202(3) 0.072(3) Uani 1 1 d D U . . .
C1T C 0.5117(4) 0.0800(4) 0.5906(3) 0.081(3) Uani 1 1 d D U . . .
H1T H 0.495953 0.096760 0.581802 0.097 Uiso 1 1 calc R U . . .
N3 N 0.5525(3) 0.1295(3) 0.6113(2) 0.071(3) Uani 1 1 d D U . . .
C1U C 0.5582(4) 0.0297(4) 0.6191(3) 0.082(3) Uani 1 1 d D U . . .
H1U H 0.572997 0.013381 0.629009 0.098 Uiso 1 1 calc R U . . .
N4 N 0.5883(4) 0.0885(3) 0.6333(2) 0.083(3) Uani 1 1 d D U . . .
H4 H 0.605507 0.079964 0.643507 0.099 Uiso 1 1 calc R U . . .
C1V C 0.5307(5) 0.0164(4) 0.6027(3) 0.087(4) Uani 1 1 d D U . . .
C1W C 0.5074(5) 0.0408(4) 0.5883(3) 0.087(4) Uani 1 1 d D U . . .
C1X C 0.5284(7) -0.0273(4) 0.5996(4) 0.109(6) Uani 1 1 d D U . . .
H1XA H 0.550651 -0.038715 0.606937 0.164 Uiso 1 1 calc R U . . .
H1XB H 0.526895 -0.033550 0.581616 0.164 Uiso 1 1 calc R U . . .
H1XC H 0.506290 -0.036573 0.608335 0.164 Uiso 1 1 calc R U . . .
C1Y C 0.4768(6) 0.0261(6) 0.5707(4) 0.111(6) Uani 1 1 d D U . . .
H1YA H 0.453908 0.040300 0.573530 0.166 Uiso 1 1 calc R U . . .
H1YB H 0.472254 -0.000181 0.574333 0.166 Uiso 1 1 calc R U . . .
H1YC H 0.484682 0.028956 0.553112 0.166 Uiso 1 1 calc R U . . .
C1Z C 0.5815(4) 0.1261(3) 0.6271(3) 0.069(3) Uani 1 1 d D U . . .
C26 C 0.6073(4) 0.1576(4) 0.6356(3) 0.075(3) Uani 1 1 d D U . . .
H26A H 0.627475 0.147002 0.646101 0.090 Uiso 1 1 calc R U . . .
H26B H 0.618984 0.168848 0.620448 0.090 Uiso 1 1 calc R U . . .
C28 C 0.4301(3) 0.1342(3) 0.6143(2) 0.065(3) Uani 1 1 d D U . . .
C2A C 0.4000(4) 0.1309(3) 0.5969(3) 0.071(3) Uani 1 1 d D U . . .
C2B C 0.4429(4) 0.1016(3) 0.6279(3) 0.067(3) Uani 1 1 d D U . . .
H2B H 0.462887 0.102929 0.639568 0.080 Uiso 1 1 calc R U . . .
N6 N 0.4425(3) 0.1710(3) 0.6145(2) 0.062(2) Uani 1 1 d D U . . .
C2C C 0.3820(4) 0.0966(4) 0.5916(3) 0.072(3) Uani 1 1 d D U . . .
H2C H 0.362887 0.094737 0.579343 0.086 Uiso 1 1 calc R U . . .
N8 N 0.3943(3) 0.1675(3) 0.5881(2) 0.070(3) Uani 1 1 d D U . . .
H8 H 0.377378 0.174231 0.577065 0.084 Uiso 1 1 calc R U . . .
C2D C 0.3941(4) 0.0653(4) 0.6058(3) 0.070(3) Uani 1 1 d D U . . .
C2E C 0.4244(4) 0.0675(3) 0.6228(3) 0.067(3) Uani 1 1 d D U . . .
C2F C 0.3746(5) 0.0267(4) 0.6008(4) 0.086(4) Uani 1 1 d D U . . .
H2FA H 0.351303 0.030781 0.591634 0.129 Uiso 1 1 calc R U . . .
H2FB H 0.369338 0.014539 0.616972 0.129 Uiso 1 1 calc R U . . .
H2FC H 0.391052 0.010911 0.590697 0.129 Uiso 1 1 calc R U . . .
C2G C 0.4362(6) 0.0322(4) 0.6383(3) 0.093(5) Uani 1 1 d D U . . .
H2GA H 0.458335 0.037833 0.648316 0.139 Uiso 1 1 calc R U . . .
H2GB H 0.441648 0.011779 0.626598 0.139 Uiso 1 1 calc R U . . .
H2GC H 0.415849 0.024860 0.649564 0.139 Uiso 1 1 calc R U . . .
C2H C 0.4190(4) 0.1908(3) 0.5994(3) 0.069(3) Uani 1 1 d D U . . .
C2I C 0.4198(4) 0.2329(4) 0.5966(3) 0.080(4) Uani 1 1 d D U . . .
H2IA H 0.402201 0.240444 0.583222 0.096 Uiso 1 1 calc R U . . .
H2IB H 0.411601 0.244395 0.612677 0.096 Uiso 1 1 calc R U . . .
C21 C 0.5598(4) 0.2640(3) 0.5379(2) 0.073(3) Uani 1 1 d D U . . .
C22 C 0.5695(3) 0.2384(4) 0.5567(3) 0.069(3) Uani 1 1 d D U . . .
C2J C 0.5873(4) 0.2821(4) 0.5228(3) 0.084(4) Uani 1 1 d D U . . .
H2J H 0.580894 0.299509 0.510087 0.101 Uiso 1 1 calc R U . . .
N9 N 0.5211(3) 0.2665(4) 0.5381(2) 0.077(3) Uani 1 1 d D U . . .
H9 H 0.507259 0.280033 0.528029 0.093 Uiso 1 1 calc R U . . .
C2K C 0.6070(4) 0.2283(4) 0.5615(3) 0.070(3) Uani 1 1 d D U . . .
H2K H 0.612766 0.209858 0.573644 0.085 Uiso 1 1 calc R U . . .
N10 N 0.5376(3) 0.2255(3) 0.5691(2) 0.075(3) Uani 1 1 d D U . . .
C2L C 0.6355(4) 0.2459(4) 0.5480(3) 0.082(3) Uani 1 1 d D U . . .
C2M C 0.6249(4) 0.2726(4) 0.5280(3) 0.081(3) Uani 1 1 d D U . . .
C2N C 0.6758(5) 0.2354(6) 0.5530(4) 0.099(5) Uani 1 1 d D U . . .
H2NA H 0.689023 0.256800 0.560110 0.148 Uiso 1 1 calc R U . . .
H2NB H 0.687693 0.228033 0.537069 0.148 Uiso 1 1 calc R U . . .
H2NC H 0.676735 0.214664 0.564932 0.148 Uiso 1 1 calc R U . . .
C2O C 0.6566(5) 0.2920(6) 0.5138(4) 0.108(6) Uani 1 1 d D U . . .
H2OA H 0.647264 0.302103 0.497878 0.162 Uiso 1 1 calc R U . . .
H2OB H 0.676408 0.273960 0.510334 0.162 Uiso 1 1 calc R U . . .
H2OC H 0.666516 0.312162 0.524265 0.162 Uiso 1 1 calc R U . . .
C2P C 0.5087(3) 0.2434(4) 0.5573(3) 0.070(3) Uani 1 1 d D U . . .
C2Q C 0.4672(4) 0.2364(4) 0.5637(3) 0.077(4) Uani 1 1 d D U . . .
H2QA H 0.451427 0.250977 0.551965 0.093 Uiso 1 1 calc R U . . .
H2QB H 0.461393 0.209773 0.561137 0.093 Uiso 1 1 calc R U . . .
C3 C 0.4864(3) 0.3129(3) 0.6576(2) 0.070(3) Uani 1 1 d D U . . .
C8 C 0.4543(4) 0.3345(4) 0.6552(3) 0.075(3) Uani 1 1 d D U . . .
C13 C 0.5093(4) 0.3164(4) 0.6798(3) 0.074(3) Uani 1 1 d D U . . .
H13 H 0.530657 0.301231 0.682009 0.088 Uiso 1 1 calc R U . . .
N11 N 0.4903(3) 0.2921(3) 0.6355(2) 0.066(2) Uani 1 1 d D U . . .
C2R C 0.4412(5) 0.3594(4) 0.6743(3) 0.085(4) Uani 1 1 d D U . . .
H2R H 0.418207 0.372012 0.672518 0.101 Uiso 1 1 calc R U . . .
N13 N 0.4391(3) 0.3257(3) 0.6327(2) 0.070(3) Uani 1 1 d D U . . .
H13A H 0.418492 0.335077 0.626466 0.084 Uiso 1 1 calc R U . . .
C2S C 0.4644(4) 0.3647(5) 0.6964(3) 0.091(4) Uani 1 1 d D U . . .
C2T C 0.4990(4) 0.3430(4) 0.6984(3) 0.081(3) Uani 1 1 d D U . . .
C2U C 0.4535(7) 0.3965(6) 0.7155(4) 0.122(7) Uani 1 1 d D U . . .
H2UA H 0.455730 0.420625 0.707090 0.182 Uiso 1 1 calc R U . . .
H2UB H 0.470204 0.395710 0.730122 0.182 Uiso 1 1 calc R U . . .
H2UC H 0.427839 0.392853 0.721155 0.182 Uiso 1 1 calc R U . . .
C2V C 0.5248(6) 0.3508(6) 0.7219(3) 0.103(5) Uani 1 1 d D U . . .
H2VA H 0.519262 0.332791 0.735241 0.154 Uiso 1 1 calc R U . . .
H2VB H 0.520141 0.376003 0.728151 0.154 Uiso 1 1 calc R U . . .
H2VC H 0.550847 0.348492 0.716830 0.154 Uiso 1 1 calc R U . . .
C2W C 0.4614(3) 0.2997(4) 0.6213(2) 0.067(3) Uani 1 1 d D U . . .
C2X C 0.4579(4) 0.2885(3) 0.5930(2) 0.066(3) Uani 1 1 d D U . . .
H2XA H 0.434425 0.298661 0.586058 0.079 Uiso 1 1 calc R U . . .
H2XB H 0.478773 0.299373 0.583384 0.079 Uiso 1 1 calc R U . . .
C2Y C 0.5828(3) 0.8514(3) 0.3367(2) 0.069(3) Uani 1 1 d D U . . .
C2Z C 0.5441(4) 0.8571(4) 0.3362(2) 0.070(3) Uani 1 1 d D U . . .
C30 C 0.6081(5) 0.8706(4) 0.3205(3) 0.082(3) Uani 1 1 d D U . . .
H30 H 0.634082 0.866239 0.320786 0.098 Uiso 1 1 calc R U . . .
N14 N 0.5906(3) 0.8258(3) 0.3552(2) 0.068(3) Uani 1 1 d D U . . .
H14 H 0.612483 0.816746 0.359264 0.082 Uiso 1 1 calc R U . . .
C32 C 0.5266(4) 0.8832(4) 0.3191(3) 0.078(3) Uani 1 1 d D U . . .
H32 H 0.500468 0.886767 0.318318 0.093 Uiso 1 1 calc R U . . .
N15 N 0.5289(3) 0.8366(4) 0.3548(3) 0.082(3) Uani 1 1 d D U . . .
C3A C 0.5528(4) 0.9035(4) 0.3030(3) 0.078(3) Uani 1 1 d D U . . .
C3B C 0.5909(4) 0.8973(4) 0.3036(3) 0.079(3) Uani 1 1 d D U . . .
C3C C 0.5357(6) 0.9330(5) 0.2846(3) 0.091(5) Uani 1 1 d D U . . .
H3CA H 0.542265 0.957968 0.290401 0.136 Uiso 1 1 calc R U . . .
H3CB H 0.508580 0.930315 0.284418 0.136 Uiso 1 1 calc R U . . .
H3CC H 0.545460 0.929018 0.267551 0.136 Uiso 1 1 calc R U . . .
C3D C 0.6180(6) 0.9219(5) 0.2865(4) 0.101(5) Uani 1 1 d D U . . .
H3DA H 0.628339 0.942159 0.296716 0.151 Uiso 1 1 calc R U . . .
H3DB H 0.604117 0.932239 0.272270 0.151 Uiso 1 1 calc R U . . .
H3DC H 0.638328 0.906320 0.280159 0.151 Uiso 1 1 calc R U . . .
C3E C 0.5559(4) 0.8169(4) 0.3664(3) 0.070(3) Uani 1 1 d D U . . .
C3F C 0.5530(5) 0.7911(4) 0.3895(3) 0.087(4) Uani 1 1 d D U . . .
H3FA H 0.578322 0.784868 0.395528 0.104 Uiso 1 1 calc R U . . .
H3FB H 0.540007 0.804354 0.403351 0.104 Uiso 1 1 calc R U . . .
C4 C 0.4917(4) 0.6722(4) 0.3275(2) 0.087(3) Uani 1 1 d D U . . .
C7 C 0.5138(5) 0.6462(4) 0.3409(3) 0.091(4) Uani 1 1 d D U . . .
C3G C 0.4632(5) 0.6618(5) 0.3101(3) 0.097(4) Uani 1 1 d D U . . .
H3G H 0.447922 0.679579 0.301780 0.116 Uiso 1 1 calc R U . . .
N16 N 0.5034(4) 0.7090(3) 0.3350(3) 0.080(3) Uani 1 1 d D U . . .
C3H C 0.5090(5) 0.6076(5) 0.3366(4) 0.104(4) Uani 1 1 d D U . . .
H3H H 0.524221 0.589930 0.345033 0.125 Uiso 1 1 calc R U . . .
N17 N 0.5385(4) 0.6661(3) 0.3551(3) 0.086(3) Uani 1 1 d D U . . .
H17 H 0.555952 0.656687 0.364802 0.103 Uiso 1 1 calc R U . . .
C3I C 0.4810(5) 0.5958(5) 0.3194(3) 0.104(4) Uani 1 1 d D U . . .
C3J C 0.4593(5) 0.6218(5) 0.3059(3) 0.102(4) Uani 1 1 d D U . . .
C3K C 0.4727(8) 0.5540(5) 0.3152(5) 0.143(8) Uani 1 1 d D U . . .
H3KA H 0.489007 0.544221 0.301957 0.214 Uiso 1 1 calc R U . . .
H3KB H 0.446687 0.550965 0.310011 0.214 Uiso 1 1 calc R U . . .
H3KC H 0.476966 0.540374 0.330951 0.214 Uiso 1 1 calc R U . . .
C3L C 0.4279(6) 0.6088(7) 0.2882(4) 0.127(7) Uani 1 1 d D U . . .
H3LA H 0.409020 0.628285 0.286893 0.190 Uiso 1 1 calc R U . . .
H3LB H 0.416669 0.586118 0.294947 0.190 Uiso 1 1 calc R U . . .
H3LC H 0.438229 0.603736 0.271369 0.190 Uiso 1 1 calc R U . . .
C3M C 0.5318(4) 0.7025(4) 0.3519(3) 0.080(3) Uani 1 1 d D U . . .
C3N C 0.5551(4) 0.7340(4) 0.3646(3) 0.087(4) Uani 1 1 d D U . . .
H3NA H 0.576722 0.722854 0.373261 0.105 Uiso 1 1 calc R U . . .
H3NB H 0.564649 0.750894 0.351279 0.105 Uiso 1 1 calc R U . . .
C15 C 0.4846(4) 0.7733(3) 0.4636(3) 0.078(3) Uani 1 1 d D U . . .
C3O C 0.4567(4) 0.7771(4) 0.4454(3) 0.078(3) Uani 1 1 d D U . . .
C3P C 0.4796(5) 0.7832(4) 0.4888(3) 0.087(4) Uani 1 1 d D U . . .
H3P H 0.499183 0.780292 0.500642 0.104 Uiso 1 1 calc R U . . .
N18 N 0.5149(4) 0.7567(4) 0.4513(3) 0.088(3) Uani 1 1 d D U . . .
H18 H 0.536102 0.750057 0.458055 0.105 Uiso 1 1 calc R U . . .
C3Q C 0.4208(4) 0.7921(4) 0.4518(3) 0.086(4) Uani 1 1 d D U . . .
H3Q H 0.401872 0.795444 0.439456 0.103 Uiso 1 1 calc R U . . .
N19 N 0.4697(4) 0.7650(4) 0.4213(2) 0.081(3) Uani 1 1 d D U . . .
C3R C 0.4152(4) 0.8020(5) 0.4786(3) 0.090(4) Uani 1 1 d D U . . .
C3S C 0.4453(5) 0.7975(5) 0.4965(3) 0.093(4) Uani 1 1 d D U . . .
C3T C 0.3750(6) 0.8155(6) 0.4857(4) 0.113(6) Uani 1 1 d D U . . .
H3TA H 0.360986 0.794791 0.493007 0.170 Uiso 1 1 calc R U . . .
H3TB H 0.362316 0.824357 0.470439 0.170 Uiso 1 1 calc R U . . .
H3TC H 0.376615 0.835760 0.498004 0.170 Uiso 1 1 calc R U . . .
C3U C 0.4386(7) 0.8071(6) 0.5247(4) 0.122(7) Uani 1 1 d D U . . .
H3UA H 0.459281 0.797564 0.534908 0.183 Uiso 1 1 calc R U . . .
H3UB H 0.415359 0.795743 0.530388 0.183 Uiso 1 1 calc R U . . .
H3UC H 0.437088 0.834150 0.526699 0.183 Uiso 1 1 calc R U . . .
C3V C 0.5046(4) 0.7531(4) 0.4266(3) 0.082(3) Uani 1 1 d D U . . .
C3W C 0.5296(4) 0.7326(4) 0.4073(3) 0.075(3) Uani 1 1 d D U . . .
H3WA H 0.554584 0.728457 0.414681 0.090 Uiso 1 1 calc R U . . .
H3WB H 0.518714 0.708150 0.403074 0.090 Uiso 1 1 calc R U . . .
C14 C 0.4068(4) 0.8757(3) 0.4030(3) 0.076(3) Uani 1 1 d D U . . .
C19 C 0.3686(4) 0.8843(4) 0.4012(2) 0.071(3) Uani 1 1 d D U . . .
C25 C 0.4256(5) 0.8813(4) 0.4260(3) 0.086(4) Uani 1 1 d D U . . .
H25 H 0.450983 0.874313 0.427563 0.103 Uiso 1 1 calc R U . . .
N1A N 0.4191(4) 0.8633(4) 0.3792(3) 0.081(3) Uani 1 1 d D U . . .
C39 C 0.3482(5) 0.8978(4) 0.4226(3) 0.078(3) Uani 1 1 d D U . . .
H39 H 0.322221 0.901988 0.421560 0.093 Uiso 1 1 calc R U . . .
N1B N 0.3574(3) 0.8756(3) 0.3767(2) 0.075(3) Uani 1 1 d D U . . .
H1BA H 0.334945 0.877535 0.370359 0.090 Uiso 1 1 calc R U . . .
C3X C 0.3679(4) 0.9049(4) 0.4455(3) 0.079(3) Uani 1 1 d D U . . .
C3Y C 0.4066(4) 0.8974(5) 0.4471(3) 0.082(3) Uani 1 1 d D U . . .
C3Z C 0.3460(6) 0.9213(5) 0.4683(3) 0.098(5) Uani 1 1 d D U . . .
H3ZA H 0.328277 0.939942 0.462227 0.147 Uiso 1 1 calc R U . . .
H3ZB H 0.363370 0.932960 0.480177 0.147 Uiso 1 1 calc R U . . .
H3ZC H 0.332476 0.901340 0.476957 0.147 Uiso 1 1 calc R U . . .
C40 C 0.4311(7) 0.9014(7) 0.4716(4) 0.120(7) Uani 1 1 d D U . . .
H40A H 0.435535 0.876804 0.478857 0.180 Uiso 1 1 calc R U . . .
H40B H 0.418045 0.916999 0.483913 0.180 Uiso 1 1 calc R U . . .
H40C H 0.454845 0.912975 0.467165 0.180 Uiso 1 1 calc R U . . .
C41 C 0.3888(4) 0.8633(4) 0.3644(3) 0.074(3) Uani 1 1 d D U . . .
C42 C 0.3874(5) 0.8524(3) 0.3365(3) 0.077(4) Uani 1 1 d D U . . .
H42A H 0.362361 0.857738 0.329570 0.092 Uiso 1 1 calc R U . . .
H42B H 0.405749 0.867180 0.326847 0.092 Uiso 1 1 calc R U . . .
C11 C 0.4637(4) 0.8428(3) 0.2636(2) 0.075(3) Uani 1 1 d D U . . .
C43 C 0.4877(4) 0.8212(4) 0.2785(2) 0.068(3) Uani 1 1 d D U . . .
C44 C 0.4785(4) 0.8631(4) 0.2420(3) 0.085(4) Uani 1 1 d D U . . .
H44 H 0.462939 0.878136 0.231729 0.102 Uiso 1 1 calc R U . . .
N1C N 0.4275(4) 0.8395(3) 0.2725(2) 0.077(3) Uani 1 1 d D U . . .
H1C H 0.407412 0.850359 0.266592 0.093 Uiso 1 1 calc R U . . .
C46 C 0.5257(4) 0.8184(4) 0.2730(3) 0.079(3) Uani 1 1 d D U . . .
H46 H 0.541644 0.804235 0.283566 0.095 Uiso 1 1 calc R U . . .
N1D N 0.4646(3) 0.8042(3) 0.2978(2) 0.072(3) Uani 1 1 d D U . . .
C4A C 0.5402(4) 0.8373(5) 0.2514(3) 0.093(4) Uani 1 1 d D U . . .
C4B C 0.5170(4) 0.8595(5) 0.2371(3) 0.087(4) Uani 1 1 d D U . . .
C4C C 0.5823(5) 0.8309(6) 0.2454(4) 0.112(6) Uani 1 1 d D U . . .
H4CA H 0.595932 0.854179 0.247847 0.168 Uiso 1 1 calc R U . . .
H4CB H 0.584989 0.822746 0.227796 0.168 Uiso 1 1 calc R U . . .
H4CC H 0.592273 0.811819 0.256689 0.168 Uiso 1 1 calc R U . . .
C4D C 0.5303(7) 0.8796(6) 0.2111(4) 0.120(7) Uani 1 1 d D U . . .
H4DA H 0.508459 0.887287 0.201336 0.181 Uiso 1 1 calc R U . . .
H4DB H 0.545143 0.862172 0.201055 0.181 Uiso 1 1 calc R U . . .
H4DC H 0.545370 0.901515 0.215140 0.181 Uiso 1 1 calc R U . . .
C4E C 0.4302(4) 0.8153(4) 0.2925(3) 0.075(3) Uani 1 1 d D U . . .
C4F C 0.3953(5) 0.8014(4) 0.3065(3) 0.086(4) Uani 1 1 d D U . . .
H4FA H 0.372893 0.812418 0.298610 0.104 Uiso 1 1 calc R U . . .
H4FB H 0.393514 0.774034 0.304714 0.104 Uiso 1 1 calc R U . . .
C12 C 0.3979(4) 0.6949(3) 0.3586(2) 0.075(3) Uani 1 1 d D U . . .
C36 C 0.3669(4) 0.6875(3) 0.3434(3) 0.073(3) Uani 1 1 d D U . . .
C37 C 0.4201(4) 0.6675(4) 0.3703(3) 0.080(3) Uani 1 1 d D U . . .
H37 H 0.441367 0.673806 0.379984 0.096 Uiso 1 1 calc R U . . .
N1E N 0.4017(4) 0.7339(3) 0.3608(2) 0.077(3) Uani 1 1 d D U . . .
C45 C 0.3558(4) 0.6505(4) 0.3380(3) 0.078(3) Uani 1 1 d D U . . .
H45 H 0.335991 0.645113 0.326770 0.094 Uiso 1 1 calc R U . . .
N1F N 0.3509(4) 0.7216(3) 0.3360(2) 0.077(3) Uani 1 1 d D U . . .
H1F H 0.331441 0.724963 0.326247 0.092 Uiso 1 1 calc R U . . .
C47 C 0.3765(4) 0.6213(4) 0.3506(3) 0.087(4) Uani 1 1 d D U . . .
C4G C 0.4088(4) 0.6291(4) 0.3667(3) 0.077(3) Uani 1 1 d D U . . .
C4H C 0.3623(7) 0.5802(5) 0.3470(4) 0.116(7) Uani 1 1 d D U . . .
H4HA H 0.335266 0.579476 0.348951 0.174 Uiso 1 1 calc R U . . .
H4HB H 0.373836 0.564182 0.359817 0.174 Uiso 1 1 calc R U . . .
H4HC H 0.369116 0.571334 0.330142 0.174 Uiso 1 1 calc R U . . .
C4I C 0.4284(5) 0.5979(5) 0.3784(4) 0.108(6) Uani 1 1 d D U . . .
H4IA H 0.449585 0.607230 0.388145 0.162 Uiso 1 1 calc R U . . .
H4IB H 0.437322 0.580989 0.365202 0.162 Uiso 1 1 calc R U . . .
H4IC H 0.411439 0.584503 0.389674 0.162 Uiso 1 1 calc R U . . .
C4J C 0.3728(4) 0.7485(3) 0.3473(3) 0.074(3) Uani 1 1 d D U . . .
C4K C 0.3646(5) 0.7899(4) 0.3460(3) 0.085(4) Uani 1 1 d D U . . .
H4KA H 0.341580 0.793897 0.336151 0.101 Uiso 1 1 calc R U . . .
H4KB H 0.360459 0.799526 0.363282 0.101 Uiso 1 1 calc R U . . .
C4L C 0.4331(3) 0.2566(3) 0.3009(2) 0.064(3) Uani 1 1 d D U . . .
C4M C 0.4186(3) 0.2712(3) 0.3230(2) 0.060(3) Uani 1 1 d D U . . .
C4N C 0.4117(3) 0.2341(3) 0.2845(2) 0.062(3) Uani 1 1 d D U . . .
H4N H 0.422204 0.224795 0.269368 0.075 Uiso 1 1 calc R U . . .
N1G N 0.4701(3) 0.2691(3) 0.2999(2) 0.066(2) Uani 1 1 d D U . . .
H1G H 0.486731 0.263500 0.288422 0.079 Uiso 1 1 calc R U . . .
C4O C 0.3801(3) 0.2649(4) 0.3296(2) 0.060(3) Uani 1 1 d D U . . .
H4O H 0.369571 0.275442 0.344372 0.072 Uiso 1 1 calc R U . . .
N1H N 0.4455(3) 0.2925(3) 0.3351(2) 0.064(2) Uani 1 1 d D U . . .
C4P C 0.3589(3) 0.2425(4) 0.3133(2) 0.063(3) Uani 1 1 d D U . . .
C4Q C 0.3747(4) 0.2258(4) 0.2909(3) 0.071(3) Uani 1 1 d D U . . .
C4R C 0.3165(4) 0.2361(4) 0.3197(3) 0.076(4) Uani 1 1 d D U . . .
H4RA H 0.314369 0.223093 0.335931 0.115 Uiso 1 1 calc R U . . .
H4RB H 0.304993 0.221084 0.306401 0.115 Uiso 1 1 calc R U . . .
H4RC H 0.303795 0.260136 0.320833 0.115 Uiso 1 1 calc R U . . .
C4S C 0.3516(5) 0.2007(5) 0.2726(4) 0.092(5) Uani 1 1 d D U . . .
H4SA H 0.348460 0.213435 0.256330 0.138 Uiso 1 1 calc R U . . .
H4SB H 0.327148 0.195726 0.279981 0.138 Uiso 1 1 calc R U . . .
H4SC H 0.364697 0.177139 0.269861 0.138 Uiso 1 1 calc R U . . .
C4T C 0.4750(3) 0.2919(3) 0.3207(2) 0.063(3) Uani 1 1 d D U . . .
C4U C 0.5110(3) 0.3142(4) 0.3252(3) 0.068(3) Uani 1 1 d D U . . .
H4UA H 0.525947 0.314649 0.309532 0.082 Uiso 1 1 calc R U . . .
H4UB H 0.504586 0.340146 0.329682 0.082 Uiso 1 1 calc R U . . .
C4V C 0.5623(3) 0.1981(3) 0.3908(2) 0.055(2) Uani 1 1 d D U . . .
C4W C 0.5996(3) 0.1985(3) 0.3816(2) 0.061(3) Uani 1 1 d D U . . .
C4X C 0.5542(4) 0.1732(3) 0.4113(2) 0.064(3) Uani 1 1 d D U . . .
H4X H 0.530070 0.172629 0.418440 0.077 Uiso 1 1 calc R U . . .
N1I N 0.5407(3) 0.2227(3) 0.3775(2) 0.058(2) Uani 1 1 d D U . . .
C4Y C 0.6297(4) 0.1766(4) 0.3908(3) 0.064(3) Uani 1 1 d D U . . .
H4Y H 0.654228 0.178299 0.384346 0.077 Uiso 1 1 calc R U . . .
N1J N 0.6001(3) 0.2240(3) 0.3619(2) 0.059(2) Uani 1 1 d D U . . .
H1J H 0.619434 0.230319 0.352733 0.071 Uiso 1 1 calc R U . . .
C4Z C 0.6192(4) 0.1512(3) 0.4111(3) 0.068(3) Uani 1 1 d D U . . .
C50 C 0.5823(4) 0.1496(3) 0.4208(3) 0.067(3) Uani 1 1 d D U . . .
C54 C 0.6494(4) 0.1260(4) 0.4227(3) 0.074(4) Uani 1 1 d D U . . .
H54A H 0.651269 0.130835 0.440835 0.111 Uiso 1 1 calc R U . . .
H54B H 0.673321 0.131166 0.414576 0.111 Uiso 1 1 calc R U . . .
H54C H 0.642732 0.099873 0.419923 0.111 Uiso 1 1 calc R U . . .
C55 C 0.5712(4) 0.1207(4) 0.4424(3) 0.071(3) Uani 1 1 d D U . . .
H55A H 0.582724 0.128156 0.458359 0.106 Uiso 1 1 calc R U . . .
H55B H 0.579856 0.095821 0.437695 0.106 Uiso 1 1 calc R U . . .
H55C H 0.544093 0.120349 0.444363 0.106 Uiso 1 1 calc R U . . .
C57 C 0.5642(3) 0.2378(3) 0.3595(2) 0.064(3) Uani 1 1 d D U . . .
C58 C 0.5521(4) 0.2630(3) 0.3367(2) 0.062(3) Uani 1 1 d D U . . .
H58A H 0.574290 0.270052 0.326773 0.075 Uiso 1 1 calc R U . . .
H58B H 0.535158 0.248884 0.325560 0.075 Uiso 1 1 calc R U . . .
C27 C 0.5360(3) 0.4145(3) 0.3833(2) 0.062(3) Uani 1 1 d D U . . .
C29 C 0.5237(3) 0.3905(3) 0.4018(2) 0.060(3) Uani 1 1 d D U . . .
C33 C 0.5324(4) 0.4538(3) 0.3859(3) 0.071(3) Uani 1 1 d D U . . .
H33 H 0.540922 0.470094 0.373059 0.085 Uiso 1 1 calc R U . . .
N12 N 0.5505(3) 0.3937(3) 0.3640(2) 0.061(2) Uani 1 1 d D U . . .
H12 H 0.560497 0.402281 0.350048 0.073 Uiso 1 1 calc R U . . .
C34 C 0.5072(4) 0.4023(4) 0.4243(3) 0.068(3) Uani 1 1 d D U . . .
H34 H 0.498693 0.385255 0.436687 0.082 Uiso 1 1 calc R U . . .
N1K N 0.5306(3) 0.3529(3) 0.3932(2) 0.066(2) Uani 1 1 d D U . . .
C35 C 0.5039(4) 0.4426(4) 0.4278(3) 0.069(3) Uani 1 1 d D U . . .
C52 C 0.5157(4) 0.4679(4) 0.4083(3) 0.075(3) Uani 1 1 d D U . . .
C53 C 0.4845(6) 0.4576(6) 0.4520(3) 0.100(5) Uani 1 1 d D U . . .
H53A H 0.476666 0.436631 0.462571 0.149 Uiso 1 1 calc R U . . .
H53B H 0.462651 0.472238 0.447173 0.149 Uiso 1 1 calc R U . . .
H53C H 0.501851 0.473231 0.461426 0.149 Uiso 1 1 calc R U . . .
C59 C 0.5089(5) 0.5096(4) 0.4125(4) 0.095(5) Uani 1 1 d D U . . .
H59A H 0.526850 0.523959 0.402619 0.142 Uiso 1 1 calc R U . . .
H59B H 0.511833 0.515444 0.430488 0.142 Uiso 1 1 calc R U . . .
H59C H 0.483626 0.515915 0.407114 0.142 Uiso 1 1 calc R U . . .
C5A C 0.5466(3) 0.3573(3) 0.3703(2) 0.061(3) Uani 1 1 d D U . . .
C5B C 0.5625(4) 0.3248(3) 0.3543(3) 0.067(3) Uani 1 1 d D U . . .
H5BA H 0.574876 0.335187 0.339111 0.080 Uiso 1 1 calc R U . . .
H5BB H 0.581539 0.311507 0.364293 0.080 Uiso 1 1 calc R U . . .
C5C C 0.3702(3) 0.1909(3) 0.3736(2) 0.065(3) Uani 1 1 d D U . . .
C5D C 0.4084(3) 0.1945(3) 0.3671(2) 0.059(3) Uani 1 1 d D U . . .
C5E C 0.3456(4) 0.1656(3) 0.3609(3) 0.071(3) Uani 1 1 d D U . . .
H5E H 0.320114 0.163453 0.365306 0.086 Uiso 1 1 calc R U . . .
N1L N 0.3635(3) 0.2154(3) 0.3932(2) 0.066(3) Uani 1 1 d D U . . .
H1L H 0.342052 0.218470 0.400833 0.079 Uiso 1 1 calc R U . . .
C5F C 0.4246(4) 0.1738(3) 0.3472(2) 0.067(3) Uani 1 1 d D U . . .
H5F H 0.450120 0.176555 0.342928 0.080 Uiso 1 1 calc R U . . .
N1M N 0.4234(3) 0.2226(3) 0.3830(2) 0.061(2) Uani 1 1 d D U . . .
C5G C 0.4007(4) 0.1483(4) 0.3335(3) 0.076(3) Uani 1 1 d D U . . .
C5H C 0.3621(4) 0.1438(4) 0.3410(3) 0.075(3) Uani 1 1 d D U . . .
C5I C 0.4170(6) 0.1263(5) 0.3106(3) 0.097(5) Uani 1 1 d D U . . .
H5IA H 0.429527 0.143607 0.299101 0.146 Uiso 1 1 calc R U . . .
H5IB H 0.396864 0.113674 0.301631 0.146 Uiso 1 1 calc R U . . .
H5IC H 0.434916 0.107938 0.316777 0.146 Uiso 1 1 calc R U . . .
C5J C 0.3374(5) 0.1172(5) 0.3260(3) 0.095(5) Uani 1 1 d D U . . .
H5JA H 0.312922 0.115741 0.334024 0.142 Uiso 1 1 calc R U . . .
H5JB H 0.348815 0.092415 0.325855 0.142 Uiso 1 1 calc R U . . .
H5JC H 0.334787 0.126205 0.308672 0.142 Uiso 1 1 calc R U . . .
C5K C 0.3947(3) 0.2334(3) 0.3984(3) 0.063(3) Uani 1 1 d D U . . .
C5L C 0.3960(4) 0.2651(4) 0.4183(3) 0.072(3) Uani 1 1 d D U . . .
H5LA H 0.385856 0.287995 0.410534 0.086 Uiso 1 1 calc R U . . .
H5LB H 0.379670 0.258335 0.432611 0.086 Uiso 1 1 calc R U . . .
C2 C 0.5406(3) 0.2210(3) 0.4688(2) 0.057(2) Uani 1 1 d D U . . .
C17 C 0.5487(3) 0.2450(3) 0.4480(2) 0.063(3) Uani 1 1 d D U . . .
C51 C 0.5686(4) 0.2038(3) 0.4828(2) 0.065(3) Uani 1 1 d D U . . .
H51 H 0.562562 0.188128 0.496646 0.078 Uiso 1 1 calc R U . . .
N1N N 0.5014(3) 0.2194(3) 0.4703(2) 0.067(3) Uani 1 1 d D U . . .
H1N H 0.488311 0.207221 0.481560 0.081 Uiso 1 1 calc R U . . .
C5M C 0.5854(4) 0.2523(4) 0.4418(3) 0.070(3) Uani 1 1 d D U . . .
H5M H 0.591053 0.269393 0.428711 0.084 Uiso 1 1 calc R U . . .
N1O N 0.5151(3) 0.2574(3) 0.4376(2) 0.063(2) Uani 1 1 d D U . . .
C5N C 0.6143(4) 0.2344(4) 0.4551(3) 0.075(3) Uani 1 1 d D U . . .
C5O C 0.6061(4) 0.2102(4) 0.4761(3) 0.070(3) Uani 1 1 d D U . . .
C5P C 0.6546(4) 0.2397(5) 0.4465(4) 0.092(5) Uani 1 1 d D U . . .
H5PA H 0.663542 0.216826 0.438481 0.138 Uiso 1 1 calc R U . . .
H5PB H 0.670223 0.245433 0.461181 0.138 Uiso 1 1 calc R U . . .
H5PC H 0.655924 0.260209 0.434368 0.138 Uiso 1 1 calc R U . . .
C5Q C 0.6375(4) 0.1881(4) 0.4902(3) 0.079(4) Uani 1 1 d D U . . .
H5QA H 0.631784 0.186991 0.508265 0.119 Uiso 1 1 calc R U . . .
H5QB H 0.661381 0.200717 0.487720 0.119 Uiso 1 1 calc R U . . .
H5QC H 0.639012 0.162833 0.483357 0.119 Uiso 1 1 calc R U . . .
C5R C 0.4874(3) 0.2405(3) 0.4508(2) 0.061(3) Uani 1 1 d D U . . .
C5S C 0.4464(3) 0.2419(3) 0.4448(3) 0.063(3) Uani 1 1 d D U . . .
H5SA H 0.439382 0.218181 0.436612 0.076 Uiso 1 1 calc R U . . .
H5SB H 0.432617 0.243402 0.460974 0.076 Uiso 1 1 calc R U . . .
C24 C 0.4245(3) 0.3883(3) 0.4011(2) 0.068(3) Uani 1 1 d D U . . .
C5T C 0.4070(4) 0.4014(3) 0.4222(2) 0.062(3) Uani 1 1 d D U . . .
C5U C 0.4310(4) 0.4119(4) 0.3800(3) 0.078(3) Uani 1 1 d D U . . .
H5U H 0.442244 0.402493 0.365150 0.094 Uiso 1 1 calc R U . . .
N1P N 0.4347(3) 0.3505(3) 0.4053(2) 0.069(3) Uani 1 1 d D U . . .
C5V C 0.3945(4) 0.4391(3) 0.4251(3) 0.072(3) Uani 1 1 d D U . . .
H5V H 0.382293 0.447370 0.440036 0.086 Uiso 1 1 calc R U . . .
N1Q N 0.4055(3) 0.3710(3) 0.4391(2) 0.069(3) Uani 1 1 d D U . . .
H1Q H 0.394791 0.371134 0.454024 0.083 Uiso 1 1 calc R U . . .
C5W C 0.4013(4) 0.4635(3) 0.4044(3) 0.070(3) Uani 1 1 d D U . . .
C5X C 0.4201(4) 0.4502(3) 0.3816(3) 0.075(3) Uani 1 1 d D U . . .
C5Y C 0.3873(5) 0.5051(4) 0.4063(4) 0.084(4) Uani 1 1 d D U . . .
H5YA H 0.364708 0.508012 0.396177 0.125 Uiso 1 1 calc R U . . .
H5YB H 0.406654 0.521748 0.399813 0.125 Uiso 1 1 calc R U . . .
H5YC H 0.382037 0.511162 0.423945 0.125 Uiso 1 1 calc R U . . .
C5Z C 0.4307(5) 0.4774(5) 0.3602(3) 0.090(5) Uani 1 1 d D U . . .
H5ZA H 0.445376 0.497928 0.367244 0.136 Uiso 1 1 calc R U . . .
H5ZB H 0.408057 0.487345 0.352467 0.136 Uiso 1 1 calc R U . . .
H5ZC H 0.445379 0.464353 0.347420 0.136 Uiso 1 1 calc R U . . .
C60 C 0.4227(4) 0.3428(3) 0.4291(3) 0.067(3) Uani 1 1 d D U . . .
C61 C 0.4324(4) 0.3071(3) 0.4437(3) 0.077(4) Uani 1 1 d D U . . .
H61A H 0.456896 0.310525 0.451938 0.092 Uiso 1 1 calc R U . . .
H61B H 0.413782 0.303528 0.457311 0.092 Uiso 1 1 calc R U . . .
C62 C 0.7259(2) 0.4362(3) 0.4266(2) 0.055(2) Uani 1 1 d D U . . .
C63 C 0.7168(3) 0.4581(3) 0.4471(2) 0.056(2) Uani 1 1 d D U . . .
C64 C 0.7269(3) 0.3972(3) 0.4292(2) 0.061(3) Uani 1 1 d D U . . .
H64 H 0.732723 0.382278 0.414948 0.073 Uiso 1 1 calc R U . . .
N1R N 0.7336(3) 0.4597(3) 0.40538(19) 0.058(2) Uani 1 1 d D U . . .
C65 C 0.7085(4) 0.4424(4) 0.4713(3) 0.074(3) Uani 1 1 d D U . . .
H65 H 0.701812 0.457725 0.485149 0.089 Uiso 1 1 calc R U . . .
N1S N 0.7191(3) 0.4947(3) 0.43935(19) 0.063(2) Uani 1 1 d D U . . .
H1S H 0.715738 0.514419 0.448844 0.075 Uiso 1 1 calc R U . . .
C66 C 0.7106(4) 0.4031(4) 0.4738(2) 0.073(3) Uani 1 1 d D U . . .
C67 C 0.7196(4) 0.3803(4) 0.4524(3) 0.070(3) Uani 1 1 d D U . . .
C68 C 0.7028(5) 0.3863(5) 0.5006(3) 0.086(4) Uani 1 1 d D U . . .
H68A H 0.725279 0.374190 0.506951 0.129 Uiso 1 1 calc R U . . .
H68B H 0.682666 0.368030 0.499411 0.129 Uiso 1 1 calc R U . . .
H68C H 0.695445 0.406237 0.512202 0.129 Uiso 1 1 calc R U . . .
C69 C 0.7202(6) 0.3373(4) 0.4548(4) 0.091(5) Uani 1 1 d D U . . .
H69A H 0.725482 0.326323 0.438218 0.137 Uiso 1 1 calc R U . . .
H69B H 0.696045 0.328595 0.460830 0.137 Uiso 1 1 calc R U . . .
H69C H 0.739613 0.330000 0.466783 0.137 Uiso 1 1 calc R U . . .
C6A C 0.7277(4) 0.4945(3) 0.4132(2) 0.064(3) Uani 1 1 d D U . . .
C6B C 0.7315(4) 0.5309(3) 0.3988(2) 0.067(3) Uani 1 1 d D U . . .
H6BA H 0.706510 0.539180 0.393364 0.080 Uiso 1 1 calc R U . . .
H6BB H 0.741599 0.550065 0.410366 0.080 Uiso 1 1 calc R U . . .
C16 C 0.6696(3) 0.6004(3) 0.3295(2) 0.063(3) Uani 1 1 d D U . . .
C23 C 0.6634(3) 0.5619(3) 0.3271(2) 0.060(3) Uani 1 1 d D U . . .
C6C C 0.6442(4) 0.6270(4) 0.3184(2) 0.069(3) Uani 1 1 d D U . . .
H6C H 0.647727 0.652952 0.320418 0.083 Uiso 1 1 calc R U . . .
N1T N 0.7033(3) 0.6038(3) 0.3426(2) 0.065(2) Uani 1 1 d D U . . .
H1TA H 0.714818 0.624658 0.346200 0.078 Uiso 1 1 calc R U . . .
C6D C 0.6325(4) 0.5478(4) 0.3141(3) 0.066(3) Uani 1 1 d D U . . .
H6D H 0.627765 0.521851 0.313476 0.079 Uiso 1 1 calc R U . . .
N1U N 0.6911(3) 0.5425(3) 0.3399(2) 0.059(2) Uani 1 1 d D U . . .
C6E C 0.6084(3) 0.5735(4) 0.3017(3) 0.066(3) Uani 1 1 d D U . . .
C6F C 0.6145(4) 0.6130(4) 0.3047(3) 0.070(3) Uani 1 1 d D U . . .
C6G C 0.5759(4) 0.5600(6) 0.2857(4) 0.095(5) Uani 1 1 d D U . . .
H6GA H 0.580415 0.566292 0.267959 0.143 Uiso 1 1 calc R U . . .
H6GB H 0.552988 0.571914 0.291452 0.143 Uiso 1 1 calc R U . . .
H6GC H 0.573566 0.532951 0.287416 0.143 Uiso 1 1 calc R U . . .
C6H C 0.5882(5) 0.6417(4) 0.2909(4) 0.089(5) Uani 1 1 d D U . . .
H6HA H 0.594288 0.666973 0.296443 0.133 Uiso 1 1 calc R U . . .
H6HB H 0.562262 0.636203 0.295036 0.133 Uiso 1 1 calc R U . . .
H6HC H 0.591755 0.639850 0.272542 0.133 Uiso 1 1 calc R U . . .
C6I C 0.7150(4) 0.5681(3) 0.3490(3) 0.066(3) Uani 1 1 d D U . . .
C6J C 0.7543(3) 0.5622(4) 0.3602(3) 0.067(3) Uani 1 1 d D U . . .
H6JA H 0.772535 0.560158 0.346282 0.081 Uiso 1 1 calc R U . . .
H6JB H 0.761081 0.584044 0.370597 0.081 Uiso 1 1 calc R U . . .
C38 C 0.8528(4) 0.4971(3) 0.3290(2) 0.074(3) Uani 1 1 d D U . . .
C6K C 0.8798(4) 0.5117(4) 0.3463(3) 0.070(3) Uani 1 1 d D U . . .
C6L C 0.8618(4) 0.4822(4) 0.3057(3) 0.088(4) Uani 1 1 d D U . . .
H6L H 0.843217 0.472998 0.294625 0.105 Uiso 1 1 calc R U . . .
N1V N 0.8173(3) 0.5006(3) 0.3409(2) 0.067(2) Uani 1 1 d D U . . .
C6M C 0.9179(4) 0.5126(5) 0.3389(3) 0.082(3) Uani 1 1 d D U . . .
H6M H 0.936056 0.523181 0.349693 0.098 Uiso 1 1 calc R U . . .
N1W N 0.8607(3) 0.5242(3) 0.3666(2) 0.064(2) Uani 1 1 d D U . . .
H1W H 0.870531 0.535671 0.379653 0.077 Uiso 1 1 calc R U . . .
C6N C 0.9282(4) 0.4975(5) 0.3151(3) 0.089(4) Uani 1 1 d D U . . .
C6O C 0.9001(5) 0.4814(6) 0.2989(3) 0.101(4) Uani 1 1 d D U . . .
C6P C 0.9707(5) 0.4935(7) 0.3093(4) 0.115(6) Uani 1 1 d D U . . .
H6PA H 0.983329 0.516989 0.313029 0.173 Uiso 1 1 calc R U . . .
H6PB H 0.974137 0.487232 0.291447 0.173 Uiso 1 1 calc R U . . .
H6PC H 0.981262 0.473723 0.319849 0.173 Uiso 1 1 calc R U . . .
C6Q C 0.9119(8) 0.4637(8) 0.2732(4) 0.138(8) Uani 1 1 d D U . . .
H6QA H 0.889950 0.453237 0.264835 0.207 Uiso 1 1 calc R U . . .
H6QB H 0.930015 0.443917 0.276312 0.207 Uiso 1 1 calc R U . . .
H6QC H 0.922988 0.482777 0.262419 0.207 Uiso 1 1 calc DR U . . .
C6R C 0.8236(3) 0.5161(4) 0.3636(2) 0.067(3) Uani 1 1 d D U . . .
C6S C 0.7959(3) 0.5243(4) 0.3850(3) 0.073(3) Uani 1 1 d D U . . .
H6SA H 0.797307 0.504086 0.397640 0.088 Uiso 1 1 calc R U . . .
H6SB H 0.803387 0.547668 0.393505 0.088 Uiso 1 1 calc R U . . .
C10 C 0.6469(2) 0.4213(3) 0.3839(2) 0.054(2) Uani 1 1 d D U . . .
C31 C 0.6419(3) 0.3829(3) 0.3836(2) 0.052(2) Uani 1 1 d D U . . .
C48 C 0.6384(3) 0.4424(3) 0.4058(2) 0.065(3) Uani 1 1 d D U . . .
H48 H 0.642504 0.468405 0.406116 0.078 Uiso 1 1 calc R U . . .
N1X N 0.6612(3) 0.4319(3) 0.3606(2) 0.061(2) Uani 1 1 d D U . . .
C49 C 0.6289(3) 0.3620(3) 0.4051(2) 0.057(3) Uani 1 1 d D U . . .
H49 H 0.626693 0.335729 0.404758 0.069 Uiso 1 1 calc R U . . .
N1Y N 0.6514(3) 0.3707(3) 0.35929(18) 0.053(2) Uani 1 1 d D U . . .
H1Y H 0.650465 0.347689 0.353771 0.063 Uiso 1 1 calc R U . . .
C56 C 0.6196(4) 0.3831(3) 0.4266(2) 0.066(3) Uani 1 1 d D U . . .
C6T C 0.6238(4) 0.4237(3) 0.4270(3) 0.065(3) Uani 1 1 d D U . . .
C6U C 0.6023(5) 0.3636(5) 0.4502(3) 0.081(4) Uani 1 1 d D U . . .
H6UA H 0.576867 0.355864 0.446278 0.121 Uiso 1 1 calc R U . . .
H6UB H 0.602019 0.381011 0.464425 0.121 Uiso 1 1 calc R U . . .
H6UC H 0.617230 0.341807 0.454607 0.121 Uiso 1 1 calc R U . . .
C6V C 0.6130(5) 0.4460(5) 0.4507(3) 0.085(4) Uani 1 1 d D U . . .
H6VA H 0.613477 0.472579 0.446781 0.128 Uiso 1 1 calc R U . . .
H6VB H 0.630732 0.440688 0.464281 0.128 Uiso 1 1 calc R U . . .
H6VC H 0.587977 0.438824 0.456084 0.128 Uiso 1 1 calc R U . . .
C6W C 0.6625(3) 0.4013(3) 0.3457(2) 0.055(2) Uani 1 1 d D U . . .
C6X C 0.6741(3) 0.4005(4) 0.3183(2) 0.062(3) Uani 1 1 d D U . . .
H6XA H 0.659529 0.419321 0.308896 0.075 Uiso 1 1 calc R U . . .
H6XB H 0.668146 0.375836 0.311149 0.075 Uiso 1 1 calc R U . . .
C9 C 0.8284(3) 0.4029(3) 0.3443(2) 0.055(2) Uani 1 1 d D U . . .
C6Y C 0.8385(3) 0.3781(3) 0.3248(2) 0.058(2) Uani 1 1 d D U . . .
C6Z C 0.8564(3) 0.4202(3) 0.3602(2) 0.059(3) Uani 1 1 d D U . . .
H6Z H 0.849781 0.437402 0.373116 0.070 Uiso 1 1 calc R U . . .
N1Z N 0.7890(3) 0.4064(3) 0.3450(2) 0.059(2) Uani 1 1 d D U . . .
C70 C 0.8769(3) 0.3678(4) 0.3196(3) 0.064(3) Uani 1 1 d D U . . .
H70 H 0.883478 0.350575 0.306750 0.077 Uiso 1 1 calc R U . . .
N20 N 0.8059(3) 0.3648(3) 0.3142(2) 0.062(2) Uani 1 1 d D U . . .
H20 H 0.803901 0.348196 0.302107 0.074 Uiso 1 1 calc R U . . .
C71 C 0.9044(3) 0.3858(3) 0.3356(2) 0.061(3) Uani 1 1 d D U . . .
C72 C 0.8944(3) 0.4102(3) 0.3556(2) 0.061(3) Uani 1 1 d D U . . .
C73 C 0.9455(4) 0.3769(5) 0.3309(4) 0.081(4) Uani 1 1 d D U . . .
H73A H 0.954942 0.361458 0.344738 0.122 Uiso 1 1 calc R U . . .
H73B H 0.959711 0.400079 0.330112 0.122 Uiso 1 1 calc R U . . .
H73C H 0.947968 0.363489 0.314903 0.122 Uiso 1 1 calc R U . . .
C74 C 0.9246(4) 0.4277(4) 0.3724(3) 0.075(4) Uani 1 1 d D U . . .
H74A H 0.934549 0.408898 0.383933 0.112 Uiso 1 1 calc R U . . .
H74B H 0.913715 0.448098 0.382263 0.112 Uiso 1 1 calc R U . . .
H74C H 0.944608 0.437416 0.361763 0.112 Uiso 1 1 calc R U . . .
C75 C 0.7766(3) 0.3830(4) 0.3266(3) 0.065(3) Uani 1 1 d D U . . .
C76 C 0.7352(3) 0.3732(3) 0.3217(3) 0.066(3) Uani 1 1 d D U . . .
H76A H 0.733198 0.354837 0.307878 0.079 Uiso 1 1 calc R U . . .
H76B H 0.724089 0.362234 0.337155 0.079 Uiso 1 1 calc R U . . .
C6 C 0.6850(3) 0.5032(3) 0.2601(2) 0.067(3) Uani 1 1 d D U . . .
C20 C 0.7112(4) 0.5170(4) 0.2770(2) 0.069(3) Uani 1 1 d D U . . .
C77 C 0.6639(4) 0.5270(4) 0.2441(3) 0.075(3) Uani 1 1 d D U . . .
H77 H 0.645895 0.517044 0.232867 0.090 Uiso 1 1 calc R U . . .
N21 N 0.6834(3) 0.4643(3) 0.2630(2) 0.066(2) Uani 1 1 d D U . . .
H21 H 0.668776 0.448688 0.255052 0.079 Uiso 1 1 calc R U . . .
C78 C 0.7173(4) 0.5555(4) 0.2796(3) 0.077(3) Uani 1 1 d D U . . .
H78 H 0.734195 0.564807 0.291885 0.093 Uiso 1 1 calc R U . . .
N22 N 0.7275(3) 0.4866(3) 0.2892(2) 0.071(3) Uani 1 1 d D U . . .
C79 C 0.6971(4) 0.5807(4) 0.2629(3) 0.076(3) Uani 1 1 d D U . . .
C7A C 0.6702(4) 0.5664(4) 0.2452(3) 0.083(3) Uani 1 1 d D U . . .
C7B C 0.7029(6) 0.6235(5) 0.2651(4) 0.111(6) Uani 1 1 d D U . . .
H7BA H 0.684482 0.633944 0.276734 0.166 Uiso 1 1 calc R U . . .
H7BB H 0.699832 0.634909 0.248359 0.166 Uiso 1 1 calc R U . . .
H7BC H 0.727924 0.628633 0.271408 0.166 Uiso 1 1 calc R U . . .
C7C C 0.6502(6) 0.5944(6) 0.2275(4) 0.113(6) Uani 1 1 d D U . . .
H7CA H 0.628211 0.604376 0.236020 0.169 Uiso 1 1 calc R U . . .
H7CB H 0.642621 0.581720 0.211916 0.169 Uiso 1 1 calc R U . . .
H7CC H 0.667159 0.614816 0.223282 0.169 Uiso 1 1 calc R U . . .
C7D C 0.7093(4) 0.4562(4) 0.2806(3) 0.070(3) Uani 1 1 d D U . . .
C7E C 0.7228(4) 0.4177(4) 0.2873(2) 0.074(3) Uani 1 1 d D U . . .
H7EA H 0.749872 0.416048 0.284248 0.088 Uiso 1 1 calc R U . . .
H7EB H 0.710374 0.399246 0.276286 0.088 Uiso 1 1 calc R U . . .
C7F C 0.5252(4) 0.4433(4) 0.2921(3) 0.104(4) Uani 1 1 d D U . . .
F3 F 0.5162(4) 0.4782(4) 0.2854(3) 0.144(5) Uani 1 1 d D U . . .
F4 F 0.5009(4) 0.4291(5) 0.3094(3) 0.147(5) Uani 1 1 d D U . . .
F5 F 0.5206(4) 0.4226(4) 0.2705(2) 0.125(4) Uani 1 1 d D U . . .
S6 S 0.57347(13) 0.43973(14) 0.30463(9) 0.0893(12) Uani 1 1 d D U . . .
O7 O 0.5973(3) 0.4531(4) 0.2841(2) 0.100(4) Uani 1 1 d D U . . .
O8 O 0.5715(5) 0.4636(5) 0.3271(2) 0.133(5) Uani 1 1 d D U . . .
O9 O 0.5764(4) 0.4000(4) 0.3108(3) 0.122(5) Uani 1 1 d D U . . .
C7G C 0.3386(4) 0.2797(6) 0.6423(4) 0.148(7) Uani 1 1 d D U . . .
F1 F 0.3269(7) 0.2506(6) 0.6280(5) 0.235(9) Uani 1 1 d D U . . .
F2 F 0.3158(5) 0.2825(7) 0.6625(4) 0.235(10) Uani 1 1 d D U . . .
F6 F 0.3732(3) 0.2711(4) 0.6515(2) 0.121(4) Uani 1 1 d D U . . .
S1 S 0.33822(15) 0.32138(19) 0.62324(14) 0.1186(19) Uani 1 1 d D U . . .
O1 O 0.3648(5) 0.3141(6) 0.6037(3) 0.166(8) Uani 1 1 d D U . . .
O2 O 0.3003(3) 0.3271(5) 0.6171(3) 0.134(5) Uani 1 1 d D U . . .
O3 O 0.3533(7) 0.3497(6) 0.6406(5) 0.212(10) Uani 1 1 d D U . . .
C7H C 0.5212(5) 0.3821(5) 0.5118(3) 0.136(6) Uani 1 1 d D U . . .
F7 F 0.5022(4) 0.4085(3) 0.5251(2) 0.128(4) Uani 1 1 d D U . . .
F8 F 0.5381(4) 0.4001(6) 0.4923(3) 0.177(6) Uani 1 1 d D U . . .
F9 F 0.5455(6) 0.3645(5) 0.5272(4) 0.202(9) Uani 1 1 d D U . . .
S2 S 0.4874(2) 0.34749(18) 0.50115(11) 0.123(2) Uani 1 1 d D U . . .
O4 O 0.4694(6) 0.3330(5) 0.5235(3) 0.164(7) Uani 1 1 d D U . . .
O5 O 0.4602(4) 0.3667(4) 0.4862(3) 0.111(4) Uani 1 1 d D U . . .
O6 O 0.5094(5) 0.3214(5) 0.4866(4) 0.170(8) Uani 1 1 d D U . . .
C7I C 0.5163(5) 0.1751(4) 0.2778(3) 0.113(5) Uani 1 1 d D U . . .
F10 F 0.4907(6) 0.1776(6) 0.2587(4) 0.195(7) Uani 1 1 d D U . . .
F11 F 0.4973(4) 0.1849(3) 0.2991(2) 0.120(4) Uani 1 1 d D U . . .
F12 F 0.5279(5) 0.1392(4) 0.2803(3) 0.140(5) Uani 1 1 d D U . . .
S3 S 0.55437(16) 0.20810(14) 0.27202(11) 0.1024(15) Uani 1 1 d D U . . .
O10 O 0.5694(5) 0.1955(5) 0.2471(3) 0.128(5) Uani 1 1 d D U . . .
O11 O 0.5361(3) 0.2443(3) 0.2719(2) 0.092(3) Uani 1 1 d D U . . .
O12 O 0.5771(4) 0.2005(5) 0.2949(3) 0.131(5) Uani 1 1 d D U . . .
C7J C 0.7142(6) 0.2797(5) 0.3762(4) 0.195(9) Uani 1 1 d D U . . .
F13 F 0.7450(8) 0.2573(7) 0.3770(6) 0.294(13) Uani 1 1 d D U . . .
F14 F 0.6971(11) 0.2687(8) 0.3976(5) 0.327(16) Uani 1 1 d D U . . .
F15 F 0.7248(5) 0.3155(5) 0.3799(3) 0.173(6) Uani 1 1 d D U . . .
S4 S 0.6901(2) 0.27127(16) 0.34669(18) 0.147(3) Uani 1 1 d D U . . .
O13 O 0.7198(5) 0.2799(5) 0.3283(4) 0.156(7) Uani 1 1 d D U . . .
O14 O 0.6798(6) 0.2320(4) 0.3455(5) 0.186(9) Uani 1 1 d D U . . .
O15 O 0.6586(4) 0.2964(4) 0.3429(4) 0.172(8) Uani 1 1 d D U . . .
C7K C 0.5831(5) 0.0527(5) 0.7054(4) 0.147(7) Uani 1 1 d D U . . .
F16 F 0.5904(6) 0.0746(7) 0.7261(4) 0.208(8) Uani 1 1 d D U . . .
F17 F 0.5723(8) 0.0177(7) 0.7125(6) 0.280(13) Uani 1 1 d D U . . .
F18 F 0.5564(4) 0.0675(5) 0.6901(3) 0.146(5) Uani 1 1 d D U . . .
S5 S 0.62799(19) 0.0489(2) 0.68947(14) 0.126(2) Uani 1 1 d D U . . .
O16 O 0.6385(5) 0.0847(4) 0.6817(5) 0.190(10) Uani 1 1 d D U . . .
O17 O 0.6539(5) 0.0354(7) 0.7080(4) 0.175(8) Uani 1 1 d D U . . .
O18 O 0.6217(8) 0.0225(6) 0.6695(4) 0.209(11) Uani 1 1 d D U . . .
C7L C 0.6186(6) 0.2895(6) 0.7546(4) 0.167(8) Uani 1 1 d D U . . .
F19 F 0.6413(7) 0.2830(10) 0.7739(4) 0.275(13) Uani 1 1 d D U . . .
F1A F 0.5830(5) 0.2851(6) 0.7626(3) 0.183(7) Uani 1 1 d D U . . .
F1B F 0.6207(6) 0.3254(5) 0.7475(5) 0.256(11) Uani 1 1 d D U . . .
S7 S 0.6297(2) 0.2624(2) 0.72693(16) 0.141(2) Uani 1 1 d D U . . .
O19 O 0.6693(5) 0.2700(9) 0.7228(5) 0.224(12) Uani 1 1 d D U . . .
O1A O 0.6191(5) 0.2235(4) 0.7340(3) 0.130(5) Uani 1 1 d D U . . .
O1B O 0.6063(5) 0.2808(5) 0.7066(3) 0.141(6) Uani 1 1 d D U . . .
C7M C 0.7693(6) 0.6994(6) 0.3119(4) 0.169(8) Uani 1 1 d D U . . .
F1C F 0.7812(6) 0.7339(6) 0.3064(5) 0.215(8) Uani 1 1 d D U . . .
F1D F 0.7337(6) 0.6988(8) 0.3043(4) 0.226(9) Uani 1 1 d D U . . .
F1E F 0.7886(5) 0.6749(6) 0.2984(4) 0.178(6) Uani 1 1 d D U . . .
S9 S 0.77469(18) 0.69288(18) 0.34679(15) 0.128(2) Uani 1 1 d D U . . .
O1C O 0.8154(5) 0.7018(7) 0.3476(6) 0.272(15) Uani 1 1 d D U . . .
O1D O 0.7534(7) 0.7248(6) 0.3566(5) 0.237(13) Uani 1 1 d D U . . .
O1E O 0.7665(8) 0.6552(4) 0.3522(4) 0.190(10) Uani 1 1 d D U . . .
C7N C 0.4782(7) 0.6073(6) 0.4635(5) 0.205(10) Uani 1 1 d D U . . .
F1F F 0.4757(13) 0.5873(8) 0.4428(7) 0.37(2) Uani 1 1 d D U . . .
F1G F 0.4443(8) 0.6140(10) 0.4721(8) 0.343(17) Uani 1 1 d D U . . .
F1H F 0.4974(12) 0.5888(11) 0.4809(7) 0.40(2) Uani 1 1 d D U . . .
S8 S 0.4986(2) 0.6520(2) 0.45474(17) 0.146(2) Uani 1 1 d D U . . .
O1F O 0.5352(6) 0.6423(11) 0.4456(6) 0.283(16) Uani 1 1 d D U . . .
O1G O 0.4733(5) 0.6665(6) 0.4350(4) 0.168(8) Uani 1 1 d D U . . .
O1H O 0.4986(8) 0.6707(8) 0.4794(4) 0.230(13) Uani 1 1 d D U . . .
C7O C 0.7546(6) 0.6298(6) 0.4489(4) 0.167(8) Uani 1 1 d D U . . .
F1I F 0.7496(7) 0.5924(5) 0.4502(4) 0.215(9) Uani 1 1 d D U . . .
F1J F 0.7242(8) 0.6439(9) 0.4616(5) 0.289(13) Uani 1 1 d D U . . .
F1K F 0.7849(8) 0.6366(7) 0.4642(5) 0.256(11) Uani 1 1 d D U . . .
S10 S 0.7585(3) 0.6457(2) 0.41600(16) 0.152(3) Uani 1 1 d D U . . .
O1I O 0.7917(4) 0.6227(4) 0.4077(3) 0.124(5) Uani 1 1 d D U . . .
O1J O 0.7219(5) 0.6343(7) 0.4052(4) 0.191(9) Uani 1 1 d D U . . .
O1K O 0.7608(7) 0.6875(4) 0.4186(4) 0.186(9) Uani 1 1 d D U . . .
C7P C 0.4563(7) 0.1248(7) 0.5221(4) 0.202(9) Uani 1 1 d D U . . .
F1L F 0.4806(8) 0.1146(11) 0.5032(6) 0.323(16) Uani 1 1 d D U . . .
F1M F 0.4237(8) 0.1035(8) 0.5255(5) 0.258(11) Uani 1 1 d D U . . .
F1N F 0.4692(8) 0.1378(8) 0.5453(4) 0.245(11) Uani 1 1 d D U . . .
S11 S 0.4349(3) 0.1662(3) 0.51111(17) 0.173(3) Uani 1 1 d D U . . .
O1L O 0.4645(5) 0.1921(5) 0.5110(3) 0.136(5) Uani 1 1 d D U . . .
O1M O 0.4217(8) 0.1539(9) 0.4861(4) 0.239(13) Uani 1 1 d D U . . .
O1N O 0.4070(6) 0.1717(10) 0.5312(5) 0.254(13) Uani 1 1 d D U . . .
C7R C 0.8981(6) 0.5133(6) 0.4585(3) 0.175(5) Uani 1 1 d D U . . .
F1R F 0.9227(6) 0.5408(8) 0.4657(4) 0.230(8) Uani 1 1 d D U . . .
F1S F 0.9207(6) 0.4887(6) 0.4481(4) 0.208(7) Uani 1 1 d D U . . .
F1T F 0.8838(4) 0.5023(5) 0.4803(2) 0.141(5) Uani 1 1 d D U . . .
S13 S 0.8695(2) 0.5396(3) 0.43893(14) 0.179(3) Uani 1 1 d D U . . .
O1R O 0.8814(9) 0.5772(7) 0.4541(5) 0.276(10) Uani 1 1 d D U . . .
O1S O 0.8833(4) 0.5501(5) 0.4153(2) 0.133(5) Uani 1 1 d D U . . .
O1T O 0.8309(4) 0.5384(8) 0.4457(4) 0.195(8) Uani 1 1 d D U . . .

loop_
_atom_site_aniso_label
_atom_site_aniso_U_11
_atom_site_aniso_U_22
_atom_site_aniso_U_33
_atom_site_aniso_U_23
_atom_site_aniso_U_13
_atom_site_aniso_U_12
Ag32 0.0853(7) 0.0550(5) 0.0848(7) 0.0240(5) -0.0133(6) -0.0100(5)
Ag31 0.0872(7) 0.0554(5) 0.0743(7) -0.0008(5) -0.0159(5) 0.0025(5)
Ag33 0.0534(5) 0.0580(5) 0.0851(7) 0.0095(5) -0.0135(5) -0.0020(4)
N85 0.047(5) 0.049(5) 0.082(7) 0.012(5) -0.010(5) 0.000(4)
N224 0.068(6) 0.044(5) 0.074(7) 0.004(5) -0.017(5) 0.001(5)
Ag12 0.0964(8) 0.0589(6) 0.0826(8) 0.0128(5) 0.0236(6) 0.0077(5)
Ag11 0.0730(6) 0.0636(6) 0.0684(6) -0.0056(5) 0.0048(5) -0.0080(5)
Ag13 0.0586(6) 0.0809(7) 0.0849(7) 0.0085(6) 0.0143(5) 0.0068(5)
N191 0.067(7) 0.071(7) 0.072(7) 0.012(6) -0.001(5) -0.012(5)
N259 0.072(7) 0.062(6) 0.052(6) 0.005(5) 0.011(5) 0.000(5)
Ag42 0.0780(7) 0.0733(7) 0.0765(7) 0.0122(5) -0.0152(5) -0.0099(5)
Ag43 0.0699(6) 0.0500(5) 0.0902(7) 0.0188(5) -0.0022(5) -0.0074(5)
Ag41 0.0622(5) 0.0607(5) 0.0588(5) 0.0000(4) 0.0053(4) 0.0000(4)
N56 0.055(6) 0.066(6) 0.069(7) 0.015(5) -0.003(5) -0.003(5)
N295 0.055(6) 0.076(7) 0.054(6) 0.015(5) 0.003(5) -0.002(5)
Ag22 0.0712(7) 0.0823(8) 0.1138(10) -0.0089(7) 0.0271(7) -0.0071(6)
Ag23 0.0942(9) 0.0658(7) 0.1085(10) -0.0201(6) 0.0137(7) -0.0138(6)
Ag21 0.0945(8) 0.0687(7) 0.0946(9) 0.0006(6) 0.0153(7) -0.0045(6)
N178 0.074(7) 0.059(6) 0.094(9) -0.006(6) 0.010(6) -0.013(5)
N189 0.094(9) 0.069(7) 0.063(7) 0.000(5) 0.025(6) 0.008(6)
C5 0.079(6) 0.059(6) 0.059(6) 0.001(5) 0.011(5) -0.006(5)
C18 0.073(6) 0.055(5) 0.053(5) 0.004(5) 0.010(5) -0.001(5)
C1A 0.098(8) 0.061(6) 0.063(7) -0.003(5) 0.006(6) 0.006(6)
N5 0.073(6) 0.066(6) 0.065(6) 0.006(5) 0.013(5) 0.002(5)
C1B 0.082(7) 0.066(7) 0.070(7) 0.001(6) 0.016(6) -0.001(6)
N7 0.070(6) 0.059(5) 0.062(5) 0.009(4) 0.012(5) 0.005(5)
C1C 0.088(7) 0.069(7) 0.076(7) 0.012(6) 0.019(6) 0.000(6)
C1D 0.097(8) 0.068(7) 0.072(7) 0.002(6) 0.011(6) 0.006(6)
C1E 0.096(11) 0.083(10) 0.109(12) -0.001(9) 0.017(10) 0.008(9)
C1F 0.112(12) 0.081(10) 0.085(11) -0.001(8) 0.026(9) 0.010(9)
C1G 0.071(6) 0.068(6) 0.062(6) 0.011(5) 0.018(5) -0.003(5)
C1H 0.071(7) 0.064(7) 0.064(7) 0.003(6) 0.018(6) -0.001(6)
C1I 0.061(6) 0.055(5) 0.064(6) -0.004(5) -0.004(5) 0.000(5)
C1J 0.060(5) 0.045(5) 0.062(6) -0.009(4) 0.000(5) -0.006(4)
C1K 0.055(6) 0.062(6) 0.069(6) -0.010(5) 0.001(5) -0.003(5)
N1 0.064(6) 0.072(6) 0.064(6) -0.003(5) 0.005(5) -0.006(5)
C1L 0.064(6) 0.054(6) 0.063(6) -0.009(5) 0.008(5) 0.001(5)
N2 0.054(5) 0.064(5) 0.062(5) 0.005(4) 0.007(4) 0.004(4)
C1M 0.071(6) 0.053(6) 0.067(6) -0.006(5) 0.006(5) -0.004(5)
C1N 0.068(6) 0.054(6) 0.063(6) -0.008(5) 0.004(5) -0.006(5)
C1O 0.088(10) 0.077(9) 0.076(9) -0.008(7) 0.010(8) -0.027(8)
C1P 0.078(9) 0.069(8) 0.076(9) -0.001(7) -0.002(7) -0.010(7)
C1Q 0.065(6) 0.076(6) 0.060(6) 0.002(5) 0.004(5) -0.007(5)
C1R 0.070(7) 0.086(8) 0.063(7) 0.001(6) 0.007(6) -0.002(7)
C1 0.083(7) 0.054(6) 0.073(6) 0.002(5) 0.028(5) 0.006(5)
C1S 0.086(7) 0.061(6) 0.070(6) 0.001(5) 0.023(6) 0.009(5)
C1T 0.087(8) 0.074(7) 0.083(8) 0.004(6) 0.022(7) 0.003(6)
N3 0.077(6) 0.065(6) 0.071(6) 0.001(5) 0.021(5) 0.012(5)
C1U 0.092(8) 0.066(7) 0.087(8) 0.005(6) 0.029(7) 0.006(6)
N4 0.095(7) 0.071(6) 0.082(7) 0.013(5) 0.021(6) 0.018(6)
C1V 0.098(8) 0.076(7) 0.086(8) -0.005(6) 0.028(7) -0.004(7)
C1W 0.097(8) 0.084(7) 0.078(8) -0.015(6) 0.028(7) -0.008(7)
C1X 0.130(14) 0.079(10) 0.119(13) 0.010(10) 0.028(12) 0.001(10)
C1Y 0.122(14) 0.106(13) 0.105(13) -0.012(11) 0.032(11) -0.018(11)
C1Z 0.075(6) 0.058(6) 0.074(7) 0.007(5) 0.011(5) 0.000(5)
C26 0.077(8) 0.076(8) 0.071(8) 0.016(6) 0.019(6) 0.005(6)
C28 0.063(6) 0.062(6) 0.072(6) 0.005(5) 0.011(5) 0.003(5)
C2A 0.067(6) 0.068(6) 0.078(7) 0.002(5) 0.009(5) -0.007(5)
C2B 0.062(6) 0.068(6) 0.072(7) 0.001(6) 0.017(5) 0.005(5)
N6 0.058(5) 0.054(5) 0.072(6) 0.005(4) 0.009(5) 0.008(4)
C2C 0.069(7) 0.067(7) 0.080(7) 0.000(6) 0.008(6) -0.011(6)
N8 0.063(6) 0.071(6) 0.076(6) 0.010(5) 0.013(5) -0.004(5)
C2D 0.068(6) 0.063(6) 0.080(7) 0.002(6) 0.013(6) -0.009(5)
C2E 0.075(6) 0.053(6) 0.074(7) 0.007(5) 0.018(6) 0.001(5)
C2F 0.077(9) 0.075(9) 0.107(12) -0.008(8) 0.015(8) -0.021(7)
C2G 0.119(13) 0.066(9) 0.093(11) 0.002(8) 0.007(10) -0.004(9)
C2H 0.065(6) 0.062(6) 0.078(7) 0.003(5) 0.022(5) -0.013(5)
C2I 0.072(8) 0.070(8) 0.099(9) 0.003(7) 0.020(7) 0.006(6)
C21 0.076(6) 0.074(6) 0.070(6) 0.002(5) 0.009(5) -0.009(6)
C22 0.071(6) 0.061(6) 0.076(6) -0.006(5) 0.010(5) -0.003(5)
C2J 0.097(8) 0.085(8) 0.070(7) -0.004(6) 0.014(7) -0.011(7)
N9 0.073(6) 0.080(6) 0.078(6) 0.017(5) 0.001(5) -0.001(5)
C2K 0.079(7) 0.064(7) 0.068(7) -0.013(6) 0.006(6) 0.001(6)
N10 0.083(6) 0.061(6) 0.081(6) 0.000(5) 0.018(5) 0.002(5)
C2L 0.096(8) 0.072(7) 0.077(7) -0.016(6) 0.014(6) -0.007(6)
C2M 0.098(8) 0.073(7) 0.071(7) -0.018(6) 0.015(6) -0.018(7)
C2N 0.109(12) 0.102(12) 0.086(11) -0.022(9) 0.011(10) -0.021(10)
C2O 0.090(11) 0.130(14) 0.104(13) 0.001(11) 0.029(10) -0.026(11)
C2P 0.069(6) 0.062(6) 0.077(6) 0.004(5) 0.007(5) -0.006(5)
C2Q 0.080(8) 0.065(7) 0.087(9) 0.014(7) -0.003(7) -0.007(6)
C3 0.072(6) 0.063(6) 0.075(6) 0.010(5) 0.019(5) -0.003(5)
C8 0.073(6) 0.069(6) 0.083(7) 0.013(6) 0.020(6) 0.010(5)
C13 0.069(7) 0.066(7) 0.086(7) 0.019(6) 0.014(6) -0.001(6)
N11 0.062(5) 0.060(5) 0.075(6) 0.013(5) 0.005(5) 0.007(4)
C2R 0.084(8) 0.080(7) 0.090(8) 0.000(7) 0.026(7) 0.003(6)
N13 0.070(6) 0.068(6) 0.072(6) 0.007(5) 0.011(5) 0.003(5)
C2S 0.090(8) 0.082(8) 0.100(8) 0.002(7) 0.024(7) -0.012(7)
C2T 0.085(7) 0.071(7) 0.087(8) 0.007(6) 0.016(7) -0.012(6)
C2U 0.127(15) 0.122(15) 0.116(14) -0.009(12) 0.018(12) -0.021(13)
C2V 0.116(13) 0.094(11) 0.098(12) 0.009(9) 0.015(10) -0.021(10)
C2W 0.057(5) 0.061(6) 0.083(6) 0.019(5) 0.002(5) -0.005(5)
C2X 0.051(6) 0.063(7) 0.084(8) 0.009(6) 0.002(6) 0.002(5)
C2Y 0.063(6) 0.067(6) 0.077(7) -0.004(5) 0.007(5) -0.016(5)
C2Z 0.072(6) 0.068(6) 0.069(6) -0.014(5) -0.002(5) -0.005(5)
C30 0.081(8) 0.079(7) 0.084(8) -0.008(6) 0.006(6) -0.011(6)
N14 0.054(5) 0.072(6) 0.079(6) -0.010(5) 0.002(5) -0.007(5)
C32 0.090(8) 0.074(7) 0.070(7) -0.007(6) 0.005(6) -0.012(6)
N15 0.072(6) 0.084(7) 0.091(7) -0.013(6) 0.003(6) -0.008(5)
C3A 0.089(7) 0.079(7) 0.065(7) -0.020(6) 0.003(6) -0.016(6)
C3B 0.093(8) 0.070(7) 0.074(7) -0.019(6) 0.009(6) -0.011(6)
C3C 0.113(12) 0.082(10) 0.077(10) -0.010(8) -0.003(9) 0.004(9)
C3D 0.122(13) 0.083(10) 0.097(12) -0.007(9) 0.023(10) -0.014(10)
C3E 0.068(6) 0.066(6) 0.077(7) -0.004(5) 0.006(5) -0.002(5)
C3F 0.083(9) 0.083(9) 0.096(9) -0.002(7) 0.006(8) -0.002(7)
C4 0.102(8) 0.070(6) 0.087(7) -0.008(6) 0.025(6) -0.023(6)
C7 0.103(8) 0.079(7) 0.091(8) -0.007(6) 0.028(7) -0.007(6)
C3G 0.113(9) 0.096(8) 0.081(8) 0.000(7) 0.028(7) -0.026(8)
N16 0.084(7) 0.063(6) 0.093(7) -0.015(5) 0.027(6) -0.003(5)
C3H 0.110(9) 0.096(8) 0.106(9) -0.010(8) 0.031(8) -0.011(8)
N17 0.099(7) 0.070(6) 0.089(7) -0.009(6) 0.016(6) 0.016(6)
C3I 0.119(10) 0.098(9) 0.094(9) -0.027(7) 0.044(8) -0.020(8)
C3J 0.121(9) 0.101(9) 0.084(8) -0.016(7) 0.030(8) -0.038(8)
C3K 0.181(19) 0.090(12) 0.157(18) -0.032(13) 0.044(16) -0.041(13)
C3L 0.126(15) 0.122(15) 0.132(15) -0.045(12) 0.048(12) -0.042(12)
C3M 0.085(7) 0.067(6) 0.087(7) -0.010(6) 0.016(6) 0.002(6)
C3N 0.083(9) 0.082(8) 0.096(9) -0.009(8) 0.025(7) 0.003(7)
C15 0.080(7) 0.061(6) 0.094(7) -0.009(6) -0.001(6) 0.002(6)
C3O 0.074(6) 0.064(6) 0.097(7) -0.012(6) 0.009(6) 0.002(5)
C3P 0.105(8) 0.067(7) 0.089(8) -0.015(6) 0.006(7) -0.002(7)
N18 0.078(7) 0.083(7) 0.102(8) -0.005(6) 0.001(6) 0.002(6)
C3Q 0.084(8) 0.067(7) 0.107(9) -0.018(7) 0.026(7) -0.006(6)
N19 0.083(7) 0.074(6) 0.085(7) -0.010(5) 0.014(6) 0.002(6)
C3R 0.092(8) 0.071(7) 0.106(9) -0.002(7) 0.031(7) 0.006(7)
C3S 0.096(8) 0.071(7) 0.111(9) -0.006(7) 0.011(7) -0.007(7)
C3T 0.138(15) 0.082(11) 0.120(14) -0.005(10) 0.039(12) 0.022(11)
C3U 0.140(16) 0.102(13) 0.125(15) 0.003(12) 0.029(13) 0.014(12)
C3V 0.081(7) 0.072(6) 0.093(7) 0.004(6) 0.025(6) 0.000(6)
C3W 0.072(8) 0.071(8) 0.082(8) 0.005(7) 0.017(7) 0.008(6)
C14 0.076(7) 0.067(6) 0.085(7) 0.001(6) 0.019(6) 0.002(6)
C19 0.081(7) 0.057(6) 0.075(6) 0.004(5) 0.008(6) 0.006(5)
C25 0.079(8) 0.084(8) 0.094(8) 0.006(7) 0.001(7) -0.006(7)
N1A 0.076(6) 0.073(6) 0.093(7) 0.002(6) 0.016(6) -0.002(5)
C39 0.096(8) 0.063(7) 0.074(7) 0.005(6) 0.013(6) 0.017(6)
N1B 0.085(7) 0.059(5) 0.081(7) 0.005(5) 0.013(6) 0.008(5)
C3X 0.092(8) 0.068(7) 0.077(7) 0.002(6) 0.002(6) 0.002(6)
C3Y 0.089(8) 0.081(7) 0.076(7) 0.010(6) -0.002(6) -0.017(7)
C3Z 0.116(13) 0.095(11) 0.084(11) -0.007(9) 0.034(9) 0.007(10)
C40 0.139(16) 0.134(15) 0.088(12) 0.014(11) -0.009(11) -0.014(13)
C41 0.083(7) 0.058(6) 0.080(7) 0.007(5) 0.019(6) 0.004(5)
C42 0.090(9) 0.058(7) 0.084(8) 0.012(6) 0.013(7) -0.003(6)
C11 0.083(7) 0.068(6) 0.074(7) -0.008(5) 0.021(6) -0.009(6)
C43 0.072(6) 0.063(6) 0.070(6) -0.006(5) 0.007(5) -0.013(5)
C44 0.096(8) 0.072(7) 0.088(8) -0.006(6) 0.023(7) -0.010(7)
N1C 0.080(6) 0.062(6) 0.089(7) -0.007(5) 0.015(6) -0.007(5)
C46 0.080(7) 0.077(7) 0.080(7) -0.011(6) 0.016(6) -0.003(6)
N1D 0.078(6) 0.065(6) 0.073(6) -0.009(5) 0.009(5) -0.009(5)
C4A 0.093(8) 0.084(8) 0.101(8) -0.024(7) 0.018(7) -0.024(7)
C4B 0.094(8) 0.083(7) 0.084(8) -0.008(6) 0.028(7) -0.024(7)
C4C 0.117(13) 0.118(14) 0.101(13) -0.025(11) 0.023(11) -0.035(11)
C4D 0.122(15) 0.112(14) 0.127(15) 0.022(12) 0.028(12) -0.022(12)
C4E 0.082(7) 0.064(6) 0.079(7) -0.007(5) 0.016(6) -0.008(6)
C4F 0.094(9) 0.069(8) 0.096(9) -0.002(7) 0.030(8) -0.009(7)
C12 0.083(7) 0.062(6) 0.081(7) -0.008(5) 0.032(6) -0.014(5)
C36 0.078(6) 0.063(6) 0.077(6) -0.003(5) 0.029(6) -0.018(5)
C37 0.085(7) 0.066(7) 0.090(8) -0.008(6) 0.038(6) -0.012(6)
N1E 0.081(7) 0.065(6) 0.084(7) -0.004(5) 0.022(6) -0.020(5)
C45 0.086(8) 0.066(7) 0.082(8) -0.013(6) 0.027(6) -0.027(6)
N1F 0.084(7) 0.065(6) 0.081(7) -0.002(5) 0.020(6) -0.005(5)
C47 0.101(8) 0.071(7) 0.089(8) -0.019(6) 0.044(7) -0.025(6)
C4G 0.087(7) 0.066(6) 0.079(7) -0.007(6) 0.035(6) -0.022(6)
C4H 0.139(15) 0.079(11) 0.129(15) -0.020(10) 0.046(12) -0.029(11)
C4I 0.099(12) 0.080(10) 0.145(15) -0.008(11) 0.034(11) -0.009(9)
C4J 0.087(7) 0.060(6) 0.074(7) 0.001(5) 0.028(6) -0.014(6)
C4K 0.096(9) 0.072(8) 0.086(9) 0.003(7) 0.022(8) -0.010(7)
C4L 0.070(6) 0.063(6) 0.059(6) 0.009(5) -0.001(5) -0.004(5)
C4M 0.062(6) 0.055(5) 0.064(6) -0.001(5) -0.007(5) 0.008(5)
C4N 0.072(6) 0.064(6) 0.051(6) 0.006(5) 0.005(5) -0.002(5)
N1G 0.059(5) 0.073(6) 0.066(6) 0.010(5) -0.008(4) 0.003(5)
C4O 0.061(6) 0.061(6) 0.058(6) 0.008(5) -0.009(5) 0.001(5)
N1H 0.068(6) 0.053(5) 0.070(6) 0.003(4) -0.011(5) 0.003(4)
C4P 0.063(6) 0.063(6) 0.063(6) 0.012(5) -0.003(5) 0.003(5)
C4Q 0.076(7) 0.067(6) 0.070(7) -0.003(6) -0.004(6) 0.003(6)
C4R 0.077(9) 0.071(8) 0.082(9) 0.006(7) -0.014(7) -0.015(7)
C4S 0.078(10) 0.094(11) 0.103(12) -0.022(9) -0.003(9) -0.014(8)
C4T 0.065(6) 0.057(5) 0.067(6) 0.015(5) -0.009(5) 0.000(5)
C4U 0.067(7) 0.065(7) 0.073(7) 0.010(6) -0.004(6) -0.001(6)
C4V 0.059(5) 0.040(5) 0.066(6) -0.002(4) -0.008(5) -0.001(4)
C4W 0.061(5) 0.052(5) 0.071(6) -0.001(5) -0.008(5) -0.003(5)
C4X 0.074(7) 0.042(5) 0.076(7) -0.003(5) -0.005(6) -0.004(5)
N1I 0.050(5) 0.051(5) 0.074(6) 0.004(4) -0.002(4) 0.005(4)
C4Y 0.062(6) 0.060(6) 0.071(7) 0.009(5) -0.012(5) 0.005(5)
N1J 0.059(5) 0.049(5) 0.069(6) 0.007(4) -0.003(4) 0.004(4)
C4Z 0.077(7) 0.050(6) 0.077(7) 0.008(5) -0.009(6) 0.007(5)
C50 0.082(7) 0.048(5) 0.071(7) 0.005(5) -0.018(6) 0.000(5)
C54 0.077(9) 0.067(8) 0.078(9) 0.009(7) -0.003(7) 0.019(7)
C55 0.081(9) 0.055(7) 0.076(9) 0.002(6) -0.002(7) 0.004(6)
C57 0.060(6) 0.053(5) 0.078(6) 0.006(5) -0.007(5) 0.006(5)
C58 0.060(7) 0.057(6) 0.070(7) 0.005(5) -0.014(5) 0.003(5)
C27 0.056(5) 0.053(5) 0.078(6) 0.012(5) -0.004(5) -0.004(5)
C29 0.057(6) 0.053(5) 0.071(6) -0.001(5) -0.018(5) -0.004(5)
C33 0.070(7) 0.056(6) 0.088(7) 0.009(6) -0.005(6) -0.015(5)
N12 0.053(5) 0.056(5) 0.075(6) 0.019(4) 0.003(4) -0.007(4)
C34 0.064(6) 0.072(6) 0.068(7) 0.010(6) -0.015(5) -0.012(5)
N1K 0.070(6) 0.050(5) 0.076(6) 0.008(5) -0.009(5) -0.001(4)
C35 0.063(6) 0.068(6) 0.075(7) -0.003(6) -0.015(5) -0.006(5)
C52 0.068(6) 0.065(6) 0.091(8) 0.000(6) -0.004(6) -0.008(6)
C53 0.104(12) 0.097(11) 0.098(12) -0.017(9) -0.019(10) 0.000(10)
C59 0.088(11) 0.076(10) 0.121(13) 0.001(9) 0.006(10) -0.004(8)
C5A 0.054(5) 0.054(5) 0.075(6) 0.012(5) -0.004(5) -0.004(4)
C5B 0.066(7) 0.052(6) 0.082(8) 0.009(6) -0.012(6) 0.001(5)
C5C 0.058(5) 0.059(6) 0.079(6) 0.006(5) -0.015(5) -0.005(5)
C5D 0.063(6) 0.048(5) 0.068(6) 0.010(5) -0.009(5) -0.010(4)
C5E 0.068(7) 0.069(7) 0.076(7) 0.006(6) -0.011(6) -0.014(6)
N1L 0.063(5) 0.057(5) 0.077(6) 0.012(5) -0.001(5) 0.002(5)
C5F 0.074(7) 0.055(6) 0.071(7) 0.010(5) 0.003(6) -0.004(5)
N1M 0.060(5) 0.051(5) 0.070(6) 0.010(4) -0.005(5) -0.004(4)
C5G 0.089(7) 0.063(6) 0.075(7) 0.009(6) -0.002(6) -0.013(6)
C5H 0.083(7) 0.069(7) 0.074(7) 0.011(6) -0.006(6) -0.013(6)
C5I 0.103(12) 0.087(11) 0.102(12) -0.015(9) -0.017(10) 0.002(9)
C5J 0.103(12) 0.100(11) 0.081(10) -0.004(9) -0.003(9) -0.029(10)
C5K 0.058(6) 0.049(5) 0.082(7) 0.012(5) -0.008(5) 0.004(5)
C5L 0.069(7) 0.063(7) 0.084(8) 0.010(6) -0.015(6) 0.006(6)
C2 0.061(5) 0.049(5) 0.061(6) 0.007(4) -0.002(5) 0.001(5)
C17 0.065(6) 0.061(6) 0.063(6) 0.006(5) -0.010(5) -0.009(5)
C51 0.083(7) 0.054(6) 0.058(6) -0.002(5) -0.007(5) 0.003(5)
N1N 0.079(6) 0.052(5) 0.071(6) 0.012(4) -0.008(5) 0.002(5)
C5M 0.076(7) 0.063(6) 0.073(7) 0.000(6) -0.004(6) -0.012(6)
N1O 0.074(6) 0.053(5) 0.061(5) 0.004(4) -0.004(5) -0.004(5)
C5N 0.076(7) 0.074(7) 0.074(7) -0.008(6) -0.001(6) -0.004(6)
C5O 0.080(7) 0.058(6) 0.071(7) -0.007(5) -0.006(6) 0.001(6)
C5P 0.081(10) 0.088(10) 0.107(12) -0.022(9) -0.002(9) -0.017(8)
C5Q 0.067(8) 0.079(9) 0.092(10) -0.015(8) -0.018(7) 0.020(7)
C5R 0.075(6) 0.047(5) 0.061(6) 0.009(5) 0.002(5) -0.002(5)
C5S 0.076(7) 0.050(6) 0.065(7) 0.011(5) -0.008(6) -0.011(5)
C24 0.072(6) 0.048(5) 0.084(7) 0.001(5) -0.024(5) -0.002(5)
C5T 0.070(6) 0.045(5) 0.072(6) 0.004(5) -0.011(5) -0.002(5)
C5U 0.080(7) 0.066(6) 0.090(8) 0.000(6) -0.023(6) -0.001(6)
N1P 0.067(6) 0.049(5) 0.090(7) -0.002(5) -0.015(5) 0.001(4)
C5V 0.078(7) 0.049(6) 0.088(8) -0.004(5) -0.021(6) 0.001(5)
N1Q 0.080(6) 0.055(5) 0.074(6) 0.007(5) -0.007(5) 0.001(5)
C5W 0.066(6) 0.046(6) 0.097(8) -0.001(5) -0.020(6) 0.001(5)
C5X 0.068(7) 0.058(6) 0.100(8) 0.005(6) -0.031(6) 0.006(5)
C5Y 0.086(10) 0.067(8) 0.098(11) 0.014(8) -0.011(8) 0.017(7)
C5Z 0.081(10) 0.084(10) 0.106(12) 0.001(9) -0.038(9) 0.005(8)
C60 0.074(6) 0.049(5) 0.080(6) 0.004(5) -0.013(6) 0.003(5)
C61 0.072(8) 0.079(8) 0.080(8) 0.010(7) -0.026(7) 0.005(6)
C62 0.053(5) 0.059(5) 0.052(5) 0.001(4) 0.004(4) -0.009(4)
C63 0.050(5) 0.060(5) 0.059(6) 0.000(5) 0.004(4) -0.003(4)
C64 0.060(6) 0.064(6) 0.060(6) 0.002(5) 0.001(5) -0.007(5)
N1R 0.063(5) 0.055(5) 0.058(5) -0.001(4) -0.004(4) -0.005(4)
C65 0.072(7) 0.081(7) 0.069(7) -0.004(6) -0.002(6) -0.004(6)
N1S 0.072(6) 0.060(5) 0.056(5) -0.017(4) -0.003(4) 0.005(5)
C66 0.070(7) 0.081(7) 0.068(7) -0.001(6) -0.003(6) -0.017(6)
C67 0.066(6) 0.069(7) 0.074(7) 0.002(6) -0.001(6) -0.012(5)
C68 0.086(10) 0.102(11) 0.071(9) 0.000(8) -0.005(8) -0.014(9)
C69 0.102(11) 0.068(9) 0.104(12) 0.005(8) -0.010(9) -0.012(8)
C6A 0.067(6) 0.057(5) 0.067(6) -0.004(5) 0.000(5) -0.001(5)
C6B 0.077(7) 0.046(6) 0.077(8) 0.007(5) -0.006(6) 0.005(5)
C16 0.066(6) 0.054(5) 0.068(6) 0.004(5) -0.001(5) 0.005(5)
C23 0.063(6) 0.048(5) 0.068(6) 0.007(5) 0.001(5) -0.006(5)
C6C 0.072(7) 0.065(6) 0.070(7) 0.010(6) 0.003(6) 0.007(6)
N1T 0.075(6) 0.052(5) 0.068(6) 0.001(4) -0.007(5) 0.000(5)
C6D 0.068(6) 0.060(6) 0.071(7) 0.012(5) 0.001(5) 0.004(5)
N1U 0.060(5) 0.044(5) 0.074(6) 0.006(4) 0.001(5) -0.004(4)
C6E 0.059(6) 0.072(6) 0.067(6) 0.013(5) 0.003(5) 0.006(5)
C6F 0.065(6) 0.072(6) 0.071(7) 0.014(6) 0.002(5) 0.009(5)
C6G 0.074(9) 0.108(12) 0.103(12) 0.014(10) -0.005(9) 0.015(9)
C6H 0.089(10) 0.067(9) 0.111(12) 0.017(8) -0.010(9) 0.002(8)
C6I 0.067(6) 0.062(6) 0.069(6) 0.011(5) -0.009(5) 0.000(5)
C6J 0.062(7) 0.062(7) 0.078(8) 0.018(6) -0.015(6) -0.006(5)
C38 0.081(7) 0.063(6) 0.077(7) 0.008(5) -0.012(6) 0.007(5)
C6K 0.073(6) 0.061(6) 0.077(7) 0.017(5) -0.009(5) -0.006(5)
C6L 0.088(8) 0.087(8) 0.087(8) 0.012(7) -0.007(7) 0.010(7)
N1V 0.069(6) 0.057(5) 0.077(6) 0.016(5) -0.003(5) 0.004(5)
C6M 0.074(7) 0.087(8) 0.085(8) 0.017(7) -0.012(6) 0.002(6)
N1W 0.069(6) 0.066(6) 0.058(5) 0.015(5) -0.016(5) -0.010(5)
C6N 0.080(7) 0.102(8) 0.085(8) 0.024(7) 0.008(7) 0.015(7)
C6O 0.098(8) 0.107(9) 0.100(9) 0.019(8) -0.004(7) 0.013(8)
C6P 0.090(11) 0.134(15) 0.122(14) 0.055(12) 0.008(10) 0.020(11)
C6Q 0.153(18) 0.150(17) 0.112(15) -0.022(14) 0.005(14) 0.039(15)
C6R 0.070(6) 0.064(6) 0.066(6) 0.014(5) -0.010(5) -0.001(5)
C6S 0.081(8) 0.064(7) 0.074(8) 0.014(6) -0.016(6) -0.010(6)
C10 0.048(5) 0.046(5) 0.066(6) 0.005(4) 0.008(4) -0.001(4)
C31 0.047(5) 0.052(5) 0.058(5) -0.001(4) 0.011(4) -0.011(4)
C48 0.061(6) 0.048(6) 0.085(7) 0.003(5) 0.004(6) 0.002(5)
N1X 0.051(5) 0.056(5) 0.075(6) -0.003(5) 0.000(4) 0.000(4)
C49 0.051(5) 0.056(6) 0.065(6) 0.002(5) 0.007(5) -0.011(5)
N1Y 0.048(5) 0.050(5) 0.060(5) -0.001(4) 0.003(4) -0.006(4)
C56 0.057(6) 0.069(6) 0.073(7) -0.001(6) 0.014(5) -0.005(5)
C6T 0.049(6) 0.063(6) 0.081(7) 0.002(5) 0.003(5) 0.000(5)
C6U 0.084(10) 0.074(9) 0.084(10) 0.005(7) 0.013(8) -0.014(7)
C6V 0.079(9) 0.081(10) 0.095(11) -0.023(8) 0.011(8) 0.000(8)
C6W 0.050(5) 0.055(5) 0.061(6) 0.002(5) 0.001(4) -0.009(4)
C6X 0.053(6) 0.072(7) 0.062(7) 0.010(6) -0.005(5) -0.010(5)
C9 0.048(5) 0.055(5) 0.064(6) 0.006(5) 0.003(4) -0.003(4)
C6Y 0.055(5) 0.059(5) 0.061(6) 0.004(5) 0.003(5) -0.007(5)
C6Z 0.063(6) 0.049(5) 0.063(6) 0.008(5) -0.003(5) 0.001(5)
N1Z 0.065(5) 0.053(5) 0.061(5) 0.007(4) 0.002(4) 0.002(4)
C70 0.060(6) 0.052(6) 0.080(7) 0.002(5) -0.003(5) 0.002(5)
N20 0.059(5) 0.059(5) 0.068(6) -0.010(4) 0.002(5) -0.005(4)
C71 0.048(5) 0.056(6) 0.079(7) 0.009(5) -0.003(5) -0.002(5)
C72 0.064(6) 0.052(6) 0.068(6) 0.010(5) 0.000(5) 0.000(5)
C73 0.061(8) 0.072(9) 0.110(12) -0.004(8) -0.005(8) 0.010(7)
C74 0.063(8) 0.078(9) 0.083(9) 0.008(7) -0.004(7) 0.000(7)
C75 0.058(6) 0.069(6) 0.067(6) 0.007(5) -0.002(5) -0.008(5)
C76 0.058(7) 0.063(7) 0.076(8) 0.010(6) -0.006(6) -0.007(5)
C6 0.058(6) 0.074(6) 0.068(6) 0.007(5) 0.002(5) 0.003(5)
C20 0.067(6) 0.073(6) 0.068(6) 0.018(5) 0.009(5) -0.003(5)
C77 0.061(6) 0.091(7) 0.074(7) 0.008(6) -0.003(6) 0.006(6)
N21 0.054(5) 0.084(6) 0.060(6) 0.007(5) 0.000(4) -0.004(5)
C78 0.063(7) 0.092(8) 0.077(7) 0.019(6) 0.009(6) -0.003(6)
N22 0.062(6) 0.070(6) 0.080(6) 0.012(5) 0.000(5) -0.007(5)
C79 0.066(7) 0.084(7) 0.079(7) 0.017(6) 0.014(6) 0.007(6)
C7A 0.071(7) 0.096(8) 0.081(7) 0.020(7) 0.021(6) 0.015(6)
C7B 0.121(14) 0.095(12) 0.116(13) 0.030(10) 0.047(11) 0.003(10)
C7C 0.091(12) 0.122(14) 0.125(14) 0.024(12) 0.016(11) 0.013(11)
C7D 0.072(6) 0.075(6) 0.062(6) 0.009(5) 0.009(5) 0.000(5)
C7E 0.082(8) 0.074(8) 0.064(7) -0.004(6) 0.010(6) 0.001(7)
C7F 0.080(9) 0.093(9) 0.137(12) -0.028(8) 0.006(8) 0.001(8)
F3 0.115(9) 0.122(8) 0.197(14) 0.009(8) -0.011(9) 0.030(7)
F4 0.098(8) 0.183(13) 0.159(11) -0.011(10) 0.032(8) -0.006(8)
F5 0.128(9) 0.129(9) 0.119(8) -0.015(7) -0.030(7) -0.014(8)
S6 0.082(3) 0.101(3) 0.085(3) 0.015(2) 0.005(2) -0.006(2)
O7 0.092(8) 0.116(9) 0.092(8) 0.015(7) 0.012(6) -0.007(7)
O8 0.152(13) 0.178(13) 0.069(7) -0.007(9) 0.008(7) -0.040(11)
O9 0.100(9) 0.123(10) 0.142(12) 0.055(9) 0.021(8) 0.020(8)
C7G 0.086(11) 0.182(17) 0.176(19) 0.055(14) 0.015(10) 0.022(12)
F1 0.20(2) 0.159(14) 0.34(3) 0.040(15) -0.043(17) -0.017(13)
F2 0.151(14) 0.31(3) 0.247(19) 0.117(16) 0.082(14) 0.044(16)
F6 0.104(7) 0.128(9) 0.133(9) 0.035(7) 0.015(6) 0.019(6)
S1 0.083(3) 0.127(4) 0.146(5) 0.040(4) 0.014(3) 0.030(3)
O1 0.135(13) 0.24(2) 0.119(11) 0.042(12) 0.022(10) 0.100(14)
O2 0.096(9) 0.146(13) 0.160(14) 0.041(11) 0.017(9) 0.045(8)
O3 0.21(2) 0.182(18) 0.24(2) -0.048(19) -0.024(19) 0.020(17)
C7H 0.151(16) 0.146(15) 0.110(14) -0.045(10) -0.019(9) 0.044(10)
F7 0.167(12) 0.100(7) 0.116(9) -0.028(6) 0.028(8) -0.004(7)
F8 0.123(11) 0.28(2) 0.131(11) -0.038(11) 0.012(8) 0.008(11)
F9 0.234(18) 0.182(15) 0.192(15) -0.073(11) -0.118(14) 0.069(13)
S2 0.163(5) 0.115(4) 0.092(4) -0.025(3) -0.039(4) 0.048(4)
O4 0.27(2) 0.097(10) 0.124(12) 0.014(9) -0.036(13) -0.005(12)
O5 0.108(9) 0.119(10) 0.107(9) 0.018(8) 0.000(7) 0.026(8)
O6 0.162(15) 0.139(13) 0.209(18) -0.082(13) -0.056(12) 0.065(12)
C7I 0.133(13) 0.106(10) 0.101(11) 0.003(10) 0.022(8) 0.002(10)
F10 0.191(16) 0.214(18) 0.180(14) -0.014(13) -0.058(12) -0.026(13)
F11 0.149(10) 0.090(7) 0.121(8) 0.005(6) 0.043(7) -0.015(6)
F12 0.182(14) 0.104(7) 0.134(10) -0.007(7) 0.026(9) 0.005(8)
S3 0.112(4) 0.089(3) 0.107(4) 0.015(3) 0.027(3) 0.005(3)
O10 0.132(12) 0.135(11) 0.117(10) 0.007(9) 0.060(9) 0.005(9)
O11 0.097(8) 0.096(8) 0.083(7) 0.018(6) 0.019(6) 0.001(6)
O12 0.130(11) 0.135(12) 0.128(11) -0.002(10) -0.032(9) 0.032(9)
C7J 0.24(2) 0.129(14) 0.221(19) 0.019(18) 0.048(17) 0.021(14)
F13 0.35(3) 0.179(18) 0.36(3) 0.04(2) -0.04(2) 0.11(2)
F14 0.50(5) 0.24(3) 0.234(19) 0.03(2) 0.13(3) -0.04(3)
F15 0.199(16) 0.141(10) 0.180(15) -0.005(10) -0.032(12) 0.034(10)
S4 0.139(5) 0.076(3) 0.227(8) -0.021(4) 0.060(5) -0.020(3)
O13 0.132(12) 0.117(12) 0.220(17) 0.031(12) 0.059(13) -0.009(9)
O14 0.188(18) 0.083(9) 0.29(2) -0.014(12) 0.124(17) 0.004(9)
O15 0.137(13) 0.107(10) 0.27(2) -0.086(13) 0.033(13) 0.000(10)
C7K 0.138(15) 0.138(16) 0.167(18) 0.009(12) 0.002(13) 0.003(13)
F16 0.184(17) 0.27(2) 0.173(15) -0.047(15) 0.022(12) 0.036(16)
F17 0.28(3) 0.199(17) 0.36(3) 0.088(18) 0.10(2) -0.022(18)
F18 0.118(9) 0.159(12) 0.162(12) -0.013(10) 0.012(8) 0.010(9)
S5 0.110(4) 0.133(5) 0.135(5) 0.018(4) -0.003(4) 0.007(4)
O16 0.112(12) 0.110(11) 0.35(3) 0.058(15) -0.016(15) -0.016(10)
O17 0.145(14) 0.22(2) 0.155(15) 0.041(14) -0.026(12) 0.049(15)
O18 0.29(3) 0.204(19) 0.136(15) -0.046(16) 0.004(15) 0.050(19)
C7L 0.165(16) 0.211(16) 0.125(15) -0.008(16) -0.023(12) -0.032(18)
F19 0.206(18) 0.45(4) 0.171(16) 0.05(2) -0.038(15) -0.02(2)
F1A 0.181(13) 0.24(2) 0.129(12) -0.015(12) 0.016(10) -0.024(14)
F1B 0.29(3) 0.192(15) 0.29(3) -0.016(15) -0.08(2) -0.085(16)
S7 0.123(5) 0.144(6) 0.155(6) -0.008(5) -0.008(4) -0.011(4)
O19 0.129(14) 0.30(3) 0.24(3) -0.05(2) 0.040(14) -0.060(16)
O1A 0.142(13) 0.111(10) 0.138(12) 0.033(9) -0.037(10) -0.032(9)
O1B 0.198(16) 0.125(12) 0.100(10) 0.024(9) -0.032(11) -0.052(11)
C7M 0.165(18) 0.159(17) 0.184(19) -0.017(15) -0.020(15) 0.016(16)
F1C 0.184(16) 0.202(15) 0.26(2) 0.057(16) 0.000(16) 0.024(13)
F1D 0.169(14) 0.32(3) 0.190(17) -0.052(19) -0.018(13) 0.035(15)
F1E 0.140(12) 0.203(16) 0.191(14) -0.016(13) 0.002(11) -0.012(11)
S9 0.107(4) 0.114(4) 0.163(5) -0.041(4) -0.037(4) 0.014(3)
O1C 0.185(17) 0.140(17) 0.49(4) 0.04(2) -0.17(2) -0.030(13)
O1D 0.27(3) 0.168(16) 0.28(3) -0.064(19) 0.14(2) -0.048(18)
O1E 0.29(3) 0.114(11) 0.170(16) -0.053(11) 0.063(17) -0.080(14)
C7N 0.24(2) 0.142(19) 0.23(3) 0.019(14) -0.04(2) 0.04(2)
F1F 0.53(5) 0.18(2) 0.39(3) -0.12(2) -0.15(3) 0.08(3)
F1G 0.23(2) 0.26(3) 0.54(5) 0.00(3) 0.04(3) -0.05(2)
F1H 0.42(4) 0.39(4) 0.38(4) 0.18(3) -0.12(4) 0.08(4)
S8 0.138(6) 0.150(6) 0.151(6) 0.012(5) 0.001(5) 0.008(5)
O1F 0.159(19) 0.43(5) 0.26(3) 0.02(3) 0.07(2) 0.09(2)
O1G 0.136(14) 0.171(17) 0.198(17) 0.053(15) -0.036(14) -0.023(12)
O1H 0.25(3) 0.28(3) 0.154(16) -0.09(2) 0.008(17) -0.04(2)
C7O 0.21(2) 0.146(14) 0.147(17) -0.022(16) 0.017(12) -0.018(18)
F1I 0.29(3) 0.159(12) 0.196(18) 0.011(13) 0.024(17) -0.025(15)
F1J 0.30(3) 0.30(3) 0.27(3) -0.04(3) 0.09(2) 0.04(2)
F1K 0.29(2) 0.21(2) 0.26(2) 0.02(2) -0.08(2) -0.03(2)
S10 0.167(7) 0.143(6) 0.145(6) 0.019(5) -0.017(5) -0.029(5)
O1I 0.102(9) 0.126(11) 0.144(13) -0.034(10) 0.036(9) -0.005(8)
O1J 0.140(14) 0.21(2) 0.22(2) -0.014(18) -0.026(15) -0.037(14)
O1K 0.26(3) 0.114(12) 0.185(18) -0.022(12) -0.014(18) 0.008(13)
C7P 0.21(2) 0.28(2) 0.114(16) 0.023(18) -0.028(15) 0.007(17)
F1L 0.23(2) 0.49(4) 0.25(2) -0.14(3) -0.006(19) 0.05(2)
F1M 0.28(3) 0.28(2) 0.21(2) 0.01(2) -0.033(19) -0.06(2)
F1N 0.34(3) 0.25(3) 0.142(14) 0.001(14) -0.049(16) 0.02(2)
S11 0.178(8) 0.215(10) 0.126(6) -0.003(6) -0.003(6) -0.042(7)
O1L 0.137(12) 0.174(14) 0.099(10) 0.017(10) 0.027(9) -0.001(11)
O1M 0.25(3) 0.32(4) 0.150(17) -0.020(19) -0.054(17) -0.01(2)
O1N 0.150(18) 0.41(4) 0.20(2) -0.02(3) 0.028(17) -0.04(2)
C7R 0.133(10) 0.270(12) 0.121(9) 0.059(9) 0.021(9) 0.025(9)
F1R 0.188(15) 0.316(19) 0.188(16) 0.043(14) -0.006(12) -0.042(14)
F1S 0.202(16) 0.255(16) 0.167(13) 0.079(12) 0.049(11) 0.072(13)
F1T 0.146(10) 0.183(12) 0.095(7) 0.039(8) 0.002(7) -0.011(9)
S13 0.140(5) 0.292(10) 0.104(4) 0.065(5) 0.026(4) 0.075(6)
O1R 0.30(2) 0.32(2) 0.212(19) -0.027(18) 0.01(2) 0.018(18)
O1S 0.104(9) 0.195(15) 0.101(9) 0.018(9) 0.004(7) 0.025(10)
O1T 0.144(12) 0.31(2) 0.131(13) 0.076(14) 0.028(10) 0.057(13)

loop_
_atom_type_symbol
_atom_type_description
_atom_type_scat_dispersion_real
_atom_type_scat_dispersion_imag
_atom_type_scat_source
C C 0.0030 0.0020 'International Tables Vol C Tables 4.2.6.8 and 6.1.1.4'
H H 0.0000 0.0000 'International Tables Vol C Tables 4.2.6.8 and 6.1.1.4'
Ag Ag -0.8970 1.1010 'International Tables Vol C Tables 4.2.6.8 and 6.1.1.4'
F F 0.0171 0.0103 'International Tables Vol C Tables 4.2.6.8 and 6.1.1.4'
N N 0.0060 0.0030 'International Tables Vol C Tables 4.2.6.8 and 6.1.1.4'
O O 0.0106 0.0060 'International Tables Vol C Tables 4.2.6.8 and 6.1.1.4'
S S 0.1246 0.1234 'International Tables Vol C Tables 4.2.6.8 and 6.1.1.4'

loop_
_geom_angle_atom_site_label_1
_geom_angle_atom_site_label_2
_geom_angle_atom_site_label_3
_geom_angle
_geom_angle_site_symmetry_1
_geom_angle_site_symmetry_3
_geom_angle_publ_flag
Ag33 Ag32 Ag31 61.56(3) . . ?
N1K Ag32 Ag31 77.5(3) . . ?
N1K Ag32 Ag33 122.2(3) . . ?
N1K Ag32 N1O 161.9(4) . . ?
N1O Ag32 Ag31 120.4(3) . . ?
N1O Ag32 Ag33 73.0(3) . . ?
Ag32 Ag31 Ag33 57.04(3) . . ?
N1H Ag31 Ag32 119.0(3) . . ?
N1H Ag31 Ag33 76.0(3) . . ?
N1H Ag31 N1P 167.4(4) . . ?
N1P Ag31 Ag32 72.1(3) . . ?
N1P Ag31 Ag33 116.4(3) . . ?
Ag32 Ag33 Ag31 61.40(3) . . ?
N1I Ag33 Ag32 79.7(3) . . ?
N1I Ag33 Ag31 122.8(3) . . ?
N1I Ag33 N1M 160.0(4) . . ?
N1M Ag33 Ag32 119.0(3) . . ?
N1M Ag33 Ag31 75.5(3) . . ?
C4U N85 C58 110.2(10) . . ?
C4U N85 C5B 108.7(9) . . ?
C58 N85 C5B 108.0(9) . . ?
C5L N224 C5S 109.8(9) . . ?
C61 N224 C5L 109.3(10) . . ?
C61 N224 C5S 107.7(10) . . ?
Ag11 Ag12 Ag13 62.32(3) . . ?
N3 Ag12 Ag11 85.4(3) . . ?
N3 Ag12 Ag13 120.8(3) . . ?
N10 Ag12 Ag11 113.2(3) . . ?
N10 Ag12 Ag13 67.9(3) . . ?
N10 Ag12 N3 160.8(4) . . ?
Ag12 Ag11 Ag13 63.04(4) . . ?
N7 Ag11 Ag12 115.7(3) . . ?
N7 Ag11 Ag13 75.6(3) . . ?
N7 Ag11 N6 161.9(4) . . ?
N6 Ag11 Ag12 81.0(3) . . ?
N6 Ag11 Ag13 120.6(3) . . ?
Ag11 Ag13 Ag12 54.64(3) . . ?
N1 Ag13 Ag12 88.3(3) . . ?
N1 Ag13 Ag11 127.2(3) . . ?
N11 Ag13 Ag12 117.4(3) . . ?
N11 Ag13 Ag11 76.7(3) . . ?
N11 Ag13 N1 153.6(4) . . ?
C2Q N191 C2I 109.3(11) . . ?
C2Q N191 C2X 110.6(10) . . ?
C2X N191 C2I 107.7(10) . . ?
C1R N259 C1H 109.3(10) . . ?
C1R N259 C26 110.7(10) . . ?
C26 N259 C1H 108.3(9) . . ?
Ag41 Ag42 Ag43 59.25(3) . . ?
N1V Ag42 Ag43 120.1(3) . . ?
N1V Ag42 Ag41 76.9(3) . . ?
N1V Ag42 N22 162.1(4) . . ?
N22 Ag42 Ag43 75.8(3) . . ?
N22 Ag42 Ag41 120.5(3) . . ?
Ag41 Ag43 Ag42 58.51(3) . . ?
N1U Ag43 Ag42 74.8(3) . . ?
N1U Ag43 Ag41 118.1(3) . . ?
N1U Ag43 N1X 164.7(4) . . ?
N1X Ag43 Ag42 119.9(3) . . ?
N1X Ag43 Ag41 76.0(3) . . ?
Ag42 Ag41 Ag43 62.24(3) . . ?
N1R Ag41 Ag42 123.2(3) . . ?
N1R Ag41 Ag43 78.5(3) . . ?
N1Z Ag41 Ag42 73.4(3) . . ?
N1Z Ag41 Ag43 119.6(3) . . ?
N1Z Ag41 N1R 161.2(4) . . ?
C6B N56 C6S 108.6(10) . . ?
C6J N56 C6B 111.7(10) . . ?
C6J N56 C6S 106.9(9) . . ?
C6X N295 C7E 110.2(10) . . ?
C76 N295 C6X 106.8(9) . . ?
C76 N295 C7E 109.4(10) . . ?
N15 Ag22 Ag23 108.9(4) . . ?
N1A Ag22 Ag23 84.6(4) . . ?
N1A Ag22 N15 166.4(5) . . ?
N19 Ag23 Ag22 88.0(4) . . ?
N19 Ag23 N1E 158.5(5) . . ?
N1E Ag23 Ag22 113.4(3) . . ?
N16 Ag21 N1D 165.4(5) . . ?
C3F N178 C3N 109.3(11) . . ?
C3F N178 C3W 109.4(11) . . ?
C3N N178 C3W 106.5(11) . . ?
C4F N189 C42 108.4(11) . . ?
C4F N189 C4K 106.3(11) . . ?
C4K N189 C42 107.7(10) . . ?
C18 C5 C1A 124.0(12) . . ?
C18 C5 N5 105.3(10) . . ?
N5 C5 C1A 130.7(13) . . ?
C5 C18 C1B 119.4(11) . . ?
C5 C18 N7 110.6(10) . . ?
C1B C18 N7 130.0(12) . . ?
C5 C1A H1A 121.6 . . ?
C1D C1A C5 116.8(13) . . ?
C1D C1A H1A 121.6 . . ?
C5 N5 H5 125.9 . . ?
C1G N5 C5 108.3(11) . . ?
C1G N5 H5 125.9 . . ?
C18 C1B H1B 121.2 . . ?
C1C C1B C18 117.6(13) . . ?
C1C C1B H1B 121.2 . . ?
C18 N7 Ag11 122.7(8) . . ?
C1G N7 Ag11 133.3(8) . . ?
C1G N7 C18 104.0(10) . . ?
C1B C1C C1D 123.1(13) . . ?
C1B C1C C1E 118.5(14) . . ?
C1D C1C C1E 118.0(13) . . ?
C1A C1D C1F 120.5(14) . . ?
C1C C1D C1A 118.8(12) . . ?
C1C C1D C1F 120.5(14) . . ?
C1C C1E H1EA 109.5 . . ?
C1C C1E H1EB 109.5 . . ?
C1C C1E H1EC 109.5 . . ?
H1EA C1E H1EB 109.5 . . ?
H1EA C1E H1EC 109.5 . . ?
H1EB C1E H1EC 109.5 . . ?
C1D C1F H1FA 109.5 . . ?
C1D C1F H1FB 109.5 . . ?
C1D C1F H1FC 109.5 . . ?
H1FA C1F H1FB 109.5 . . ?
H1FA C1F H1FC 109.5 . . ?
H1FB C1F H1FC 109.5 . . ?
N5 C1G C1H 123.4(12) . . ?
N7 C1G N5 111.8(11) . . ?
N7 C1G C1H 124.7(12) . . ?
N259 C1H C1G 111.4(10) . . ?
N259 C1H H1HA 109.3 . . ?
N259 C1H H1HB 109.4 . . ?
C1G C1H H1HA 109.3 . . ?
C1G C1H H1HB 109.4 . . ?
H1HA C1H H1HB 108.0 . . ?
C1J C1I C1K 121.5(11) . . ?
C1J C1I N1 109.0(10) . . ?
N1 C1I C1K 129.5(11) . . ?
C1I C1J C1L 124.3(11) . . ?
C1I C1J N2 105.3(9) . . ?
C1L C1J N2 130.3(11) . . ?
C1I C1K H1K 121.3 . . ?
C1I C1K C1N 117.5(11) . . ?
C1N C1K H1K 121.3 . . ?
C1I N1 Ag13 124.1(8) . . ?
C1Q N1 Ag13 126.6(8) . . ?
C1Q N1 C1I 107.6(10) . . ?
C1J C1L H1LA 122.4 . . ?
C1J C1L C1M 115.1(11) . . ?
C1M C1L H1LA 122.4 . . ?
C1J N2 H2 126.3 . . ?
C1Q N2 C1J 107.5(10) . . ?
C1Q N2 H2 126.3 . . ?
C1L C1M C1O 118.3(12) . . ?
C1N C1M C1L 120.9(11) . . ?
C1N C1M C1O 120.7(12) . . ?
C1K C1N C1M 120.4(11) . . ?
C1K C1N C1P 121.3(11) . . ?
C1M C1N C1P 118.0(11) . . ?
C1M C1O H1OA 109.5 . . ?
C1M C1O H1OB 109.5 . . ?
C1M C1O H1OC 109.5 . . ?
H1OA C1O H1OB 109.5 . . ?
H1OA C1O H1OC 109.5 . . ?
H1OB C1O H1OC 109.5 . . ?
C1N C1P H1PA 109.5 . . ?
C1N C1P H1PB 109.5 . . ?
C1N C1P H1PC 109.5 . . ?
H1PA C1P H1PB 109.5 . . ?
H1PA C1P H1PC 109.5 . . ?
H1PB C1P H1PC 109.5 . . ?
N1 C1Q N2 110.5(11) . . ?
N1 C1Q C1R 126.2(12) . . ?
N2 C1Q C1R 122.4(11) . . ?
N259 C1R C1Q 114.1(11) . . ?
N259 C1R H1RA 108.7 . . ?
N259 C1R H1RB 108.7 . . ?
C1Q C1R H1RA 108.7 . . ?
C1Q C1R H1RB 108.7 . . ?
H1RA C1R H1RB 107.6 . . ?
C1S C1 C1T 122.4(12) . . ?
C1S C1 N3 108.3(12) . . ?
C1T C1 N3 129.3(12) . . ?
C1 C1S C1U 122.3(14) . . ?
N4 C1S C1 108.7(11) . . ?
N4 C1S C1U 128.9(14) . . ?
C1 C1T H1T 121.7 . . ?
C1 C1T C1W 116.5(14) . . ?
C1W C1T H1T 121.7 . . ?
C1 N3 Ag12 129.8(9) . . ?
C1Z N3 Ag12 124.1(9) . . ?
C1Z N3 C1 105.3(11) . . ?
C1S C1U H1U 121.8 . . ?
C1S C1U C1V 116.4(14) . . ?
C1V C1U H1U 121.8 . . ?
C1S N4 H4 126.9 . . ?
C1S N4 C1Z 106.1(12) . . ?
C1Z N4 H4 126.9 . . ?
C1U C1V C1W 122.3(13) . . ?
C1U C1V C1X 116.2(15) . . ?
C1W C1V C1X 121.5(15) . . ?
C1T C1W C1V 120.0(14) . . ?
C1T C1W C1Y 117.9(16) . . ?
C1V C1W C1Y 122.2(15) . . ?
C1V C1X H1XA 109.5 . . ?
C1V C1X H1XB 109.5 . . ?
C1V C1X H1XC 109.5 . . ?
H1XA C1X H1XB 109.5 . . ?
H1XA C1X H1XC 109.5 . . ?
H1XB C1X H1XC 109.5 . . ?
C1W C1Y H1YA 109.5 . . ?
C1W C1Y H1YB 109.5 . . ?
C1W C1Y H1YC 109.5 . . ?
H1YA C1Y H1YB 109.5 . . ?
H1YA C1Y H1YC 109.5 . . ?
H1YB C1Y H1YC 109.5 . . ?
N3 C1Z N4 111.6(11) . . ?
N3 C1Z C26 125.7(12) . . ?
N4 C1Z C26 122.4(13) . . ?
N259 C26 C1Z 114.2(11) . . ?
N259 C26 H26A 108.7 . . ?
N259 C26 H26B 108.7 . . ?
C1Z C26 H26A 108.7 . . ?
C1Z C26 H26B 108.7 . . ?
H26A C26 H26B 107.6 . . ?
C2A C28 C2B 119.6(11) . . ?
N6 C28 C2A 109.1(10) . . ?
N6 C28 C2B 131.3(12) . . ?
C2C C2A C28 123.0(12) . . ?
N8 C2A C28 104.2(10) . . ?
N8 C2A C2C 132.8(13) . . ?
C28 C2B H2B 121.5 . . ?
C2E C2B C28 117.1(12) . . ?
C2E C2B H2B 121.5 . . ?
C28 N6 Ag11 122.2(8) . . ?
C2H N6 Ag11 129.2(8) . . ?
C2H N6 C28 106.8(10) . . ?
C2A C2C H2C 121.8 . . ?
C2A C2C C2D 116.4(13) . . ?
C2D C2C H2C 121.8 . . ?
C2A N8 H8 125.2 . . ?
C2H N8 C2A 109.6(11) . . ?
C2H N8 H8 125.2 . . ?
C2C C2D C2F 118.1(13) . . ?
C2E C2D C2C 121.8(11) . . ?
C2E C2D C2F 120.0(12) . . ?
C2B C2E C2G 118.3(13) . . ?
C2D C2E C2B 122.0(11) . . ?
C2D C2E C2G 119.5(12) . . ?
C2D C2F H2FA 109.5 . . ?
C2D C2F H2FB 109.5 . . ?
C2D C2F H2FC 109.5 . . ?
H2FA C2F H2FB 109.5 . . ?
H2FA C2F H2FC 109.5 . . ?
H2FB C2F H2FC 109.5 . . ?
C2E C2G H2GA 109.5 . . ?
C2E C2G H2GB 109.5 . . ?
C2E C2G H2GC 109.5 . . ?
H2GA C2G H2GB 109.5 . . ?
H2GA C2G H2GC 109.5 . . ?
H2GB C2G H2GC 109.5 . . ?
N6 C2H C2I 124.2(13) . . ?
N8 C2H N6 110.0(11) . . ?
N8 C2H C2I 125.7(13) . . ?
N191 C2I C2H 111.9(11) . . ?
N191 C2I H2IA 109.2 . . ?
N191 C2I H2IB 109.2 . . ?
C2H C2I H2IA 109.2 . . ?
C2H C2I H2IB 109.2 . . ?
H2IA C2I H2IB 107.9 . . ?
C22 C21 C2J 121.6(13) . . ?
N9 C21 C22 106.6(11) . . ?
N9 C21 C2J 131.8(13) . . ?
C21 C22 C2K 122.1(12) . . ?
N10 C22 C21 110.2(11) . . ?
N10 C22 C2K 127.8(13) . . ?
C21 C2J H2J 121.9 . . ?
C2M C2J C21 116.2(14) . . ?
C2M C2J H2J 121.9 . . ?
C21 N9 H9 126.6 . . ?
C2P N9 C21 106.7(11) . . ?
C2P N9 H9 126.6 . . ?
C22 C2K H2K 120.3 . . ?
C2L C2K C22 119.3(13) . . ?
C2L C2K H2K 120.3 . . ?
C22 N10 Ag12 123.9(9) . . ?
C2P N10 Ag12 129.9(9) . . ?
C2P N10 C22 104.7(11) . . ?
C2K C2L C2M 118.0(13) . . ?
C2K C2L C2N 119.7(14) . . ?
C2M C2L C2N 122.2(14) . . ?
C2J C2M C2L 122.7(13) . . ?
C2J C2M C2O 120.4(15) . . ?
C2L C2M C2O 116.8(15) . . ?
C2L C2N H2NA 109.5 . . ?
C2L C2N H2NB 109.5 . . ?
C2L C2N H2NC 109.5 . . ?
H2NA C2N H2NB 109.5 . . ?
H2NA C2N H2NC 109.5 . . ?
H2NB C2N H2NC 109.5 . . ?
C2M C2O H2OA 109.5 . . ?
C2M C2O H2OB 109.5 . . ?
C2M C2O H2OC 109.5 . . ?
H2OA C2O H2OB 109.5 . . ?
H2OA C2O H2OC 109.5 . . ?
H2OB C2O H2OC 109.5 . . ?
N9 C2P C2Q 124.5(12) . . ?
N10 C2P N9 111.7(11) . . ?
N10 C2P C2Q 123.7(11) . . ?
N191 C2Q C2P 112.0(11) . . ?
N191 C2Q H2QA 109.2 . . ?
N191 C2Q H2QB 109.2 . . ?
C2P C2Q H2QA 109.2 . . ?
C2P C2Q H2QB 109.2 . . ?
H2QA C2Q H2QB 107.9 . . ?
C8 C3 C13 120.1(12) . . ?
N11 C3 C8 107.5(11) . . ?
N11 C3 C13 132.4(12) . . ?
C3 C8 C2R 123.5(14) . . ?
N13 C8 C3 106.8(11) . . ?
N13 C8 C2R 129.6(13) . . ?
C3 C13 H13 120.9 . . ?
C2T C13 C3 118.3(13) . . ?
C2T C13 H13 120.9 . . ?
C3 N11 Ag13 120.8(8) . . ?
C2W N11 Ag13 130.7(9) . . ?
C2W N11 C3 107.0(11) . . ?
C8 C2R H2R 121.1 . . ?
C8 C2R C2S 117.7(14) . . ?
C2S C2R H2R 121.1 . . ?
C8 N13 H13A 125.9 . . ?
C8 N13 C2W 108.1(11) . . ?
C2W N13 H13A 125.9 . . ?
C2R C2S C2T 118.2(13) . . ?
C2R C2S C2U 118.1(15) . . ?
C2T C2S C2U 123.3(16) . . ?
C13 C2T C2S 121.9(14) . . ?
C13 C2T C2V 120.9(14) . . ?
C2S C2T C2V 117.2(14) . . ?
C2S C2U H2UA 109.5 . . ?
C2S C2U H2UB 109.5 . . ?
C2S C2U H2UC 109.5 . . ?
H2UA C2U H2UB 109.5 . . ?
H2UA C2U H2UC 109.5 . . ?
H2UB C2U H2UC 109.5 . . ?
C2T C2V H2VA 109.5 . . ?
C2T C2V H2VB 109.5 . . ?
C2T C2V H2VC 109.5 . . ?
H2VA C2V H2VB 109.5 . . ?
H2VA C2V H2VC 109.5 . . ?
H2VB C2V H2VC 109.5 . . ?
N11 C2W N13 110.5(12) . . ?
N11 C2W C2X 124.3(12) . . ?
N13 C2W C2X 123.6(11) . . ?
N191 C2X C2W 110.8(10) . . ?
N191 C2X H2XA 109.5 . . ?
N191 C2X H2XB 109.5 . . ?
C2W C2X H2XA 109.5 . . ?
C2W C2X H2XB 109.5 . . ?
H2XA C2X H2XB 108.1 . . ?
C2Z C2Y C30 123.3(13) . . ?
N14 C2Y C2Z 108.2(11) . . ?
N14 C2Y C30 128.5(13) . . ?
C2Y C2Z C32 122.4(12) . . ?
N15 C2Z C2Y 108.1(12) . . ?
N15 C2Z C32 129.4(13) . . ?
C2Y C30 H30 122.6 . . ?
C2Y C30 C3B 114.7(14) . . ?
C3B C30 H30 122.6 . . ?
C2Y N14 H14 127.2 . . ?
C2Y N14 C3E 105.5(10) . . ?
C3E N14 H14 127.2 . . ?
C2Z C32 H32 123.0 . . ?
C2Z C32 C3A 114.0(13) . . ?
C3A C32 H32 123.0 . . ?
C2Z N15 Ag22 124.5(10) . . ?
C2Z N15 C3E 109.0(12) . . ?
C3E N15 Ag22 125.3(10) . . ?
C32 C3A C3C 116.5(13) . . ?
C3B C3A C32 122.6(14) . . ?
C3B C3A C3C 120.9(14) . . ?
C30 C3B C3D 117.0(14) . . ?
C3A C3B C30 122.9(13) . . ?
C3A C3B C3D 119.9(14) . . ?
C3A C3C H3CA 109.5 . . ?
C3A C3C H3CB 109.5 . . ?
C3A C3C H3CC 109.5 . . ?
H3CA C3C H3CB 109.5 . . ?
H3CA C3C H3CC 109.5 . . ?
H3CB C3C H3CC 109.5 . . ?
C3B C3D H3DA 109.5 . . ?
C3B C3D H3DB 109.5 . . ?
C3B C3D H3DC 109.5 . . ?
H3DA C3D H3DB 109.5 . . ?
H3DA C3D H3DC 109.5 . . ?
H3DB C3D H3DC 109.5 . . ?
N14 C3E C3F 121.7(12) . . ?
N15 C3E N14 109.1(11) . . ?
N15 C3E C3F 129.0(13) . . ?
N178 C3F C3E 111.7(12) . . ?
N178 C3F H3FA 109.3 . . ?
N178 C3F H3FB 109.3 . . ?
C3E C3F H3FA 109.3 . . ?
C3E C3F H3FB 109.3 . . ?
H3FA C3F H3FB 107.9 . . ?
C7 C4 C3G 123.6(14) . . ?
C7 C4 N16 107.6(13) . . ?
C3G C4 N16 128.7(15) . . ?
C4 C7 C3H 119.8(16) . . ?
N17 C7 C4 107.2(12) . . ?
N17 C7 C3H 132.8(17) . . ?
C4 C3G H3G 122.5 . . ?
C4 C3G C3J 115.0(16) . . ?
C3J C3G H3G 122.5 . . ?
C4 N16 Ag21 126.4(11) . . ?
C3M N16 Ag21 129.7(9) . . ?
C3M N16 C4 103.8(12) . . ?
C7 C3H H3H 120.7 . . ?
C7 C3H C3I 118.7(17) . . ?
C3I C3H H3H 120.7 . . ?
C7 N17 H17 125.6 . . ?
C3M N17 C7 108.8(13) . . ?
C3M N17 H17 125.6 . . ?
C3H C3I C3K 121.2(19) . . ?
C3J C3I C3H 121.1(15) . . ?
C3J C3I C3K 117.6(18) . . ?
C3G C3J C3L 117.4(17) . . ?
C3I C3J C3G 121.6(15) . . ?
C3I C3J C3L 120.7(16) . . ?
C3I C3K H3KA 109.5 . . ?
C3I C3K H3KB 109.5 . . ?
C3I C3K H3KC 109.5 . . ?
H3KA C3K H3KB 109.5 . . ?
H3KA C3K H3KC 109.5 . . ?
H3KB C3K H3KC 109.5 . . ?
C3J C3L H3LA 109.5 . . ?
C3J C3L H3LB 109.5 . . ?
C3J C3L H3LC 109.5 . . ?
H3LA C3L H3LB 109.5 . . ?
H3LA C3L H3LC 109.5 . . ?
H3LB C3L H3LC 109.5 . . ?
N16 C3M C3N 123.6(13) . . ?
N17 C3M N16 112.5(12) . . ?
N17 C3M C3N 123.8(14) . . ?
N178 C3N C3M 112.8(12) . . ?
N178 C3N H3NA 109.0 . . ?
N178 C3N H3NB 109.0 . . ?
C3M C3N H3NA 109.0 . . ?
C3M C3N H3NB 109.0 . . ?
H3NA C3N H3NB 107.8 . . ?
C3O C15 N18 106.2(12) . . ?
C3P C15 C3O 122.7(14) . . ?
C3P C15 N18 131.0(14) . . ?
C15 C3O C3Q 121.4(13) . . ?
C15 C3O N19 110.4(11) . . ?
N19 C3O C3Q 128.2(14) . . ?
C15 C3P H3P 120.4 . . ?
C15 C3P C3S 119.2(16) . . ?
C3S C3P H3P 120.4 . . ?
C15 N18 H18 127.0 . . ?
C3V N18 C15 106.0(12) . . ?
C3V N18 H18 127.0 . . ?
C3O C3Q H3Q 122.1 . . ?
C3O C3Q C3R 115.8(14) . . ?
C3R C3Q H3Q 122.1 . . ?
C3O N19 Ag23 128.7(10) . . ?
C3V N19 Ag23 128.1(10) . . ?
C3V N19 C3O 102.5(12) . . ?
C3Q C3R C3T 115.3(15) . . ?
C3S C3R C3Q 119.9(13) . . ?
C3S C3R C3T 124.7(15) . . ?
C3P C3S C3R 120.9(14) . . ?
C3P C3S C3U 119.9(16) . . ?
C3R C3S C3U 119.2(15) . . ?
C3R C3T H3TA 109.5 . . ?
C3R C3T H3TB 109.5 . . ?
C3R C3T H3TC 109.5 . . ?
H3TA C3T H3TB 109.5 . . ?
H3TA C3T H3TC 109.5 . . ?
H3TB C3T H3TC 109.5 . . ?
C3S C3U H3UA 109.5 . . ?
C3S C3U H3UB 109.5 . . ?
C3S C3U H3UC 109.5 . . ?
H3UA C3U H3UB 109.5 . . ?
H3UA C3U H3UC 109.5 . . ?
H3UB C3U H3UC 109.5 . . ?
N18 C3V C3W 121.2(13) . . ?
N19 C3V N18 114.8(12) . . ?
N19 C3V C3W 123.6(14) . . ?
N178 C3W C3V 108.6(11) . . ?
N178 C3W H3WA 110.0 . . ?
N178 C3W H3WB 110.0 . . ?
C3V C3W H3WA 110.0 . . ?
C3V C3W H3WB 110.0 . . ?
H3WA C3W H3WB 108.4 . . ?
C25 C14 C19 119.7(13) . . ?
C25 C14 N1A 131.8(13) . . ?
N1A C14 C19 108.4(12) . . ?
C14 C19 C39 121.3(13) . . ?
N1B C19 C14 107.2(11) . . ?
N1B C19 C39 131.5(13) . . ?
C14 C25 H25 120.0 . . ?
C14 C25 C3Y 120.1(14) . . ?
C3Y C25 H25 120.0 . . ?
C14 N1A Ag22 128.7(10) . . ?
C41 N1A Ag22 125.8(10) . . ?
C41 N1A C14 105.3(11) . . ?
C19 C39 H39 120.8 . . ?
C3X C39 C19 118.4(14) . . ?
C3X C39 H39 120.8 . . ?
C19 N1B H1BA 127.1 . . ?
C41 N1B C19 105.8(12) . . ?
C41 N1B H1BA 127.1 . . ?
C39 C3X C3Z 118.2(14) . . ?
C3Y C3X C39 120.4(13) . . ?
C3Y C3X C3Z 121.4(14) . . ?
C25 C3Y C40 114.2(15) . . ?
C3X C3Y C25 119.8(13) . . ?
C3X C3Y C40 125.6(15) . . ?
C3X C3Z H3ZA 109.5 . . ?
C3X C3Z H3ZB 109.5 . . ?
C3X C3Z H3ZC 109.5 . . ?
H3ZA C3Z H3ZB 109.5 . . ?
H3ZA C3Z H3ZC 109.5 . . ?
H3ZB C3Z H3ZC 109.5 . . ?
C3Y C40 H40A 109.5 . . ?
C3Y C40 H40B 109.5 . . ?
C3Y C40 H40C 109.5 . . ?
H40A C40 H40B 109.5 . . ?
H40A C40 H40C 109.5 . . ?
H40B C40 H40C 109.5 . . ?
N1A C41 N1B 113.2(12) . . ?
N1A C41 C42 126.1(13) . . ?
N1B C41 C42 120.6(13) . . ?
N189 C42 C41 109.3(11) . . ?
N189 C42 H42A 109.8 . . ?
N189 C42 H42B 109.8 . . ?
C41 C42 H42A 109.8 . . ?
C41 C42 H42B 109.8 . . ?
H42A C42 H42B 108.3 . . ?
C43 C11 C44 119.6(12) . . ?
N1C C11 C43 110.0(11) . . ?
N1C C11 C44 130.4(14) . . ?
C11 C43 N1D 105.9(11) . . ?
C46 C43 C11 121.6(12) . . ?
C46 C43 N1D 132.5(13) . . ?
C11 C44 H44 121.5 . . ?
C4B C44 C11 117.0(15) . . ?
C4B C44 H44 121.5 . . ?
C11 N1C H1C 127.9 . . ?
C4E N1C C11 104.2(12) . . ?
C4E N1C H1C 127.9 . . ?
C43 C46 H46 120.4 . . ?
C43 C46 C4A 119.3(14) . . ?
C4A C46 H46 120.4 . . ?
C43 N1D Ag21 123.3(9) . . ?
C4E N1D Ag21 129.3(9) . . ?
C4E N1D C43 105.1(11) . . ?
C46 C4A C4C 116.6(16) . . ?
C4B C4A C46 119.4(14) . . ?
C4B C4A C4C 124.0(16) . . ?
C44 C4B C4D 113.7(15) . . ?
C4A C4B C44 123.0(14) . . ?
C4A C4B C4D 122.8(15) . . ?
C4A C4C H4CA 109.5 . . ?
C4A C4C H4CB 109.5 . . ?
C4A C4C H4CC 109.5 . . ?
H4CA C4C H4CB 109.5 . . ?
H4CA C4C H4CC 109.5 . . ?
H4CB C4C H4CC 109.5 . . ?
C4B C4D H4DA 109.5 . . ?
C4B C4D H4DB 109.5 . . ?
C4B C4D H4DC 109.5 . . ?
H4DA C4D H4DB 109.5 . . ?
H4DA C4D H4DC 109.5 . . ?
H4DB C4D H4DC 109.5 . . ?
N1C C4E C4F 121.1(13) . . ?
N1D C4E N1C 114.7(12) . . ?
N1D C4E C4F 124.1(13) . . ?
N189 C4F C4E 112.0(13) . . ?
N189 C4F H4FA 109.2 . . ?
N189 C4F H4FB 109.2 . . ?
C4E C4F H4FA 109.2 . . ?
C4E C4F H4FB 109.2 . . ?
H4FA C4F H4FB 107.9 . . ?
C36 C12 C37 124.7(12) . . ?
C36 C12 N1E 108.2(12) . . ?
C37 C12 N1E 127.1(13) . . ?
C12 C36 C45 121.1(13) . . ?
C12 C36 N1F 108.7(11) . . ?
N1F C36 C45 130.3(14) . . ?
C12 C37 H37 121.7 . . ?
C12 C37 C4G 116.6(14) . . ?
C4G C37 H37 121.7 . . ?
C12 N1E Ag23 121.4(10) . . ?
C4J N1E Ag23 131.7(9) . . ?
C4J N1E C12 105.5(11) . . ?
C36 C45 H45 121.8 . . ?
C36 C45 C47 116.4(14) . . ?
C47 C45 H45 121.8 . . ?
C36 N1F H1F 127.6 . . ?
C4J N1F C36 104.8(12) . . ?
C4J N1F H1F 127.6 . . ?
C45 C47 C4G 122.3(12) . . ?
C45 C47 C4H 117.4(15) . . ?
C4G C47 C4H 120.3(16) . . ?
C37 C4G C47 118.7(13) . . ?
C37 C4G C4I 122.6(15) . . ?
C4I C4G C47 118.7(13) . . ?
C47 C4H H4HA 109.5 . . ?
C47 C4H H4HB 109.5 . . ?
C47 C4H H4HC 109.5 . . ?
H4HA C4H H4HB 109.5 . . ?
H4HA C4H H4HC 109.5 . . ?
H4HB C4H H4HC 109.5 . . ?
C4G C4I H4IA 109.5 . . ?
C4G C4I H4IB 109.5 . . ?
C4G C4I H4IC 109.5 . . ?
H4IA C4I H4IB 109.5 . . ?
H4IA C4I H4IC 109.5 . . ?
H4IB C4I H4IC 109.5 . . ?
N1E C4J N1F 112.8(11) . . ?
N1E C4J C4K 123.3(13) . . ?
N1F C4J C4K 123.8(14) . . ?
N189 C4K C4J 111.9(12) . . ?
N189 C4K H4KA 109.2 . . ?
N189 C4K H4KB 109.2 . . ?
C4J C4K H4KA 109.2 . . ?
C4J C4K H4KB 109.2 . . ?
H4KA C4K H4KB 107.9 . . ?
C4M C4L C4N 122.0(11) . . ?
C4M C4L N1G 105.3(10) . . ?
N1G C4L C4N 132.6(12) . . ?
C4L C4M C4O 120.1(11) . . ?
C4L C4M N1H 109.7(11) . . ?
N1H C4M C4O 130.1(11) . . ?
C4L C4N H4N 120.2 . . ?
C4Q C4N C4L 119.6(12) . . ?
C4Q C4N H4N 120.2 . . ?
C4L N1G H1G 126.8 . . ?
C4T N1G C4L 106.4(10) . . ?
C4T N1G H1G 126.8 . . ?
C4M C4O H4O 121.2 . . ?
C4P C4O C4M 117.6(11) . . ?
C4P C4O H4O 121.2 . . ?
C4M N1H Ag31 128.7(9) . . ?
C4T N1H Ag31 124.3(9) . . ?
C4T N1H C4M 106.7(11) . . ?
C4O C4P C4Q 122.0(11) . . ?
C4O C4P C4R 118.4(11) . . ?
C4Q C4P C4R 119.6(11) . . ?
C4N C4Q C4P 118.4(11) . . ?
C4N C4Q C4S 118.7(12) . . ?
C4P C4Q C4S 122.8(12) . . ?
C4P C4R H4RA 109.5 . . ?
C4P C4R H4RB 109.5 . . ?
C4P C4R H4RC 109.5 . . ?
H4RA C4R H4RB 109.5 . . ?
H4RA C4R H4RC 109.5 . . ?
H4RB C4R H4RC 109.5 . . ?
C4Q C4S H4SA 109.5 . . ?
C4Q C4S H4SB 109.5 . . ?
C4Q C4S H4SC 109.5 . . ?
H4SA C4S H4SB 109.5 . . ?
H4SA C4S H4SC 109.5 . . ?
H4SB C4S H4SC 109.5 . . ?
N1G C4T C4U 122.8(12) . . ?
N1H C4T N1G 111.7(11) . . ?
N1H C4T C4U 125.5(12) . . ?
N85 C4U C4T 110.5(10) . . ?
N85 C4U H4UA 109.6 . . ?
N85 C4U H4UB 109.6 . . ?
C4T C4U H4UA 109.6 . . ?
C4T C4U H4UB 109.6 . . ?
H4UA C4U H4UB 108.1 . . ?
C4W C4V C4X 117.0(10) . . ?
N1I C4V C4W 110.4(10) . . ?
N1I C4V C4X 132.6(11) . . ?
C4Y C4W C4V 126.2(11) . . ?
N1J C4W C4V 106.0(9) . . ?
N1J C4W C4Y 127.8(11) . . ?
C4V C4X H4X 120.0 . . ?
C50 C4X C4V 120.1(12) . . ?
C50 C4X H4X 120.0 . . ?
C4V N1I Ag33 127.5(8) . . ?
C4V N1I C57 105.1(9) . . ?
C57 N1I Ag33 127.2(8) . . ?
C4W C4Y H4Y 123.2 . . ?
C4W C4Y C4Z 113.6(11) . . ?
C4Z C4Y H4Y 123.2 . . ?
C4W N1J H1J 126.5 . . ?
C57 N1J C4W 106.9(10) . . ?
C57 N1J H1J 126.5 . . ?
C4Y C4Z C54 118.5(12) . . ?
C50 C4Z C4Y 122.2(11) . . ?
C50 C4Z C54 119.2(11) . . ?
C4X C50 C4Z 120.8(11) . . ?
C4X C50 C55 118.0(12) . . ?
C4Z C50 C55 121.2(11) . . ?
C4Z C54 H54A 109.5 . . ?
C4Z C54 H54B 109.5 . . ?
C4Z C54 H54C 109.5 . . ?
H54A C54 H54B 109.5 . . ?
H54A C54 H54C 109.5 . . ?
H54B C54 H54C 109.5 . . ?
C50 C55 H55A 109.5 . . ?
C50 C55 H55B 109.5 . . ?
C50 C55 H55C 109.5 . . ?
H55A C55 H55B 109.5 . . ?
H55A C55 H55C 109.5 . . ?
H55B C55 H55C 109.5 . . ?
N1I C57 N1J 111.5(10) . . ?
N1I C57 C58 125.8(10) . . ?
N1J C57 C58 122.2(11) . . ?
N85 C58 C57 110.9(10) . . ?
N85 C58 H58A 109.5 . . ?
N85 C58 H58B 109.5 . . ?
C57 C58 H58A 109.5 . . ?
C57 C58 H58B 109.5 . . ?
H58A C58 H58B 108.1 . . ?
C29 C27 C33 121.6(12) . . ?
N12 C27 C29 108.0(10) . . ?
N12 C27 C33 130.4(12) . . ?
C27 C29 C34 123.4(11) . . ?
C27 C29 N1K 107.8(10) . . ?
C34 C29 N1K 128.8(11) . . ?
C27 C33 H33 120.9 . . ?
C52 C33 C27 118.2(12) . . ?
C52 C33 H33 120.9 . . ?
C27 N12 H12 126.2 . . ?
C5A N12 C27 107.6(10) . . ?
C5A N12 H12 126.2 . . ?
C29 C34 H34 121.9 . . ?
C29 C34 C35 116.3(12) . . ?
C35 C34 H34 121.9 . . ?
C29 N1K Ag32 127.0(9) . . ?
C5A N1K Ag32 128.7(8) . . ?
C5A N1K C29 104.2(10) . . ?
C34 C35 C53 118.8(13) . . ?
C52 C35 C34 120.9(12) . . ?
C52 C35 C53 120.1(13) . . ?
C33 C52 C35 119.6(11) . . ?
C33 C52 C59 122.5(13) . . ?
C35 C52 C59 118.0(13) . . ?
C35 C53 H53A 109.5 . . ?
C35 C53 H53B 109.5 . . ?
C35 C53 H53C 109.5 . . ?
H53A C53 H53B 109.5 . . ?
H53A C53 H53C 109.5 . . ?
H53B C53 H53C 109.5 . . ?
C52 C59 H59A 109.5 . . ?
C52 C59 H59B 109.5 . . ?
C52 C59 H59C 109.5 . . ?
H59A C59 H59B 109.5 . . ?
H59A C59 H59C 109.5 . . ?
H59B C59 H59C 109.5 . . ?
N12 C5A C5B 123.4(11) . . ?
N1K C5A N12 112.3(11) . . ?
N1K C5A C5B 124.0(10) . . ?
N85 C5B C5A 113.0(10) . . ?
N85 C5B H5BA 109.0 . . ?
N85 C5B H5BB 109.0 . . ?
C5A C5B H5BA 109.0 . . ?
C5A C5B H5BB 109.0 . . ?
H5BA C5B H5BB 107.8 . . ?
C5D C5C C5E 122.7(12) . . ?
N1L C5C C5D 107.0(10) . . ?
N1L C5C C5E 130.2(12) . . ?
C5F C5D C5C 122.0(11) . . ?
C5F C5D N1M 131.1(11) . . ?
N1M C5D C5C 106.8(10) . . ?
C5C C5E H5E 122.2 . . ?
C5C C5E C5H 115.6(12) . . ?
C5H C5E H5E 122.2 . . ?
C5C N1L H1L 125.6 . . ?
C5K N1L C5C 108.7(11) . . ?
C5K N1L H1L 125.6 . . ?
C5D C5F H5F 121.3 . . ?
C5D C5F C5G 117.3(12) . . ?
C5G C5F H5F 121.3 . . ?
C5D N1M Ag33 118.5(8) . . ?
C5K N1M Ag33 135.3(8) . . ?
C5K N1M C5D 105.5(10) . . ?
C5F C5G C5I 118.9(13) . . ?
C5H C5G C5F 120.1(12) . . ?
C5H C5G C5I 121.0(13) . . ?
C5E C5H C5G 122.1(12) . . ?
C5E C5H C5J 118.7(13) . . ?
C5G C5H C5J 119.0(13) . . ?
C5G C5I H5IA 109.5 . . ?
C5G C5I H5IB 109.5 . . ?
C5G C5I H5IC 109.5 . . ?
H5IA C5I H5IB 109.5 . . ?
H5IA C5I H5IC 109.5 . . ?
H5IB C5I H5IC 109.5 . . ?
C5H C5J H5JA 109.5 . . ?
C5H C5J H5JB 109.5 . . ?
C5H C5J H5JC 109.5 . . ?
H5JA C5J H5JB 109.5 . . ?
H5JA C5J H5JC 109.5 . . ?
H5JB C5J H5JC 109.5 . . ?
N1L C5K N1M 111.9(11) . . ?
N1L C5K C5L 121.9(11) . . ?
N1M C5K C5L 126.0(11) . . ?
N224 C5L C5K 114.3(11) . . ?
N224 C5L H5LA 108.7 . . ?
N224 C5L H5LB 108.7 . . ?
C5K C5L H5LA 108.7 . . ?
C5K C5L H5LB 108.7 . . ?
H5LA C5L H5LB 107.6 . . ?
C51 C2 C17 122.0(11) . . ?
C51 C2 N1N 132.3(11) . . ?
N1N C2 C17 105.7(9) . . ?
C5M C17 C2 119.3(11) . . ?
C5M C17 N1O 132.0(12) . . ?
N1O C17 C2 108.7(10) . . ?
C2 C51 H51 120.6 . . ?
C2 C51 C5O 118.9(12) . . ?
C5O C51 H51 120.6 . . ?
C2 N1N H1N 126.3 . . ?
C5R N1N C2 107.4(10) . . ?
C5R N1N H1N 126.3 . . ?
C17 C5M H5M 120.0 . . ?
C17 C5M C5N 119.9(12) . . ?
C5N C5M H5M 120.0 . . ?
C17 N1O Ag32 119.3(8) . . ?
C5R N1O Ag32 132.8(8) . . ?
C5R N1O C17 106.6(10) . . ?
C5M C5N C5O 120.6(12) . . ?
C5M C5N C5P 119.5(13) . . ?
C5O C5N C5P 119.8(13) . . ?
C51 C5O C5N 119.1(12) . . ?
C51 C5O C5Q 119.0(12) . . ?
C5N C5O C5Q 121.7(13) . . ?
C5N C5P H5PA 109.5 . . ?
C5N C5P H5PB 109.5 . . ?
C5N C5P H5PC 109.5 . . ?
H5PA C5P H5PB 109.5 . . ?
H5PA C5P H5PC 109.5 . . ?
H5PB C5P H5PC 109.5 . . ?
C5O C5Q H5QA 109.5 . . ?
C5O C5Q H5QB 109.5 . . ?
C5O C5Q H5QC 109.5 . . ?
H5QA C5Q H5QB 109.5 . . ?
H5QA C5Q H5QC 109.5 . . ?
H5QB C5Q H5QC 109.5 . . ?
N1N C5R C5S 122.1(10) . . ?
N1O C5R N1N 111.5(11) . . ?
N1O C5R C5S 126.3(10) . . ?
N224 C5S C5R 116.5(10) . . ?
N224 C5S H5SA 108.2 . . ?
N224 C5S H5SB 108.2 . . ?
C5R C5S H5SA 108.2 . . ?
C5R C5S H5SB 108.2 . . ?
H5SA C5S H5SB 107.3 . . ?
C5T C24 C5U 120.5(11) . . ?
C5T C24 N1P 108.8(11) . . ?
C5U C24 N1P 130.6(13) . . ?
C24 C5T C5V 124.0(12) . . ?
C24 C5T N1Q 105.4(10) . . ?
N1Q C5T C5V 130.6(12) . . ?
C24 C5U H5U 120.5 . . ?
C24 C5U C5X 119.1(14) . . ?
C5X C5U H5U 120.5 . . ?
C24 N1P Ag31 116.7(9) . . ?
C60 N1P Ag31 133.4(8) . . ?
C60 N1P C24 104.8(11) . . ?
C5T C5V H5V 121.9 . . ?
C5W C5V C5T 116.3(13) . . ?
C5W C5V H5V 121.9 . . ?
C5T N1Q H1Q 125.4 . . ?
C60 N1Q C5T 109.2(11) . . ?
C60 N1Q H1Q 125.4 . . ?
C5V C5W C5X 120.9(11) . . ?
C5V C5W C5Y 118.6(13) . . ?
C5X C5W C5Y 120.5(12) . . ?
C5U C5X C5W 119.1(13) . . ?
C5U C5X C5Z 120.1(14) . . ?
C5W C5X C5Z 120.6(12) . . ?
C5W C5Y H5YA 109.5 . . ?
C5W C5Y H5YB 109.5 . . ?
C5W C5Y H5YC 109.5 . . ?
H5YA C5Y H5YB 109.5 . . ?
H5YA C5Y H5YC 109.5 . . ?
H5YB C5Y H5YC 109.5 . . ?
C5X C5Z H5ZA 109.5 . . ?
C5X C5Z H5ZB 109.5 . . ?
C5X C5Z H5ZC 109.5 . . ?
H5ZA C5Z H5ZB 109.5 . . ?
H5ZA C5Z H5ZC 109.5 . . ?
H5ZB C5Z H5ZC 109.5 . . ?
N1P C60 C61 124.2(12) . . ?
N1Q C60 N1P 111.7(11) . . ?
N1Q C60 C61 123.6(13) . . ?
N224 C61 C60 114.7(11) . . ?
N224 C61 H61A 108.6 . . ?
N224 C61 H61B 108.6 . . ?
C60 C61 H61A 108.6 . . ?
C60 C61 H61B 108.6 . . ?
H61A C61 H61B 107.6 . . ?
C63 C62 C64 119.8(10) . . ?
C63 C62 N1R 108.9(9) . . ?
C64 C62 N1R 131.3(11) . . ?
C62 C63 C65 121.7(11) . . ?
N1S C63 C62 107.2(9) . . ?
N1S C63 C65 131.0(11) . . ?
C62 C64 H64 119.5 . . ?
C67 C64 C62 121.0(12) . . ?
C67 C64 H64 119.5 . . ?
C62 N1R Ag41 122.1(7) . . ?
C6A N1R Ag41 131.1(8) . . ?
C6A N1R C62 106.3(10) . . ?
C63 C65 H65 121.1 . . ?
C66 C65 C63 117.9(12) . . ?
C66 C65 H65 121.1 . . ?
C63 N1S H1S 126.3 . . ?
C63 N1S C6A 107.5(9) . . ?
C6A N1S H1S 126.3 . . ?
C65 C66 C67 120.2(12) . . ?
C65 C66 C68 117.3(13) . . ?
C67 C66 C68 122.4(13) . . ?
C64 C67 C66 119.3(12) . . ?
C64 C67 C69 120.3(13) . . ?
C66 C67 C69 120.5(13) . . ?
C66 C68 H68A 109.5 . . ?
C66 C68 H68B 109.5 . . ?
C66 C68 H68C 109.5 . . ?
H68A C68 H68B 109.5 . . ?
H68A C68 H68C 109.5 . . ?
H68B C68 H68C 109.5 . . ?
C67 C69 H69A 109.5 . . ?
C67 C69 H69B 109.5 . . ?
C67 C69 H69C 109.5 . . ?
H69A C69 H69B 109.5 . . ?
H69A C69 H69C 109.5 . . ?
H69B C69 H69C 109.5 . . ?
N1R C6A N1S 110.0(10) . . ?
N1R C6A C6B 129.5(11) . . ?
N1S C6A C6B 120.3(10) . . ?
N56 C6B C6A 113.3(10) . . ?
N56 C6B H6BA 108.9 . . ?
N56 C6B H6BB 108.9 . . ?
C6A C6B H6BA 108.9 . . ?
C6A C6B H6BB 108.9 . . ?
H6BA C6B H6BB 107.7 . . ?
C23 C16 C6C 120.9(11) . . ?
N1T C16 C23 105.5(10) . . ?
N1T C16 C6C 133.6(11) . . ?
C6D C23 C16 121.7(11) . . ?
N1U C23 C16 109.7(10) . . ?
N1U C23 C6D 128.6(11) . . ?
C16 C6C H6C 121.3 . . ?
C6F C6C C16 117.3(12) . . ?
C6F C6C H6C 121.3 . . ?
C16 N1T H1TA 126.3 . . ?
C6I N1T C16 107.5(10) . . ?
C6I N1T H1TA 126.3 . . ?
C23 C6D H6D 120.9 . . ?
C23 C6D C6E 118.1(12) . . ?
C6E C6D H6D 120.9 . . ?
C23 N1U Ag43 120.7(7) . . ?
C6I N1U Ag43 130.8(8) . . ?
C6I N1U C23 106.6(9) . . ?
C6D C6E C6F 119.7(11) . . ?
C6D C6E C6G 120.9(13) . . ?
C6F C6E C6G 119.4(12) . . ?
C6C C6F C6E 122.0(11) . . ?
C6C C6F C6H 117.8(12) . . ?
C6E C6F C6H 120.1(12) . . ?
C6E C6G H6GA 109.5 . . ?
C6E C6G H6GB 109.5 . . ?
C6E C6G H6GC 109.5 . . ?
H6GA C6G H6GB 109.5 . . ?
H6GA C6G H6GC 109.5 . . ?
H6GB C6G H6GC 109.5 . . ?
C6F C6H H6HA 109.5 . . ?
C6F C6H H6HB 109.5 . . ?
C6F C6H H6HC 109.5 . . ?
H6HA C6H H6HB 109.5 . . ?
H6HA C6H H6HC 109.5 . . ?
H6HB C6H H6HC 109.5 . . ?
N1T C6I C6J 119.7(11) . . ?
N1U C6I N1T 110.6(10) . . ?
N1U C6I C6J 128.6(11) . . ?
N56 C6J C6I 111.8(10) . . ?
N56 C6J H6JA 109.3 . . ?
N56 C6J H6JB 109.3 . . ?
C6I C6J H6JA 109.3 . . ?
C6I C6J H6JB 109.3 . . ?
H6JA C6J H6JB 107.9 . . ?
C6L C38 C6K 123.3(13) . . ?
C6L C38 N1V 129.6(13) . . ?
N1V C38 C6K 107.1(11) . . ?
C6M C6K C38 119.1(13) . . ?
N1W C6K C38 106.6(11) . . ?
N1W C6K C6M 134.2(13) . . ?
C38 C6L H6L 121.2 . . ?
C38 C6L C6O 117.5(15) . . ?
C6O C6L H6L 121.2 . . ?
C38 N1V Ag42 119.7(9) . . ?
C6R N1V Ag42 133.2(9) . . ?
C6R N1V C38 106.3(11) . . ?
C6K C6M H6M 120.5 . . ?
C6N C6M C6K 119.0(14) . . ?
C6N C6M H6M 120.5 . . ?
C6K N1W H1W 125.4 . . ?
C6K N1W C6R 109.2(11) . . ?
C6R N1W H1W 125.4 . . ?
C6M C6N C6O 119.8(13) . . ?
C6M C6N C6P 117.7(15) . . ?
C6O C6N C6P 121.8(16) . . ?
C6L C6O C6N 121.0(15) . . ?
C6L C6O C6Q 119.5(17) . . ?
C6N C6O C6Q 119.5(17) . . ?
C6N C6P H6PA 109.5 . . ?
C6N C6P H6PB 109.5 . . ?
C6N C6P H6PC 109.5 . . ?
H6PA C6P H6PB 109.5 . . ?
H6PA C6P H6PC 109.5 . . ?
H6PB C6P H6PC 109.5 . . ?
C6O C6Q H6QA 109.5 . . ?
C6O C6Q H6QB 109.5 . . ?
C6O C6Q H6QC 109.5 . . ?
H6QA C6Q H6QB 109.5 . . ?
H6QA C6Q H6QC 109.5 . . ?
H6QB C6Q H6QC 109.5 . . ?
N1V C6R N1W 110.7(11) . . ?
N1V C6R C6S 129.1(11) . . ?
N1W C6R C6S 120.3(11) . . ?
N56 C6S C6R 113.7(11) . . ?
N56 C6S H6SA 108.8 . . ?
N56 C6S H6SB 108.8 . . ?
C6R C6S H6SA 108.8 . . ?
C6R C6S H6SB 108.8 . . ?
H6SA C6S H6SB 107.7 . . ?
C31 C10 C48 120.7(10) . . ?
N1X C10 C31 108.1(9) . . ?
N1X C10 C48 131.2(10) . . ?
C10 C31 C49 123.5(10) . . ?
C10 C31 N1Y 106.7(9) . . ?
N1Y C31 C49 129.8(10) . . ?
C10 C48 H48 120.8 . . ?
C6T C48 C10 118.5(11) . . ?
C6T C48 H48 120.8 . . ?
C10 N1X Ag43 128.5(8) . . ?
C6W N1X Ag43 123.3(8) . . ?
C6W N1X C10 107.9(9) . . ?
C31 C49 H49 122.2 . . ?
C56 C49 C31 115.6(10) . . ?
C56 C49 H49 122.2 . . ?
C31 N1Y H1Y 126.2 . . ?
C6W N1Y C31 107.5(9) . . ?
C6W N1Y H1Y 126.2 . . ?
C49 C56 C6T 121.7(11) . . ?
C49 C56 C6U 119.9(11) . . ?
C6T C56 C6U 118.4(11) . . ?
C48 C6T C56 119.9(11) . . ?
C48 C6T C6V 119.8(12) . . ?
C56 C6T C6V 120.3(12) . . ?
C56 C6U H6UA 109.5 . . ?
C56 C6U H6UB 109.5 . . ?
C56 C6U H6UC 109.5 . . ?
H6UA C6U H6UB 109.5 . . ?
H6UA C6U H6UC 109.5 . . ?
H6UB C6U H6UC 109.5 . . ?
C6T C6V H6VA 109.5 . . ?
C6T C6V H6VB 109.5 . . ?
C6T C6V H6VC 109.5 . . ?
H6VA C6V H6VB 109.5 . . ?
H6VA C6V H6VC 109.5 . . ?
H6VB C6V H6VC 109.5 . . ?
N1X C6W N1Y 109.5(10) . . ?
N1X C6W C6X 125.8(11) . . ?
N1Y C6W C6X 124.7(10) . . ?
N295 C6X H6XA 109.0 . . ?
N295 C6X H6XB 109.0 . . ?
C6W C6X N295 112.8(10) . . ?
C6W C6X H6XA 109.0 . . ?
C6W C6X H6XB 109.0 . . ?
H6XA C6X H6XB 107.8 . . ?
C6Y C9 C6Z 121.3(10) . . ?
C6Y C9 N1Z 109.4(9) . . ?
N1Z C9 C6Z 129.3(11) . . ?
C9 C6Y C70 122.7(10) . . ?
N20 C6Y C9 107.3(9) . . ?
N20 C6Y C70 129.8(11) . . ?
C9 C6Z H6Z 121.6 . . ?
C72 C6Z C9 116.8(11) . . ?
C72 C6Z H6Z 121.6 . . ?
C9 N1Z Ag41 127.7(8) . . ?
C75 N1Z Ag41 127.8(8) . . ?
C75 N1Z C9 104.5(10) . . ?
C6Y C70 H70 122.5 . . ?
C6Y C70 C71 115.0(11) . . ?
C71 C70 H70 122.5 . . ?
C6Y N20 H20 126.7 . . ?
C6Y N20 C75 106.7(10) . . ?
C75 N20 H20 126.7 . . ?
C70 C71 C73 117.8(12) . . ?
C72 C71 C70 122.4(10) . . ?
C72 C71 C73 119.7(11) . . ?
C6Z C72 C74 118.0(11) . . ?
C71 C72 C6Z 121.6(11) . . ?
C71 C72 C74 120.3(11) . . ?
C71 C73 H73A 109.5 . . ?
C71 C73 H73B 109.5 . . ?
C71 C73 H73C 109.5 . . ?
H73A C73 H73B 109.5 . . ?
H73A C73 H73C 109.5 . . ?
H73B C73 H73C 109.5 . . ?
C72 C74 H74A 109.5 . . ?
C72 C74 H74B 109.5 . . ?
C72 C74 H74C 109.5 . . ?
H74A C74 H74B 109.5 . . ?
H74A C74 H74C 109.5 . . ?
H74B C74 H74C 109.5 . . ?
N1Z C75 N20 112.1(10) . . ?
N1Z C75 C76 124.8(11) . . ?
N20 C75 C76 122.6(11) . . ?
N295 C76 C75 108.5(10) . . ?
N295 C76 H76A 110.0 . . ?
N295 C76 H76B 110.0 . . ?
C75 C76 H76A 110.0 . . ?
C75 C76 H76B 110.0 . . ?
H76A C76 H76B 108.4 . . ?
C20 C6 C77 121.8(12) . . ?
C20 C6 N21 108.2(10) . . ?
N21 C6 C77 130.0(12) . . ?
C6 C20 C78 121.4(12) . . ?
C6 C20 N22 107.5(11) . . ?
N22 C20 C78 131.1(13) . . ?
C6 C77 H77 120.5 . . ?
C6 C77 C7A 119.1(13) . . ?
C7A C77 H77 120.5 . . ?
C6 N21 H21 127.4 . . ?
C7D N21 C6 105.2(11) . . ?
C7D N21 H21 127.4 . . ?
C20 C78 H78 120.9 . . ?
C20 C78 C79 118.2(13) . . ?
C79 C78 H78 120.9 . . ?
C20 N22 Ag42 126.0(9) . . ?
C7D N22 Ag42 127.7(9) . . ?
C7D N22 C20 105.7(11) . . ?
C78 C79 C7B 120.2(15) . . ?
C7A C79 C78 120.5(13) . . ?
C7A C79 C7B 119.3(14) . . ?
C77 C7A C79 119.0(12) . . ?
C77 C7A C7C 122.8(15) . . ?
C79 C7A C7C 118.2(15) . . ?
C79 C7B H7BA 109.5 . . ?
C79 C7B H7BB 109.5 . . ?
C79 C7B H7BC 109.5 . . ?
H7BA C7B H7BB 109.5 . . ?
H7BA C7B H7BC 109.5 . . ?
H7BB C7B H7BC 109.5 . . ?
C7A C7C H7CA 109.5 . . ?
C7A C7C H7CB 109.5 . . ?
C7A C7C H7CC 109.5 . . ?
H7CA C7C H7CB 109.5 . . ?
H7CA C7C H7CC 109.5 . . ?
H7CB C7C H7CC 109.5 . . ?
N21 C7D N22 113.3(11) . . ?
N21 C7D C7E 125.6(13) . . ?
N22 C7D C7E 120.3(12) . . ?
N295 C7E H7EA 109.2 . . ?
N295 C7E H7EB 109.2 . . ?
C7D C7E N295 111.8(11) . . ?
C7D C7E H7EA 109.2 . . ?
C7D C7E H7EB 109.2 . . ?
H7EA C7E H7EB 107.9 . . ?
F3 C7F F4 111.9(14) . . ?
F3 C7F F5 105.0(14) . . ?
F3 C7F S6 112.6(11) . . ?
F4 C7F F5 105.9(13) . . ?
F4 C7F S6 109.5(11) . . ?
F5 C7F S6 111.8(10) . . ?
O7 S6 C7F 104.9(7) . . ?
O7 S6 O8 115.9(9) . . ?
O7 S6 O9 116.2(9) . . ?
O8 S6 C7F 101.7(8) . . ?
O9 S6 C7F 102.3(8) . . ?
O9 S6 O8 113.2(10) . . ?
F1 C7G F6 107.8(17) . . ?
F1 C7G S1 109.2(15) . . ?
F2 C7G F1 108(2) . . ?
F2 C7G F6 106.5(15) . . ?
F2 C7G S1 112.1(15) . . ?
F6 C7G S1 113.0(13) . . ?
O1 S1 C7G 104.2(10) . . ?
O1 S1 O3 109.3(14) . . ?
O2 S1 C7G 104.7(9) . . ?
O2 S1 O1 120.2(11) . . ?
O2 S1 O3 113.4(13) . . ?
O3 S1 C7G 103.0(12) . . ?
F7 C7H S2 107.4(12) . . ?
F8 C7H F7 106.3(15) . . ?
F8 C7H S2 112.7(13) . . ?
F9 C7H F7 110.0(15) . . ?
F9 C7H F8 113.0(18) . . ?
F9 C7H S2 107.2(13) . . ?
O4 S2 C7H 106.9(9) . . ?
O4 S2 O6 116.6(12) . . ?
O5 S2 C7H 107.1(9) . . ?
O5 S2 O4 108.5(11) . . ?
O5 S2 O6 113.0(10) . . ?
O6 S2 C7H 104.0(10) . . ?
F10 C7I S3 109.7(13) . . ?
F11 C7I F10 104.6(15) . . ?
F11 C7I S3 110.0(11) . . ?
F12 C7I F10 110.0(16) . . ?
F12 C7I F11 108.4(13) . . ?
F12 C7I S3 113.7(12) . . ?
O10 S3 C7I 102.7(8) . . ?
O11 S3 C7I 104.0(7) . . ?
O11 S3 O10 115.5(8) . . ?
O11 S3 O12 114.6(9) . . ?
O12 S3 C7I 99.0(9) . . ?
O12 S3 O10 117.5(10) . . ?
F13 C7J S4 108.3(18) . . ?
F14 C7J F13 100(2) . . ?
F14 C7J F15 107(2) . . ?
F14 C7J S4 117(2) . . ?
F15 C7J F13 109(2) . . ?
F15 C7J S4 114.6(15) . . ?
O13 S4 C7J 100.8(11) . . ?
O14 S4 C7J 108.7(13) . . ?
O14 S4 O13 110.9(11) . . ?
O14 S4 O15 113.2(12) . . ?
O15 S4 C7J 112.7(10) . . ?
O15 S4 O13 109.9(12) . . ?
F16 C7K S5 104.0(14) . . ?
F17 C7K F16 111(2) . . ?
F17 C7K S5 108.1(17) . . ?
F18 C7K F16 112.3(17) . . ?
F18 C7K F17 108.8(19) . . ?
F18 C7K S5 112.3(14) . . ?
O16 S5 C7K 107.7(11) . . ?
O16 S5 O17 109.5(14) . . ?
O16 S5 O18 115.7(16) . . ?
O17 S5 C7K 106.5(11) . . ?
O17 S5 O18 112.4(14) . . ?
O18 S5 C7K 104.4(13) . . ?
F19 C7L F1A 108.6(19) . . ?
F19 C7L F1B 110(2) . . ?
F19 C7L S7 113.0(19) . . ?
F1A C7L S7 113.6(15) . . ?
F1B C7L F1A 104.7(19) . . ?
F1B C7L S7 106.3(17) . . ?
O19 S7 C7L 103.5(12) . . ?
O19 S7 O1A 117.4(14) . . ?
O19 S7 O1B 110.7(14) . . ?
O1A S7 C7L 104.4(10) . . ?
O1A S7 O1B 116.3(9) . . ?
O1B S7 C7L 102.3(10) . . ?
F1C C7M S9 107.1(16) . . ?
F1D C7M F1C 105(2) . . ?
F1D C7M S9 113.2(17) . . ?
F1E C7M F1C 109(2) . . ?
F1E C7M F1D 109.1(18) . . ?
F1E C7M S9 113.1(16) . . ?
O1C S9 C7M 95.9(13) . . ?
O1D S9 C7M 101.4(13) . . ?
O1D S9 O1C 109.2(15) . . ?
O1E S9 C7M 107.3(10) . . ?
O1E S9 O1C 113.7(14) . . ?
O1E S9 O1D 124.5(14) . . ?
F1F C7N F1G 109(3) . . ?
F1F C7N F1H 110(3) . . ?
F1F C7N S8 107(2) . . ?
F1G C7N F1H 109(3) . . ?
F1G C7N S8 107.3(19) . . ?
F1H C7N S8 114(2) . . ?
O1F S8 C7N 103.8(16) . . ?
O1F S8 O1G 114.2(16) . . ?
O1F S8 O1H 114.0(18) . . ?
O1G S8 C7N 104.0(11) . . ?
O1H S8 C7N 100.3(13) . . ?
O1H S8 O1G 117.7(16) . . ?
F1I C7O F1J 104(2) . . ?
F1I C7O F1K 105(2) . . ?
F1I C7O S10 111.3(15) . . ?
F1J C7O S10 113.9(19) . . ?
F1K C7O F1J 106(2) . . ?
F1K C7O S10 116.1(18) . . ?
O1I S10 C7O 99.3(10) . . ?
O1J S10 C7O 102.3(12) . . ?
O1J S10 O1I 115.7(12) . . ?
O1J S10 O1K 110.8(14) . . ?
O1K S10 C7O 103.2(11) . . ?
O1K S10 O1I 121.8(13) . . ?
F1L C7P F1M 118(2) . . ?
F1L C7P F1N 121(2) . . ?
F1L C7P S11 105(2) . . ?
F1M C7P S11 97.9(18) . . ?
F1N C7P F1M 110(2) . . ?
F1N C7P S11 98.7(17) . . ?
O1L S11 C7P 103.1(12) . . ?
O1L S11 O1M 115.9(15) . . ?
O1L S11 O1N 115.3(15) . . ?
O1M S11 C7P 100.4(14) . . ?
O1N S11 C7P 99.9(14) . . ?
O1N S11 O1M 117.8(16) . . ?
F1R C7R S13 98.9(15) . . ?
F1S C7R F1R 101(2) . . ?
F1S C7R S13 118.6(15) . . ?
F1T C7R F1R 102.9(18) . . ?
F1T C7R F1S 113.6(17) . . ?
F1T C7R S13 117.0(14) . . ?
O1R S13 C7R 90.1(13) . . ?
O1S S13 C7R 118.0(9) . . ?
O1S S13 O1R 97.0(12) . . ?
O1S S13 O1T 125.3(10) . . ?
O1T S13 C7R 114.0(10) . . ?
O1T S13 O1R 99.0(12) . . ?

loop_
_geom_bond_atom_site_label_1
_geom_bond_atom_site_label_2
_geom_bond_distance
_geom_bond_site_symmetry_2
_geom_bond_publ_flag
Ag32 Ag31 3.2957(16) . ?
Ag32 Ag33 3.1496(16) . ?
Ag32 N1K 2.070(10) . ?
Ag32 N1O 2.095(10) . ?
Ag31 Ag33 3.3009(14) . ?
Ag31 N1H 2.103(11) . ?
Ag31 N1P 2.113(12) . ?
Ag33 N1I 2.098(9) . ?
Ag33 N1M 2.112(10) . ?
N85 C4U 1.452(14) . ?
N85 C58 1.464(14) . ?
N85 C5B 1.489(14) . ?
N224 C5L 1.454(14) . ?
N224 C5S 1.470(13) . ?
N224 C61 1.443(15) . ?
Ag12 Ag11 3.1701(16) . ?
Ag12 Ag13 3.4648(18) . ?
Ag12 N3 2.063(11) . ?
Ag12 N10 2.057(11) . ?
Ag11 Ag13 3.4424(16) . ?
Ag11 N7 2.079(11) . ?
Ag11 N6 2.102(11) . ?
Ag13 N1 2.131(11) . ?
Ag13 N11 2.107(10) . ?
N191 C2I 1.478(15) . ?
N191 C2Q 1.454(15) . ?
N191 C2X 1.475(15) . ?
N259 C1H 1.474(13) . ?
N259 C1R 1.451(15) . ?
N259 C26 1.458(14) . ?
Ag42 Ag43 3.3378(17) . ?
Ag42 Ag41 3.2166(15) . ?
Ag42 N1V 2.112(11) . ?
Ag42 N22 2.116(11) . ?
Ag43 Ag41 3.2416(15) . ?
Ag43 N1U 2.102(9) . ?
Ag43 N1X 2.116(10) . ?
Ag41 N1R 2.118(10) . ?
Ag41 N1Z 2.079(10) . ?
N56 C6B 1.467(14) . ?
N56 C6J 1.461(14) . ?
N56 C6S 1.482(14) . ?
N295 C6X 1.476(13) . ?
N295 C76 1.473(14) . ?
N295 C7E 1.485(14) . ?
Ag22 Ag23 3.3654(19) . ?
Ag22 N15 2.115(12) . ?
Ag22 N1A 2.094(12) . ?
Ag23 N19 2.067(13) . ?
Ag23 N1E 2.105(13) . ?
Ag21 N16 2.062(13) . ?
Ag21 N1D 2.079(12) . ?
N178 C3F 1.449(15) . ?
N178 C3N 1.487(15) . ?
N178 C3W 1.499(15) . ?
N189 C42 1.493(15) . ?
N189 C4F 1.459(16) . ?
N189 C4K 1.477(15) . ?
C5 C18 1.359(16) . ?
C5 C1A 1.400(15) . ?
C5 N5 1.373(15) . ?
C18 C1B 1.392(16) . ?
C18 N7 1.394(14) . ?
C1A H1A 0.9300 . ?
C1A C1D 1.397(17) . ?
N5 H5 0.8600 . ?
N5 C1G 1.336(15) . ?
C1B H1B 0.9300 . ?
C1B C1C 1.379(16) . ?
N7 C1G 1.335(15) . ?
C1C C1D 1.398(17) . ?
C1C C1E 1.550(18) . ?
C1D C1F 1.502(17) . ?
C1E H1EA 0.9600 . ?
C1E H1EB 0.9600 . ?
C1E H1EC 0.9600 . ?
C1F H1FA 0.9600 . ?
C1F H1FB 0.9600 . ?
C1F H1FC 0.9600 . ?
C1G C1H 1.514(15) . ?
C1H H1HA 0.9700 . ?
C1H H1HB 0.9700 . ?
C1I C1J 1.355(15) . ?
C1I C1K 1.384(15) . ?
C1I N1 1.379(14) . ?
C1J C1L 1.371(15) . ?
C1J N2 1.408(14) . ?
C1K H1K 0.9300 . ?
C1K C1N 1.395(15) . ?
N1 C1Q 1.309(15) . ?
C1L H1LA 0.9300 . ?
C1L C1M 1.432(15) . ?
N2 H2 0.8600 . ?
N2 C1Q 1.341(14) . ?
C1M C1N 1.408(16) . ?
C1M C1O 1.501(16) . ?
C1N C1P 1.526(16) . ?
C1O H1OA 0.9600 . ?
C1O H1OB 0.9600 . ?
C1O H1OC 0.9600 . ?
C1P H1PA 0.9600 . ?
C1P H1PB 0.9600 . ?
C1P H1PC 0.9600 . ?
C1Q C1R 1.490(15) . ?
C1R H1RA 0.9700 . ?
C1R H1RB 0.9700 . ?
C1 C1S 1.364(17) . ?
C1 C1T 1.373(17) . ?
C1 N3 1.399(15) . ?
C1S C1U 1.370(16) . ?
C1S N4 1.339(17) . ?
C1T H1T 0.9300 . ?
C1T C1W 1.395(17) . ?
N3 C1Z 1.318(16) . ?
C1U H1U 0.9300 . ?
C1U C1V 1.371(18) . ?
N4 H4 0.8600 . ?
N4 C1Z 1.382(15) . ?
C1V C1W 1.404(18) . ?
C1V C1X 1.550(18) . ?
C1W C1Y 1.505(19) . ?
C1X H1XA 0.9600 . ?
C1X H1XB 0.9600 . ?
C1X H1XC 0.9600 . ?
C1Y H1YA 0.9600 . ?
C1Y H1YB 0.9600 . ?
C1Y H1YC 0.9600 . ?
C1Z C26 1.504(16) . ?
C26 H26A 0.9700 . ?
C26 H26B 0.9700 . ?
C28 C2A 1.397(16) . ?
C28 C2B 1.424(16) . ?
C28 N6 1.370(14) . ?
C2A C2C 1.393(16) . ?
C2A N8 1.383(15) . ?
C2B H2B 0.9300 . ?
C2B C2E 1.391(16) . ?
N6 C2H 1.337(15) . ?
C2C H2C 0.9300 . ?
C2C C2D 1.394(16) . ?
N8 H8 0.8600 . ?
N8 C2H 1.331(15) . ?
C2D C2E 1.386(16) . ?
C2D C2F 1.547(16) . ?
C2E C2G 1.539(17) . ?
C2F H2FA 0.9600 . ?
C2F H2FB 0.9600 . ?
C2F H2FC 0.9600 . ?
C2G H2GA 0.9600 . ?
C2G H2GB 0.9600 . ?
C2G H2GC 0.9600 . ?
C2H C2I 1.492(16) . ?
C2I H2IA 0.9700 . ?
C2I H2IB 0.9700 . ?
C21 C22 1.372(17) . ?
C21 C2J 1.401(17) . ?
C21 N9 1.369(16) . ?
C22 C2K 1.391(16) . ?
C22 N10 1.372(15) . ?
C2J H2J 0.9300 . ?
C2J C2M 1.391(18) . ?
N9 H9 0.8600 . ?
N9 C2P 1.357(15) . ?
C2K H2K 0.9300 . ?
C2K C2L 1.371(17) . ?
N10 C2P 1.346(16) . ?
C2L C2M 1.447(18) . ?
C2L C2N 1.493(19) . ?
C2M C2O 1.503(17) . ?
C2N H2NA 0.9600 . ?
C2N H2NB 0.9600 . ?
C2N H2NC 0.9600 . ?
C2O H2OA 0.9600 . ?
C2O H2OB 0.9600 . ?
C2O H2OC 0.9600 . ?
C2P C2Q 1.522(16) . ?
C2Q H2QA 0.9700 . ?
C2Q H2QB 0.9700 . ?
C3 C8 1.372(16) . ?
C3 C13 1.410(17) . ?
C3 N11 1.366(15) . ?
C8 C2R 1.402(16) . ?
C8 N13 1.317(16) . ?
C13 H13 0.9300 . ?
C13 C2T 1.392(17) . ?
N11 C2W 1.287(14) . ?
C2R H2R 0.9300 . ?
C2R C2S 1.422(18) . ?
N13 H13A 0.8600 . ?
N13 C2W 1.347(15) . ?
C2S C2T 1.445(18) . ?
C2S C2U 1.54(2) . ?
C2T C2V 1.543(19) . ?
C2U H2UA 0.9600 . ?
C2U H2UB 0.9600 . ?
C2U H2UC 0.9600 . ?
C2V H2VA 0.9600 . ?
C2V H2VB 0.9600 . ?
C2V H2VC 0.9600 . ?
C2W C2X 1.520(16) . ?
C2X H2XA 0.9700 . ?
C2X H2XB 0.9700 . ?
C2Y C2Z 1.379(16) . ?
C2Y C30 1.398(16) . ?
C2Y N14 1.347(15) . ?
C2Z C32 1.421(17) . ?
C2Z N15 1.317(16) . ?
C30 H30 0.9300 . ?
C30 C3B 1.421(18) . ?
N14 H14 0.8600 . ?
N14 C3E 1.389(15) . ?
C32 H32 0.9300 . ?
C32 C3A 1.437(17) . ?
N15 C3E 1.325(16) . ?
C3A C3B 1.362(17) . ?
C3A C3C 1.531(18) . ?
C3B C3D 1.567(18) . ?
C3C H3CA 0.9600 . ?
C3C H3CB 0.9600 . ?
C3C H3CC 0.9600 . ?
C3D H3DA 0.9600 . ?
C3D H3DB 0.9600 . ?
C3D H3DC 0.9600 . ?
C3E C3F 1.509(17) . ?
C3F H3FA 0.9700 . ?
C3F H3FB 0.9700 . ?
C4 C7 1.389(19) . ?
C4 C3G 1.400(19) . ?
C4 N16 1.415(16) . ?
C7 C3H 1.392(18) . ?
C7 N17 1.341(17) . ?
C3G H3G 0.9300 . ?
C3G C3J 1.434(19) . ?
N16 C3M 1.350(17) . ?
C3H H3H 0.9300 . ?
C3H C3I 1.395(19) . ?
N17 H17 0.8600 . ?
N17 C3M 1.315(16) . ?
C3I C3J 1.38(2) . ?
C3I C3K 1.518(19) . ?
C3J C3L 1.51(2) . ?
C3K H3KA 0.9600 . ?
C3K H3KB 0.9600 . ?
C3K H3KC 0.9600 . ?
C3L H3LA 0.9600 . ?
C3L H3LB 0.9600 . ?
C3L H3LC 0.9600 . ?
C3M C3N 1.531(17) . ?
C3N H3NA 0.9700 . ?
C3N H3NB 0.9700 . ?
C15 C3O 1.370(17) . ?
C15 C3P 1.364(17) . ?
C15 N18 1.375(16) . ?
C3O C3Q 1.411(17) . ?
C3O N19 1.398(16) . ?
C3P H3P 0.9300 . ?
C3P C3S 1.367(18) . ?
N18 H18 0.8600 . ?
N18 C3V 1.335(17) . ?
C3Q H3Q 0.9300 . ?
C3Q C3R 1.449(18) . ?
N19 C3V 1.328(17) . ?
C3R C3S 1.418(19) . ?
C3R C3T 1.540(19) . ?
C3S C3U 1.522(19) . ?
C3T H3TA 0.9600 . ?
C3T H3TB 0.9600 . ?
C3T H3TC 0.9600 . ?
C3U H3UA 0.9600 . ?
C3U H3UB 0.9600 . ?
C3U H3UC 0.9600 . ?
C3V C3W 1.516(16) . ?
C3W H3WA 0.9700 . ?
C3W H3WB 0.9700 . ?
C14 C19 1.383(17) . ?
C14 C25 1.380(17) . ?
C14 N1A 1.379(16) . ?
C19 C39 1.406(16) . ?
C19 N1B 1.366(16) . ?
C25 H25 0.9300 . ?
C25 C3Y 1.405(18) . ?
N1A C41 1.314(16) . ?
C39 H39 0.9300 . ?
C39 C3X 1.398(17) . ?
N1B H1BA 0.8600 . ?
N1B C41 1.347(15) . ?
C3X C3Y 1.390(17) . ?
C3X C3Z 1.529(17) . ?
C3Y C40 1.538(19) . ?
C3Z H3ZA 0.9600 . ?
C3Z H3ZB 0.9600 . ?
C3Z H3ZC 0.9600 . ?
C40 H40A 0.9600 . ?
C40 H40B 0.9600 . ?
C40 H40C 0.9600 . ?
C41 C42 1.500(17) . ?
C42 H42A 0.9700 . ?
C42 H42B 0.9700 . ?
C11 C43 1.375(17) . ?
C11 C44 1.428(17) . ?
C11 N1C 1.362(15) . ?
C43 C46 1.373(16) . ?
C43 N1D 1.420(15) . ?
C44 H44 0.9300 . ?
C44 C4B 1.388(18) . ?
N1C H1C 0.8600 . ?
N1C C4E 1.347(16) . ?
C46 H46 0.9300 . ?
C46 C4A 1.400(18) . ?
N1D C4E 1.304(16) . ?
C4A C4B 1.354(18) . ?
C4A C4C 1.532(19) . ?
C4B C4D 1.597(18) . ?
C4C H4CA 0.9600 . ?
C4C H4CB 0.9600 . ?
C4C H4CC 0.9600 . ?
C4D H4DA 0.9600 . ?
C4D H4DB 0.9600 . ?
C4D H4DC 0.9600 . ?
C4E C4F 1.513(16) . ?
C4F H4FA 0.9700 . ?
C4F H4FB 0.9700 . ?
C12 C36 1.373(17) . ?
C12 C37 1.384(18) . ?
C12 N1E 1.385(15) . ?
C36 C45 1.392(16) . ?
C36 N1F 1.381(16) . ?
C37 H37 0.9300 . ?
C37 C4G 1.422(16) . ?
N1E C4J 1.339(17) . ?
C45 H45 0.9300 . ?
C45 C47 1.418(18) . ?
N1F H1F 0.8600 . ?
N1F C4J 1.358(16) . ?
C47 C4G 1.439(18) . ?
C47 C4H 1.545(18) . ?
C4G C4I 1.436(19) . ?
C4H H4HA 0.9600 . ?
C4H H4HB 0.9600 . ?
C4H H4HC 0.9600 . ?
C4I H4IA 0.9600 . ?
C4I H4IB 0.9600 . ?
C4I H4IC 0.9600 . ?
C4J C4K 1.487(16) . ?
C4K H4KA 0.9700 . ?
C4K H4KB 0.9700 . ?
C4L C4M 1.358(15) . ?
C4L C4N 1.384(15) . ?
C4L N1G 1.377(14) . ?
C4M C4O 1.417(15) . ?
C4M N1H 1.360(14) . ?
C4N H4N 0.9300 . ?
C4N C4Q 1.378(16) . ?
N1G H1G 0.8600 . ?
N1G C4T 1.353(15) . ?
C4O H4O 0.9300 . ?
C4O C4P 1.376(15) . ?
N1H C4T 1.283(15) . ?
C4P C4Q 1.417(16) . ?
C4P C4R 1.551(16) . ?
C4Q C4S 1.532(17) . ?
C4R H4RA 0.9600 . ?
C4R H4RB 0.9600 . ?
C4R H4RC 0.9600 . ?
C4S H4SA 0.9600 . ?
C4S H4SB 0.9600 . ?
C4S H4SC 0.9600 . ?
C4T C4U 1.511(15) . ?
C4U H4UA 0.9700 . ?
C4U H4UB 0.9700 . ?
C4V C4W 1.400(15) . ?
C4V C4X 1.405(15) . ?
C4V N1I 1.344(13) . ?
C4W C4Y 1.397(15) . ?
C4W N1J 1.361(14) . ?
C4X H4X 0.9300 . ?
C4X C50 1.383(15) . ?
N1I C57 1.355(14) . ?
C4Y H4Y 0.9300 . ?
C4Y C4Z 1.428(16) . ?
N1J H1J 0.8600 . ?
N1J C57 1.360(14) . ?
C4Z C50 1.396(16) . ?
C4Z C54 1.513(15) . ?
C50 C55 1.564(16) . ?
C54 H54A 0.9600 . ?
C54 H54B 0.9600 . ?
C54 H54C 0.9600 . ?
C55 H55A 0.9600 . ?
C55 H55B 0.9600 . ?
C55 H55C 0.9600 . ?
C57 C58 1.539(14) . ?
C58 H58A 0.9700 . ?
C58 H58B 0.9700 . ?
C27 C29 1.349(15) . ?
C27 C33 1.399(15) . ?
C27 N12 1.343(15) . ?
C29 C34 1.369(16) . ?
C29 N1K 1.422(14) . ?
C33 H33 0.9300 . ?
C33 C52 1.394(17) . ?
N12 H12 0.8600 . ?
N12 C5A 1.332(14) . ?
C34 H34 0.9300 . ?
C34 C35 1.434(16) . ?
N1K C5A 1.319(15) . ?
C35 C52 1.410(16) . ?
C35 C53 1.525(18) . ?
C52 C59 1.504(17) . ?
C53 H53A 0.9600 . ?
C53 H53B 0.9600 . ?
C53 H53C 0.9600 . ?
C59 H59A 0.9600 . ?
C59 H59B 0.9600 . ?
C59 H59C 0.9600 . ?
C5A C5B 1.523(15) . ?
C5B H5BA 0.9700 . ?
C5B H5BB 0.9700 . ?
C5C C5D 1.395(15) . ?
C5C C5E 1.408(15) . ?
C5C N1L 1.352(15) . ?
C5D C5F 1.388(15) . ?
C5D N1M 1.391(14) . ?
C5E H5E 0.9300 . ?
C5E C5H 1.414(17) . ?
N1L H1L 0.8600 . ?
N1L C5K 1.302(14) . ?
C5F H5F 0.9300 . ?
C5F C5G 1.424(16) . ?
N1M C5K 1.347(15) . ?
C5G C5H 1.424(17) . ?
C5G C5I 1.529(18) . ?
C5H C5J 1.496(17) . ?
C5I H5IA 0.9600 . ?
C5I H5IB 0.9600 . ?
C5I H5IC 0.9600 . ?
C5J H5JA 0.9600 . ?
C5J H5JB 0.9600 . ?
C5J H5JC 0.9600 . ?
C5K C5L 1.518(16) . ?
C5L H5LA 0.9700 . ?
C5L H5LB 0.9700 . ?
C2 C17 1.400(15) . ?
C2 C51 1.369(15) . ?
C2 N1N 1.386(15) . ?
C17 C5M 1.358(16) . ?
C17 N1O 1.372(14) . ?
C51 H51 0.9300 . ?
C51 C5O 1.387(16) . ?
N1N H1N 0.8600 . ?
N1N C5R 1.346(14) . ?
C5M H5M 0.9300 . ?
C5M C5N 1.384(16) . ?
N1O C5R 1.333(14) . ?
C5N C5O 1.411(16) . ?
C5N C5P 1.503(18) . ?
C5O C5Q 1.538(16) . ?
C5P H5PA 0.9600 . ?
C5P H5PB 0.9600 . ?
C5P H5PC 0.9600 . ?
C5Q H5QA 0.9600 . ?
C5Q H5QB 0.9600 . ?
C5Q H5QC 0.9600 . ?
C5R C5S 1.480(15) . ?
C5S H5SA 0.9700 . ?
C5S H5SB 0.9700 . ?
C24 C5T 1.340(16) . ?
C24 C5U 1.392(17) . ?
C24 N1P 1.394(14) . ?
C5T C5V 1.410(15) . ?
C5T N1Q 1.387(14) . ?
C5U H5U 0.9300 . ?
C5U C5X 1.404(16) . ?
N1P C60 1.335(16) . ?
C5V H5V 0.9300 . ?
C5V C5W 1.395(16) . ?
N1Q H1Q 0.8600 . ?
N1Q C60 1.273(15) . ?
C5W C5X 1.435(17) . ?
C5W C5Y 1.550(16) . ?
C5X C5Z 1.514(18) . ?
C5Y H5YA 0.9600 . ?
C5Y H5YB 0.9600 . ?
C5Y H5YC 0.9600 . ?
C5Z H5ZA 0.9600 . ?
C5Z H5ZB 0.9600 . ?
C5Z H5ZC 0.9600 . ?
C60 C61 1.510(15) . ?
C61 H61A 0.9700 . ?
C61 H61B 0.9700 . ?
C62 C63 1.357(15) . ?
C62 C64 1.380(15) . ?
C62 N1R 1.403(13) . ?
C63 C65 1.398(15) . ?
C63 N1S 1.353(14) . ?
C64 H64 0.9300 . ?
C64 C67 1.366(15) . ?
N1R C6A 1.310(14) . ?
C65 H65 0.9300 . ?
C65 C66 1.396(17) . ?
N1S H1S 0.8600 . ?
N1S C6A 1.387(14) . ?
C66 C67 1.407(16) . ?
C66 C68 1.535(17) . ?
C67 C69 1.521(17) . ?
C68 H68A 0.9600 . ?
C68 H68B 0.9600 . ?
C68 H68C 0.9600 . ?
C69 H69A 0.9600 . ?
C69 H69B 0.9600 . ?
C69 H69C 0.9600 . ?
C6A C6B 1.490(14) . ?
C6B H6BA 0.9700 . ?
C6B H6BB 0.9700 . ?
C16 C23 1.381(15) . ?
C16 C6C 1.418(15) . ?
C16 N1T 1.373(15) . ?
C23 C6D 1.376(15) . ?
C23 N1U 1.366(14) . ?
C6C H6C 0.9300 . ?
C6C C6F 1.359(16) . ?
N1T H1TA 0.8600 . ?
N1T C6I 1.366(14) . ?
C6D H6D 0.9300 . ?
C6D C6E 1.398(15) . ?
N1U C6I 1.320(14) . ?
C6E C6F 1.417(16) . ?
C6E C6G 1.492(17) . ?
C6F C6H 1.549(16) . ?
C6G H6GA 0.9600 . ?
C6G H6GB 0.9600 . ?
C6G H6GC 0.9600 . ?
C6H H6HA 0.9600 . ?
C6H H6HB 0.9600 . ?
C6H H6HC 0.9600 . ?
C6I C6J 1.517(15) . ?
C6J H6JA 0.9700 . ?
C6J H6JB 0.9700 . ?
C38 C6K 1.403(17) . ?
C38 C6L 1.357(17) . ?
C38 N1V 1.398(16) . ?
C6K C6M 1.397(17) . ?
C6K N1W 1.326(15) . ?
C6L H6L 0.9300 . ?
C6L C6O 1.395(19) . ?
N1V C6R 1.316(15) . ?
C6M H6M 0.9300 . ?
C6M C6N 1.389(18) . ?
N1W H1W 0.8600 . ?
N1W C6R 1.350(15) . ?
C6N C6O 1.420(19) . ?
C6N C6P 1.537(18) . ?
C6O C6Q 1.53(2) . ?
C6P H6PA 0.9600 . ?
C6P H6PB 0.9600 . ?
C6P H6PC 0.9600 . ?
C6Q H6QA 0.9600 . ?
C6Q H6QB 0.9600 . ?
C6Q H6QC 0.9600 . ?
C6R C6S 1.505(16) . ?
C6S H6SA 0.9700 . ?
C6S H6SB 0.9700 . ?
C10 C31 1.366(14) . ?
C10 C48 1.388(15) . ?
C10 N1X 1.362(14) . ?
C31 C49 1.410(14) . ?
C31 N1Y 1.375(13) . ?
C48 H48 0.9300 . ?
C48 C6T 1.382(15) . ?
N1X C6W 1.328(14) . ?
C49 H49 0.9300 . ?
C49 C56 1.379(15) . ?
N1Y H1Y 0.8600 . ?
N1Y C6W 1.349(13) . ?
C56 C6T 1.439(15) . ?
C56 C6U 1.530(16) . ?
C6T C6V 1.505(16) . ?
C6U H6UA 0.9600 . ?
C6U H6UB 0.9600 . ?
C6U H6UC 0.9600 . ?
C6V H6VA 0.9600 . ?
C6V H6VB 0.9600 . ?
C6V H6VC 0.9600 . ?
C6W C6X 1.474(14) . ?
C6X H6XA 0.9700 . ?
C6X H6XB 0.9700 . ?
C9 C6Y 1.383(15) . ?
C9 C6Z 1.426(15) . ?
C9 N1Z 1.396(14) . ?
C6Y C70 1.428(15) . ?
C6Y N20 1.356(14) . ?
C6Z H6Z 0.9300 . ?
C6Z C72 1.408(15) . ?
N1Z C75 1.338(14) . ?
C70 H70 0.9300 . ?
C70 C71 1.429(15) . ?
N20 H20 0.8600 . ?
N20 C75 1.373(15) . ?
C71 C72 1.390(15) . ?
C71 C73 1.501(16) . ?
C72 C74 1.508(16) . ?
C73 H73A 0.9600 . ?
C73 H73B 0.9600 . ?
C73 H73C 0.9600 . ?
C74 H74A 0.9600 . ?
C74 H74B 0.9600 . ?
C74 H74C 0.9600 . ?
C75 C76 1.521(15) . ?
C76 H76A 0.9700 . ?
C76 H76B 0.9700 . ?
C6 C20 1.366(16) . ?
C6 C77 1.397(16) . ?
C6 N21 1.379(15) . ?
C20 C78 1.380(17) . ?
C20 N22 1.373(15) . ?
C77 H77 0.9300 . ?
C77 C7A 1.408(18) . ?
N21 H21 0.8600 . ?
N21 C7D 1.320(15) . ?
C78 H78 0.9300 . ?
C78 C79 1.431(16) . ?
N22 C7D 1.327(16) . ?
C79 C7A 1.412(18) . ?
C79 C7B 1.528(19) . ?
C7A C7C 1.522(18) . ?
C7B H7BA 0.9600 . ?
C7B H7BB 0.9600 . ?
C7B H7BC 0.9600 . ?
C7C H7CA 0.9600 . ?
C7C H7CB 0.9600 . ?
C7C H7CC 0.9600 . ?
C7D C7E 1.483(16) . ?
C7E H7EA 0.9700 . ?
C7E H7EB 0.9700 . ?
C7F F3 1.317(14) . ?
C7F F4 1.337(14) . ?
C7F F5 1.348(14) . ?
C7F S6 1.825(15) . ?
S6 O7 1.436(10) . ?
S6 O8 1.439(12) . ?
S6 O9 1.440(12) . ?
C7G F1 1.329(16) . ?
C7G F2 1.324(16) . ?
C7G F6 1.347(15) . ?
C7G S1 1.769(18) . ?
S1 O1 1.404(13) . ?
S1 O2 1.388(12) . ?
S1 O3 1.445(15) . ?
C7H F7 1.336(14) . ?
C7H F8 1.334(15) . ?
C7H F9 1.325(15) . ?
C7H S2 1.795(18) . ?
S2 O4 1.417(14) . ?
S2 O5 1.405(11) . ?
S2 O6 1.420(13) . ?
C7I F10 1.343(15) . ?
C7I F11 1.337(14) . ?
C7I F12 1.337(14) . ?
C7I S3 1.800(17) . ?
S3 O10 1.465(12) . ?
S3 O11 1.431(11) . ?
S3 O12 1.454(12) . ?
C7J F13 1.342(17) . ?
C7J F14 1.320(17) . ?
C7J F15 1.331(17) . ?
C7J S4 1.77(2) . ?
S4 O13 1.447(13) . ?
S4 O14 1.433(13) . ?
S4 O15 1.434(14) . ?
C7K F16 1.349(16) . ?
C7K F17 1.342(16) . ?
C7K F18 1.336(16) . ?
C7K S5 1.790(19) . ?
S5 O16 1.377(13) . ?
S5 O17 1.410(13) . ?
S5 O18 1.412(15) . ?
C7L F19 1.303(16) . ?
C7L F1A 1.331(16) . ?
C7L F1B 1.319(17) . ?
C7L S7 1.77(2) . ?
S7 O19 1.437(14) . ?
S7 O1A 1.468(12) . ?
S7 O1B 1.487(13) . ?
C7M F1C 1.317(17) . ?
C7M F1D 1.314(16) . ?
C7M F1E 1.304(16) . ?
C7M S9 1.83(2) . ?
S9 O1C 1.471(15) . ?
S9 O1D 1.444(15) . ?
S9 O1E 1.388(13) . ?
C7N F1F 1.286(18) . ?
C7N F1G 1.297(18) . ?
C7N F1H 1.305(18) . ?
C7N S8 1.79(2) . ?
S8 O1F 1.416(15) . ?
S8 O1G 1.451(14) . ?
S8 O1H 1.439(15) . ?
C7O F1I 1.333(17) . ?
C7O F1J 1.353(17) . ?
C7O F1K 1.350(17) . ?
C7O S10 1.80(2) . ?
S10 O1I 1.487(13) . ?
S10 O1J 1.463(14) . ?
S10 O1K 1.480(14) . ?
C7P F1L 1.351(17) . ?
C7P F1M 1.387(17) . ?
C7P F1N 1.365(17) . ?
C7P S11 1.74(2) . ?
S11 O1L 1.387(14) . ?
S11 O1M 1.446(15) . ?
S11 O1N 1.443(16) . ?
C7R F1R 1.354(17) . ?
C7R F1S 1.297(16) . ?
C7R F1T 1.294(15) . ?
C7R S13 1.705(19) . ?
S13 O1R 1.598(15) . ?
S13 O1S 1.371(12) . ?
S13 O1T 1.404(13) . ?

loop_
_geom_torsion_atom_site_label_1
_geom_torsion_atom_site_label_2
_geom_torsion_atom_site_label_3
_geom_torsion_atom_site_label_4
_geom_torsion
_geom_torsion_site_symmetry_1
_geom_torsion_site_symmetry_2
_geom_torsion_site_symmetry_3
_geom_torsion_site_symmetry_4
_geom_torsion_publ_flag
Ag32 N1K C5A N12 176.9(9) . . . . ?
Ag32 N1K C5A C5B -9.2(18) . . . . ?
Ag32 N1O C5R N1N -162.7(9) . . . . ?
Ag32 N1O C5R C5S 20(2) . . . . ?
Ag31 N1H C4T N1G 169.7(8) . . . . ?
Ag31 N1H C4T C4U -11.7(17) . . . . ?
Ag31 N1P C60 N1Q -150.5(10) . . . . ?
Ag31 N1P C60 C61 37(2) . . . . ?
Ag33 N1I C57 N1J -178.0(8) . . . . ?
Ag33 N1I C57 C58 -6.0(19) . . . . ?
Ag33 N1M C5K N1L -171.4(9) . . . . ?
Ag33 N1M C5K C5L 14(2) . . . . ?
Ag12 N3 C1Z N4 -171.9(9) . . . . ?
Ag12 N3 C1Z C26 2(2) . . . . ?
Ag12 N10 C2P N9 -165.7(10) . . . . ?
Ag12 N10 C2P C2Q 11(2) . . . . ?
Ag11 N7 C1G N5 175.9(9) . . . . ?
Ag11 N7 C1G C1H -8(2) . . . . ?
Ag11 N6 C2H N8 -170.0(9) . . . . ?
Ag11 N6 C2H C2I 7.7(19) . . . . ?
Ag13 N1 C1Q N2 -165.8(9) . . . . ?
Ag13 N1 C1Q C1R 3(2) . . . . ?
Ag13 N11 C2W N13 -163.8(9) . . . . ?
Ag13 N11 C2W C2X 2.1(19) . . . . ?
Ag42 N1V C6R N1W -167.3(9) . . . . ?
Ag42 N1V C6R C6S 14(2) . . . . ?
Ag42 N22 C7D N21 173.8(9) . . . . ?
Ag42 N22 C7D C7E -16.0(19) . . . . ?
Ag43 N1U C6I N1T -163.2(9) . . . . ?
Ag43 N1U C6I C6J 29(2) . . . . ?
Ag43 N1X C6W N1Y 170.4(7) . . . . ?
Ag43 N1X C6W C6X -9.8(17) . . . . ?
Ag41 N1R C6A N1S -168.0(8) . . . . ?
Ag41 N1R C6A C6B 8(2) . . . . ?
Ag41 N1Z C75 N20 -176.5(8) . . . . ?
Ag41 N1Z C75 C76 -3.9(19) . . . . ?
Ag22 N15 C3E N14 -166.3(9) . . . . ?
Ag22 N15 C3E C3F 9(2) . . . . ?
Ag22 N1A C41 N1B 176.1(9) . . . . ?
Ag22 N1A C41 C42 -6(2) . . . . ?
Ag23 N19 C3V N18 -171.0(11) . . . . ?
Ag23 N19 C3V C3W 2(2) . . . . ?
Ag23 N1E C4J N1F -168.0(9) . . . . ?
Ag23 N1E C4J C4K 10(2) . . . . ?
Ag21 N16 C3M N17 -176.2(10) . . . . ?
Ag21 N16 C3M C3N 1(2) . . . . ?
Ag21 N1D C4E N1C -165.7(10) . . . . ?
Ag21 N1D C4E C4F 11(2) . . . . ?
C5 C18 C1B C1C -3.3(17) . . . . ?
C5 C18 N7 Ag11 -176.9(7) . . . . ?
C5 C18 N7 C1G 1.6(12) . . . . ?
C5 C1A C1D C1C 1.3(18) . . . . ?
C5 C1A C1D C1F 175.7(12) . . . . ?
C5 N5 C1G N7 2.2(14) . . . . ?
C5 N5 C1G C1H -174.1(11) . . . . ?
C18 C5 C1A C1D 1.5(12) . . . . ?
C18 C5 N5 C1G -1.1(12) . . . . ?
C18 C1B C1C C1D 6(2) . . . . ?
C18 C1B C1C C1E 179.7(13) . . . . ?
C18 N7 C1G N5 -2.3(14) . . . . ?
C18 N7 C1G C1H 174.0(11) . . . . ?
C1A C5 C18 C1B -0.5(12) . . . . ?
C1A C5 C18 N7 179.5(9) . . . . ?
C1A C5 N5 C1G 179.1(9) . . . . ?
N5 C5 C18 C1B 179.7(11) . . . . ?
N5 C5 C18 N7 -0.3(11) . . . . ?
N5 C5 C1A C1D -178.7(13) . . . . ?
N5 C1G C1H N259 -111.9(14) . . . . ?
C1B C18 N7 Ag11 3.1(17) . . . . ?
C1B C18 N7 C1G -178.4(13) . . . . ?
C1B C1C C1D C1A -5(2) . . . . ?
C1B C1C C1D C1F -179.8(15) . . . . ?
N7 C18 C1B C1C 176.7(12) . . . . ?
N7 C1G C1H N259 72.3(16) . . . . ?
C1E C1C C1D C1A -178.8(13) . . . . ?
C1E C1C C1D C1F 7(2) . . . . ?
C1H N259 C1R C1Q -163.2(11) . . . . ?
C1H N259 C26 C1Z 59.9(15) . . . . ?
C1I C1J C1L C1M -1.1(16) . . . . ?
C1I C1J N2 C1Q 1.2(12) . . . . ?
C1I C1K C1N C1M 6.0(16) . . . . ?
C1I C1K C1N C1P 179.6(10) . . . . ?
C1I N1 C1Q N2 0.0(15) . . . . ?
C1I N1 C1Q C1R 169.1(12) . . . . ?
C1J C1I C1K C1N -3.1(11) . . . . ?
C1J C1I N1 Ag13 167.1(7) . . . . ?
C1J C1I N1 C1Q 0.8(13) . . . . ?
C1J C1L C1M C1N 3.9(18) . . . . ?
C1J C1L C1M C1O 179.0(12) . . . . ?
C1J N2 C1Q N1 -0.8(15) . . . . ?
C1J N2 C1Q C1R -170.4(12) . . . . ?
C1K C1I C1J C1L 0.7(12) . . . . ?
C1K C1I C1J N2 178.2(8) . . . . ?
C1K C1I N1 Ag13 -12.3(14) . . . . ?
C1K C1I N1 C1Q -178.5(10) . . . . ?
N1 C1I C1J C1L -178.6(11) . . . . ?
N1 C1I C1J N2 -1.2(11) . . . . ?
N1 C1I C1K C1N 176.1(12) . . . . ?
N1 C1Q C1R N259 54(2) . . . . ?
C1L C1J N2 C1Q 178.4(12) . . . . ?
C1L C1M C1N C1K -6.5(19) . . . . ?
C1L C1M C1N C1P 179.6(12) . . . . ?
N2 C1J C1L C1M -177.8(11) . . . . ?
N2 C1Q C1R N259 -138.1(14) . . . . ?
C1O C1M C1N C1K 178.5(12) . . . . ?
C1O C1M C1N C1P 4.6(19) . . . . ?
C1R N259 C1H C1G 74.9(14) . . . . ?
C1R N259 C26 C1Z 179.7(11) . . . . ?
C1 C1S C1U C1V 2(2) . . . . ?
C1 C1S N4 C1Z -0.2(14) . . . . ?
C1 C1T C1W C1V 2.7(19) . . . . ?
C1 C1T C1W C1Y -178.8(12) . . . . ?
C1 N3 C1Z N4 -1.7(15) . . . . ?
C1 N3 C1Z C26 172.3(12) . . . . ?
C1S C1 C1T C1W -3.0(12) . . . . ?
C1S C1 N3 Ag12 171.0(8) . . . . ?
C1S C1 N3 C1Z 1.5(12) . . . . ?
C1S C1U C1V C1W -2(2) . . . . ?
C1S C1U C1V C1X 174.5(14) . . . . ?
C1S N4 C1Z N3 1.2(16) . . . . ?
C1S N4 C1Z C26 -173.0(12) . . . . ?
C1T C1 C1S C1U 0.8(14) . . . . ?
C1T C1 C1S N4 178.8(10) . . . . ?
C1T C1 N3 Ag12 -8.5(15) . . . . ?
C1T C1 N3 C1Z -178.0(10) . . . . ?
N3 C1 C1S C1U -178.7(12) . . . . ?
N3 C1 C1S N4 -0.8(12) . . . . ?
N3 C1 C1T C1W 176.4(13) . . . . ?
N3 C1Z C26 N259 62.9(19) . . . . ?
C1U C1S N4 C1Z 177.5(14) . . . . ?
C1U C1V C1W C1T 0(2) . . . . ?
C1U C1V C1W C1Y -178.7(15) . . . . ?
N4 C1S C1U C1V -175.8(14) . . . . ?
N4 C1Z C26 N259 -123.8(14) . . . . ?
C1X C1V C1W C1T -176.5(15) . . . . ?
C1X C1V C1W C1Y 5(2) . . . . ?
C26 N259 C1H C1G -164.5(12) . . . . ?
C26 N259 C1R C1Q 77.7(15) . . . . ?
C28 C2A C2C C2D 3.5(19) . . . . ?
C28 C2A N8 C2H -0.1(13) . . . . ?
C28 C2B C2E C2D -1.3(17) . . . . ?
C28 C2B C2E C2G -176.7(11) . . . . ?
C28 N6 C2H N8 -4.9(14) . . . . ?
C28 N6 C2H C2I 172.8(12) . . . . ?
C2A C28 C2B C2E 0.1(11) . . . . ?
C2A C28 N6 Ag11 171.2(7) . . . . ?
C2A C28 N6 C2H 4.9(12) . . . . ?
C2A C2C C2D C2E -5(2) . . . . ?
C2A C2C C2D C2F 179.3(13) . . . . ?
C2A N8 C2H N6 3.2(15) . . . . ?
C2A N8 C2H C2I -174.5(12) . . . . ?
C2B C28 C2A C2C -1.3(13) . . . . ?
C2B C28 C2A N8 178.1(9) . . . . ?
C2B C28 N6 Ag11 -10.0(14) . . . . ?
C2B C28 N6 C2H -176.3(9) . . . . ?
N6 C28 C2A C2C 177.6(12) . . . . ?
N6 C28 C2A N8 -3.0(11) . . . . ?
N6 C28 C2B C2E -178.6(12) . . . . ?
N6 C2H C2I N191 52.4(19) . . . . ?
C2C C2A N8 C2H 179.3(14) . . . . ?
C2C C2D C2E C2B 4(2) . . . . ?
C2C C2D C2E C2G 179.0(14) . . . . ?
N8 C2A C2C C2D -175.7(14) . . . . ?
N8 C2H C2I N191 -130.2(15) . . . . ?
C2F C2D C2E C2B 179.7(13) . . . . ?
C2F C2D C2E C2G -5(2) . . . . ?
C2I N191 C2Q C2P -169.3(11) . . . . ?
C2I N191 C2X C2W 79.1(14) . . . . ?
C21 C22 C2K C2L 3.7(19) . . . . ?
C21 C22 N10 Ag12 167.8(8) . . . . ?
C21 C22 N10 C2P 0.4(14) . . . . ?
C21 C2J C2M C2L -0.9(19) . . . . ?
C21 C2J C2M C2O -176.7(13) . . . . ?
C21 N9 C2P N10 -1.5(17) . . . . ?
C21 N9 C2P C2Q -177.7(13) . . . . ?
C22 C21 C2J C2M 0.2(12) . . . . ?
C22 C21 N9 C2P 1.6(14) . . . . ?
C22 C2K C2L C2M -4(2) . . . . ?
C22 C2K C2L C2N 179.8(14) . . . . ?
C22 N10 C2P N9 0.7(16) . . . . ?
C22 N10 C2P C2Q 176.9(13) . . . . ?
C2J C21 C22 C2K -1.6(13) . . . . ?
C2J C21 C22 N10 178.6(10) . . . . ?
C2J C21 N9 C2P -178.3(10) . . . . ?
N9 C21 C22 C2K 178.5(13) . . . . ?
N9 C21 C22 N10 -1.3(13) . . . . ?
N9 C21 C2J C2M -179.9(15) . . . . ?
N9 C2P C2Q N191 -121.1(15) . . . . ?
C2K C22 N10 Ag12 -11.9(19) . . . . ?
C2K C22 N10 C2P -179.4(14) . . . . ?
C2K C2L C2M C2J 3(2) . . . . ?
C2K C2L C2M C2O 178.9(14) . . . . ?
N10 C22 C2K C2L -176.5(13) . . . . ?
N10 C2P C2Q N191 63.1(18) . . . . ?
C2N C2L C2M C2J 178.8(15) . . . . ?
C2N C2L C2M C2O -5(2) . . . . ?
C2Q N191 C2I C2H 71.1(16) . . . . ?
C2Q N191 C2X C2W -161.5(11) . . . . ?
C3 C8 C2R C2S 5(2) . . . . ?
C3 C8 N13 C2W -0.6(13) . . . . ?
C3 C13 C2T C2S 5.1(19) . . . . ?
C3 C13 C2T C2V -174.3(11) . . . . ?
C3 N11 C2W N13 2.1(14) . . . . ?
C3 N11 C2W C2X 168.0(11) . . . . ?
C8 C3 C13 C2T -2.4(11) . . . . ?
C8 C3 N11 Ag13 165.1(7) . . . . ?
C8 C3 N11 C2W -2.4(12) . . . . ?
C8 C2R C2S C2T -2(2) . . . . ?
C8 C2R C2S C2U 170.7(15) . . . . ?
C8 N13 C2W N11 -0.9(15) . . . . ?
C8 N13 C2W C2X -167.0(12) . . . . ?
C13 C3 C8 C2R -2.8(14) . . . . ?
C13 C3 C8 N13 179.3(10) . . . . ?
C13 C3 N11 Ag13 -11.9(14) . . . . ?
C13 C3 N11 C2W -179.5(9) . . . . ?
N11 C3 C8 C2R 179.7(13) . . . . ?
N11 C3 C8 N13 1.9(12) . . . . ?
N11 C3 C13 C2T 174.3(13) . . . . ?
N11 C2W C2X N191 62.9(16) . . . . ?
C2R C8 N13 C2W -178.3(14) . . . . ?
C2R C2S C2T C13 -3(2) . . . . ?
C2R C2S C2T C2V 176.8(14) . . . . ?
N13 C8 C2R C2S -177.4(14) . . . . ?
N13 C2W C2X N191 -133.1(13) . . . . ?
C2U C2S C2T C13 -175.3(16) . . . . ?
C2U C2S C2T C2V 4(2) . . . . ?
C2X N191 C2I C2H -168.7(12) . . . . ?
C2X N191 C2Q C2P 72.3(14) . . . . ?
C2Y C2Z C32 C3A -1.4(18) . . . . ?
C2Y C2Z N15 Ag22 165.3(8) . . . . ?
C2Y C2Z N15 C3E -2.7(15) . . . . ?
C2Y C30 C3B C3A -0.6(18) . . . . ?
C2Y C30 C3B C3D 175.3(11) . . . . ?
C2Y N14 C3E N15 0.2(15) . . . . ?
C2Y N14 C3E C3F -175.1(12) . . . . ?
C2Z C2Y C30 C3B 1.3(11) . . . . ?
C2Z C2Y N14 C3E -1.8(12) . . . . ?
C2Z C32 C3A C3B 2(2) . . . . ?
C2Z C32 C3A C3C -178.3(12) . . . . ?
C2Z N15 C3E N14 1.6(16) . . . . ?
C2Z N15 C3E C3F 176.4(14) . . . . ?
C30 C2Y C2Z C32 -0.2(13) . . . . ?
C30 C2Y C2Z N15 -176.2(10) . . . . ?
C30 C2Y N14 C3E 177.1(9) . . . . ?
N14 C2Y C2Z C32 178.7(12) . . . . ?
N14 C2Y C2Z N15 2.8(12) . . . . ?
N14 C2Y C30 C3B -177.5(13) . . . . ?
N14 C3E C3F N178 -115.5(15) . . . . ?
C32 C2Z N15 Ag22 -10(2) . . . . ?
C32 C2Z N15 C3E -178.2(14) . . . . ?
C32 C3A C3B C30 -1(2) . . . . ?
C32 C3A C3B C3D -177.0(14) . . . . ?
N15 C2Z C32 C3A 173.6(14) . . . . ?
N15 C3E C3F N178 70(2) . . . . ?
C3C C3A C3B C30 179.2(13) . . . . ?
C3C C3A C3B C3D 3(2) . . . . ?
C3F N178 C3N C3M -165.2(13) . . . . ?
C3F N178 C3W C3V 66.2(16) . . . . ?
C4 C7 C3H C3I -2(2) . . . . ?
C4 C7 N17 C3M 2.2(16) . . . . ?
C4 C3G C3J C3I 3(2) . . . . ?
C4 C3G C3J C3L 177.5(13) . . . . ?
C4 N16 C3M N17 0.5(17) . . . . ?
C4 N16 C3M C3N 177.2(13) . . . . ?
C7 C4 C3G C3J -2.7(12) . . . . ?
C7 C4 N16 Ag21 177.7(9) . . . . ?
C7 C4 N16 C3M 0.9(13) . . . . ?
C7 C3H C3I C3J 3(3) . . . . ?
C7 C3H C3I C3K -175.9(18) . . . . ?
C7 N17 C3M N16 -1.7(19) . . . . ?
C7 N17 C3M C3N -178.4(14) . . . . ?
C3G C4 C7 C3H 2.2(15) . . . . ?
C3G C4 C7 N17 178.4(11) . . . . ?
C3G C4 N16 Ag21 -2.6(16) . . . . ?
C3G C4 N16 C3M -179.4(10) . . . . ?
N16 C4 C7 C3H -178.1(14) . . . . ?
N16 C4 C7 N17 -1.9(13) . . . . ?
N16 C4 C3G C3J 177.7(14) . . . . ?
N16 C3M C3N N178 69(2) . . . . ?
C3H C7 N17 C3M 177.7(17) . . . . ?
C3H C3I C3J C3G -3(3) . . . . ?
C3H C3I C3J C3L -177.4(17) . . . . ?
N17 C7 C3H C3I -177.0(17) . . . . ?
N17 C3M C3N N178 -114.3(17) . . . . ?
C3K C3I C3J C3G 175.3(17) . . . . ?
C3K C3I C3J C3L 1(3) . . . . ?
C3N N178 C3F C3E 65.6(17) . . . . ?
C3N N178 C3W C3V -175.8(12) . . . . ?
C15 C3O C3Q C3R -2(2) . . . . ?
C15 C3O N19 Ag23 172.7(9) . . . . ?
C15 C3O N19 C3V 2.4(15) . . . . ?
C15 C3P C3S C3R 0(2) . . . . ?
C15 C3P C3S C3U 177.4(14) . . . . ?
C15 N18 C3V N19 -1.3(18) . . . . ?
C15 N18 C3V C3W -174.6(12) . . . . ?
C3O C15 C3P C3S 0.2(13) . . . . ?
C3O C15 N18 C3V 2.7(14) . . . . ?
C3O C3Q C3R C3S 2(2) . . . . ?
C3O C3Q C3R C3T -175.5(14) . . . . ?
C3O N19 C3V N18 -0.6(18) . . . . ?
C3O N19 C3V C3W 172.5(13) . . . . ?
C3P C15 C3O C3Q 0.7(14) . . . . ?
C3P C15 C3O N19 179.6(11) . . . . ?
C3P C15 N18 C3V 179.6(11) . . . . ?
N18 C15 C3O C3Q 177.9(13) . . . . ?
N18 C15 C3O N19 -3.2(13) . . . . ?
N18 C15 C3P C3S -176.2(15) . . . . ?
N18 C3V C3W N178 -132.7(15) . . . . ?
C3Q C3O N19 Ag23 -8(2) . . . . ?
C3Q C3O N19 C3V -178.8(14) . . . . ?
C3Q C3R C3S C3P -1(3) . . . . ?
C3Q C3R C3S C3U -178.5(16) . . . . ?
N19 C3O C3Q C3R 179.6(14) . . . . ?
N19 C3V C3W N178 54.6(19) . . . . ?
C3T C3R C3S C3P 176.1(16) . . . . ?
C3T C3R C3S C3U -1(3) . . . . ?
C3W N178 C3F C3E -178.2(12) . . . . ?
C3W N178 C3N C3M 76.7(16) . . . . ?
C14 C19 C39 C3X 4(2) . . . . ?
C14 C19 N1B C41 -1.6(13) . . . . ?
C14 C25 C3Y C3X 5(2) . . . . ?
C14 C25 C3Y C40 179.3(12) . . . . ?
C14 N1A C41 N1B 1.2(16) . . . . ?
C14 N1A C41 C42 179.2(12) . . . . ?
C19 C14 C25 C3Y -3.4(12) . . . . ?
C19 C14 N1A Ag22 -176.9(9) . . . . ?
C19 C14 N1A C41 -2.2(14) . . . . ?
C19 C39 C3X C3Y -2(2) . . . . ?
C19 C39 C3X C3Z 177.3(14) . . . . ?
C19 N1B C41 N1A 0.3(16) . . . . ?
C19 N1B C41 C42 -177.9(12) . . . . ?
C25 C14 C19 C39 -1.3(13) . . . . ?
C25 C14 C19 N1B -179.1(10) . . . . ?
C25 C14 N1A Ag22 4.9(17) . . . . ?
C25 C14 N1A C41 179.6(10) . . . . ?
N1A C14 C19 C39 -179.8(13) . . . . ?
N1A C14 C19 N1B 2.4(12) . . . . ?
N1A C14 C25 C3Y 174.7(15) . . . . ?
N1A C41 C42 N189 66.2(19) . . . . ?
C39 C19 N1B C41 -179.1(14) . . . . ?
C39 C3X C3Y C25 -3(2) . . . . ?
C39 C3X C3Y C40 -175.8(17) . . . . ?
N1B C19 C39 C3X -178.8(14) . . . . ?
N1B C41 C42 N189 -115.9(14) . . . . ?
C3Z C3X C3Y C25 178.1(15) . . . . ?
C3Z C3X C3Y C40 5(3) . . . . ?
C42 N189 C4F C4E 75.1(16) . . . . ?
C42 N189 C4K C4J -172.8(13) . . . . ?
C11 C43 C46 C4A -2(2) . . . . ?
C11 C43 N1D Ag21 166.2(7) . . . . ?
C11 C43 N1D C4E 2.2(13) . . . . ?
C11 C44 C4B C4A 2(2) . . . . ?
C11 C44 C4B C4D 174.0(12) . . . . ?
C11 N1C C4E N1D 2.5(16) . . . . ?
C11 N1C C4E C4F -174.7(12) . . . . ?
C43 C11 C44 C4B 0.7(12) . . . . ?
C43 C11 N1C C4E -0.9(13) . . . . ?
C43 C46 C4A C4B 4(2) . . . . ?
C43 C46 C4A C4C -176.2(14) . . . . ?
C43 N1D C4E N1C -3.0(16) . . . . ?
C43 N1D C4E C4F 174.1(13) . . . . ?
C44 C11 C43 C46 -0.6(13) . . . . ?
C44 C11 C43 N1D -178.9(9) . . . . ?
C44 C11 N1C C4E 176.9(10) . . . . ?
N1C C11 C43 C46 177.4(13) . . . . ?
N1C C11 C43 N1D -0.8(12) . . . . ?
N1C C11 C44 C4B -176.9(15) . . . . ?
N1C C4E C4F N189 -120.9(16) . . . . ?
C46 C43 N1D Ag21 -12(2) . . . . ?
C46 C43 N1D C4E -175.8(15) . . . . ?
C46 C4A C4B C44 -4(3) . . . . ?
C46 C4A C4B C4D -175.5(16) . . . . ?
N1D C43 C46 C4A 176.1(14) . . . . ?
N1D C4E C4F N189 62.2(19) . . . . ?
C4C C4A C4B C44 176.1(16) . . . . ?
C4C C4A C4B C4D 4(3) . . . . ?
C4F N189 C42 C41 -178.8(12) . . . . ?
C4F N189 C4K C4J 71.2(17) . . . . ?
C12 C36 C45 C47 4.6(18) . . . . ?
C12 C36 N1F C4J -0.9(13) . . . . ?
C12 C37 C4G C47 2.6(17) . . . . ?
C12 C37 C4G C4I -177.9(13) . . . . ?
C12 N1E C4J N1F -1.8(15) . . . . ?
C12 N1E C4J C4K 176.0(12) . . . . ?
C36 C12 C37 C4G -2.1(11) . . . . ?
C36 C12 N1E Ag23 169.2(7) . . . . ?
C36 C12 N1E C4J 1.1(13) . . . . ?
C36 C45 C47 C4G -4(2) . . . . ?
C36 C45 C47 C4H 174.2(14) . . . . ?
C36 N1F C4J N1E 1.7(15) . . . . ?
C36 N1F C4J C4K -176.0(12) . . . . ?
C37 C12 C36 C45 -1.7(13) . . . . ?
C37 C12 C36 N1F 177.6(10) . . . . ?
C37 C12 N1E Ag23 -8.5(14) . . . . ?
C37 C12 N1E C4J -176.5(9) . . . . ?
N1E C12 C36 C45 -179.4(12) . . . . ?
N1E C12 C36 N1F -0.1(12) . . . . ?
N1E C12 C37 C4G 175.2(12) . . . . ?
N1E C4J C4K N189 62.4(19) . . . . ?
C45 C36 N1F C4J 178.3(14) . . . . ?
C45 C47 C4G C37 0(2) . . . . ?
C45 C47 C4G C4I -179.1(15) . . . . ?
N1F C36 C45 C47 -174.5(13) . . . . ?
N1F C4J C4K N189 -120.1(15) . . . . ?
C4H C47 C4G C37 -177.7(14) . . . . ?
C4H C47 C4G C4I 3(2) . . . . ?
C4K N189 C42 C41 66.6(16) . . . . ?
C4K N189 C4F C4E -169.4(13) . . . . ?
C4L C4M C4O C4P 2.3(16) . . . . ?
C4L C4M N1H Ag31 -171.4(7) . . . . ?
C4L C4M N1H C4T 1.7(13) . . . . ?
C4L C4N C4Q C4P 4.0(17) . . . . ?
C4L C4N C4Q C4S -179.6(12) . . . . ?
C4L N1G C4T N1H 4.4(14) . . . . ?
C4L N1G C4T C4U -174.2(10) . . . . ?
C4M C4L C4N C4Q -0.9(12) . . . . ?
C4M C4L N1G C4T -3.1(11) . . . . ?
C4M C4O C4P C4Q 0.9(19) . . . . ?
C4M C4O C4P C4R -178.5(11) . . . . ?
C4M N1H C4T N1G -3.8(14) . . . . ?
C4M N1H C4T C4U 174.8(11) . . . . ?
C4N C4L C4M C4O -2.4(12) . . . . ?
C4N C4L C4M N1H -179.1(9) . . . . ?
C4N C4L N1G C4T 177.0(9) . . . . ?
N1G C4L C4M C4O 177.7(11) . . . . ?
N1G C4L C4M N1H 0.9(11) . . . . ?
N1G C4L C4N C4Q 179.0(13) . . . . ?
N1G C4T C4U N85 -106.4(14) . . . . ?
C4O C4M N1H Ag31 12.3(18) . . . . ?
C4O C4M N1H C4T -174.6(12) . . . . ?
C4O C4P C4Q C4N -4(2) . . . . ?
C4O C4P C4Q C4S 179.7(14) . . . . ?
N1H C4M C4O C4P 178.3(12) . . . . ?
N1H C4T C4U N85 75.2(16) . . . . ?
C4R C4P C4Q C4N 175.3(12) . . . . ?
C4R C4P C4Q C4S -1(2) . . . . ?
C4U N85 C58 C57 -161.1(10) . . . . ?
C4U N85 C5B C5A 74.9(14) . . . . ?
C4V C4W C4Y C4Z 1.8(18) . . . . ?
C4V C4W N1J C57 -0.7(12) . . . . ?
C4V C4X C50 C4Z 3.0(17) . . . . ?
C4V C4X C50 C55 -176.3(9) . . . . ?
C4V N1I C57 N1J -1.9(14) . . . . ?
C4V N1I C57 C58 170.1(11) . . . . ?
C4W C4V C4X C50 -2.3(11) . . . . ?
C4W C4V N1I Ag33 177.6(7) . . . . ?
C4W C4V N1I C57 1.5(12) . . . . ?
C4W C4Y C4Z C50 -1(2) . . . . ?
C4W C4Y C4Z C54 -180.0(12) . . . . ?
C4W N1J C57 N1I 1.6(15) . . . . ?
C4W N1J C57 C58 -170.7(11) . . . . ?
C4X C4V C4W C4Y -0.1(13) . . . . ?
C4X C4V C4W N1J 179.3(9) . . . . ?
C4X C4V N1I Ag33 -2.2(15) . . . . ?
C4X C4V N1I C57 -178.3(9) . . . . ?
N1I C4V C4W C4Y -179.9(12) . . . . ?
N1I C4V C4W N1J -0.5(11) . . . . ?
N1I C4V C4X C50 177.4(12) . . . . ?
N1I C57 C58 N85 59.2(16) . . . . ?
C4Y C4W N1J C57 178.7(13) . . . . ?
C4Y C4Z C50 C4X -1(2) . . . . ?
C4Y C4Z C50 C55 178.1(13) . . . . ?
N1J C4W C4Y C4Z -177.5(12) . . . . ?
N1J C57 C58 N85 -129.6(12) . . . . ?
C54 C4Z C50 C4X 177.6(12) . . . . ?
C54 C4Z C50 C55 -3(2) . . . . ?
C58 N85 C4U C4T 75.8(13) . . . . ?
C58 N85 C5B C5A -165.4(10) . . . . ?
C27 C29 C34 C35 -0.7(17) . . . . ?
C27 C29 N1K Ag32 -176.4(7) . . . . ?
C27 C29 N1K C5A 0.2(12) . . . . ?
C27 C33 C52 C35 1.5(18) . . . . ?
C27 C33 C52 C59 -177.2(12) . . . . ?
C27 N12 C5A N1K -0.9(14) . . . . ?
C27 N12 C5A C5B -174.9(11) . . . . ?
C29 C27 C33 C52 0.2(12) . . . . ?
C29 C27 N12 C5A 1.0(12) . . . . ?
C29 C34 C35 C52 2.4(19) . . . . ?
C29 C34 C35 C53 177.7(13) . . . . ?
C29 N1K C5A N12 0.5(14) . . . . ?
C29 N1K C5A C5B 174.4(11) . . . . ?
C33 C27 C29 C34 -0.6(13) . . . . ?
C33 C27 C29 N1K 178.8(9) . . . . ?
C33 C27 N12 C5A -178.4(9) . . . . ?
N12 C27 C29 C34 180.0(11) . . . . ?
N12 C27 C29 N1K -0.7(11) . . . . ?
N12 C27 C33 C52 179.5(13) . . . . ?
N12 C5A C5B N85 -122.6(13) . . . . ?
C34 C29 N1K Ag32 2.9(18) . . . . ?
C34 C29 N1K C5A 179.5(12) . . . . ?
C34 C35 C52 C33 -3(2) . . . . ?
C34 C35 C52 C59 175.9(14) . . . . ?
N1K C29 C34 C35 -179.9(12) . . . . ?
N1K C5A C5B N85 64.1(16) . . . . ?
C53 C35 C52 C33 -178.1(14) . . . . ?
C53 C35 C52 C59 1(2) . . . . ?
C5B N85 C4U C4T -165.9(11) . . . . ?
C5B N85 C58 C57 80.2(12) . . . . ?
C5C C5D C5F C5G -0.5(17) . . . . ?
C5C C5D N1M Ag33 173.9(6) . . . . ?
C5C C5D N1M C5K 2.0(12) . . . . ?
C5C C5E C5H C5G -2.8(18) . . . . ?
C5C C5E C5H C5J -178.2(12) . . . . ?
C5C N1L C5K N1M 0.5(14) . . . . ?
C5C N1L C5K C5L 175.6(11) . . . . ?
C5D C5C C5E C5H 0.1(11) . . . . ?
C5D C5C N1L C5K 0.9(12) . . . . ?
C5D C5F C5G C5H -2(2) . . . . ?
C5D C5F C5G C5I 177.4(13) . . . . ?
C5D N1M C5K N1L -1.6(14) . . . . ?
C5D N1M C5K C5L -176.5(11) . . . . ?
C5E C5C C5D C5F 1.5(12) . . . . ?
C5E C5C C5D N1M 178.1(9) . . . . ?
C5E C5C N1L C5K -179.0(9) . . . . ?
N1L C5C C5D C5F -178.4(11) . . . . ?
N1L C5C C5D N1M -1.8(11) . . . . ?
N1L C5C C5E C5H 180.0(12) . . . . ?
N1L C5K C5L N224 159.9(12) . . . . ?
C5F C5D N1M Ag33 -10.0(17) . . . . ?
C5F C5D N1M C5K 178.2(12) . . . . ?
C5F C5G C5H C5E 4(2) . . . . ?
C5F C5G C5H C5J 179.3(14) . . . . ?
N1M C5D C5F C5G -176.1(12) . . . . ?
N1M C5K C5L N224 -25.7(18) . . . . ?
C5I C5G C5H C5E -175.7(14) . . . . ?
C5I C5G C5H C5J 0(2) . . . . ?
C5L N224 C5S C5R 164.1(12) . . . . ?
C5L N224 C61 C60 -65.2(16) . . . . ?
C2 C17 C5M C5N 3.9(19) . . . . ?
C2 C17 N1O Ag32 166.1(7) . . . . ?
C2 C17 N1O C5R -2.5(12) . . . . ?
C2 C51 C5O C5N 0.5(17) . . . . ?
C2 C51 C5O C5Q -174.6(10) . . . . ?
C2 N1N C5R N1O -3.5(14) . . . . ?
C2 N1N C5R C5S 173.5(11) . . . . ?
C17 C2 C51 C5O -0.4(11) . . . . ?
C17 C2 N1N C5R 1.8(12) . . . . ?
C17 C5M C5N C5O -4(2) . . . . ?
C17 C5M C5N C5P 174.1(14) . . . . ?
C17 N1O C5R N1N 3.7(14) . . . . ?
C17 N1O C5R C5S -173.2(13) . . . . ?
C51 C2 C17 C5M -1.8(13) . . . . ?
C51 C2 C17 N1O 179.0(9) . . . . ?
C51 C2 N1N C5R -176.6(9) . . . . ?
N1N C2 C17 C5M 179.6(12) . . . . ?
N1N C2 C17 N1O 0.4(11) . . . . ?
N1N C2 C51 C5O 177.8(13) . . . . ?
N1N C5R C5S N224 163.7(12) . . . . ?
C5M C17 N1O Ag32 -12.9(19) . . . . ?
C5M C17 N1O C5R 178.5(14) . . . . ?
C5M C5N C5O C51 2(2) . . . . ?
C5M C5N C5O C5Q 176.5(13) . . . . ?
N1O C17 C5M C5N -177.2(14) . . . . ?
N1O C5R C5S N224 -20(2) . . . . ?
C5P C5N C5O C51 -176.3(13) . . . . ?
C5P C5N C5O C5Q -1(2) . . . . ?
C5S N224 C5L C5K -70.6(15) . . . . ?
C5S N224 C61 C60 175.6(12) . . . . ?
C24 C5T C5V C5W -0.2(18) . . . . ?
C24 C5T N1Q C60 3.1(14) . . . . ?
C24 C5U C5X C5W -2.7(17) . . . . ?
C24 C5U C5X C5Z 173.2(10) . . . . ?
C24 N1P C60 N1Q 2.2(15) . . . . ?
C24 N1P C60 C61 -170.5(12) . . . . ?
C5T C24 C5U C5X 2.5(12) . . . . ?
C5T C24 N1P Ag31 157.9(7) . . . . ?
C5T C24 N1P C60 -0.1(12) . . . . ?
C5T C5V C5W C5X 0.0(19) . . . . ?
C5T C5V C5W C5Y 178.6(12) . . . . ?
C5T N1Q C60 N1P -3.3(16) . . . . ?
C5T N1Q C60 C61 169.4(12) . . . . ?
C5U C24 C5T C5V -1.0(13) . . . . ?
C5U C24 C5T N1Q -179.6(9) . . . . ?
C5U C24 N1P Ag31 -24.4(13) . . . . ?
C5U C24 N1P C60 177.5(10) . . . . ?
N1P C24 C5T C5V 176.9(12) . . . . ?
N1P C24 C5T N1Q -1.7(11) . . . . ?
N1P C24 C5U C5X -175.0(13) . . . . ?
N1P C60 C61 N224 -38(2) . . . . ?
C5V C5T N1Q C60 -175.4(14) . . . . ?
C5V C5W C5X C5U 1(2) . . . . ?
C5V C5W C5X C5Z -174.4(13) . . . . ?
N1Q C5T C5V C5W 178.0(13) . . . . ?
N1Q C60 C61 N224 150.5(14) . . . . ?
C5Y C5W C5X C5U -177.2(13) . . . . ?
C5Y C5W C5X C5Z 7(2) . . . . ?
C61 N224 C5L C5K 171.4(11) . . . . ?
C61 N224 C5S C5R -76.9(15) . . . . ?
C62 C63 C65 C66 1.4(19) . . . . ?
C62 C63 N1S C6A 3.1(12) . . . . ?
C62 C64 C67 C66 0.4(18) . . . . ?
C62 C64 C67 C69 179.0(12) . . . . ?
C62 N1R C6A N1S 4.3(14) . . . . ?
C62 N1R C6A C6B -180.0(13) . . . . ?
C63 C62 C64 C67 -1.1(12) . . . . ?
C63 C62 N1R Ag41 170.8(7) . . . . ?
C63 C62 N1R C6A -2.3(12) . . . . ?
C63 C65 C66 C67 -2(2) . . . . ?
C63 C65 C66 C68 177.9(13) . . . . ?
C63 N1S C6A N1R -4.7(15) . . . . ?
C63 N1S C6A C6B 179.1(12) . . . . ?
C64 C62 C63 C65 0.2(13) . . . . ?
C64 C62 C63 N1S 178.2(9) . . . . ?
C64 C62 N1R Ag41 -7.9(13) . . . . ?
C64 C62 N1R C6A 179.0(9) . . . . ?
N1R C62 C63 C65 -178.7(11) . . . . ?
N1R C62 C63 N1S -0.6(11) . . . . ?
N1R C62 C64 C67 177.5(12) . . . . ?
N1R C6A C6B N56 -21(2) . . . . ?
C65 C63 N1S C6A -179.1(13) . . . . ?
C65 C66 C67 C64 1(2) . . . . ?
C65 C66 C67 C69 -177.4(15) . . . . ?
N1S C63 C65 C66 -176.2(13) . . . . ?
N1S C6A C6B N56 154.1(12) . . . . ?
C68 C66 C67 C64 -178.7(13) . . . . ?
C68 C66 C67 C69 3(2) . . . . ?
C6B N56 C6J C6I -63.9(15) . . . . ?
C6B N56 C6S C6R 172.5(10) . . . . ?
C16 C23 C6D C6E 3.8(18) . . . . ?
C16 C23 N1U Ag43 163.0(7) . . . . ?
C16 C23 N1U C6I -2.7(13) . . . . ?
C16 C6C C6F C6E 1.1(18) . . . . ?
C16 C6C C6F C6H -175.7(11) . . . . ?
C16 N1T C6I N1U 1.7(16) . . . . ?
C16 N1T C6I C6J 171.0(12) . . . . ?
C23 C16 C6C C6F -2.4(12) . . . . ?
C23 C16 N1T C6I -3.3(13) . . . . ?
C23 C6D C6E C6F -5(2) . . . . ?
C23 C6D C6E C6G 175.7(14) . . . . ?
C23 N1U C6I N1T 0.6(16) . . . . ?
C23 N1U C6I C6J -167.5(13) . . . . ?
C6C C16 C23 C6D 0.0(13) . . . . ?
C6C C16 C23 N1U -178.5(9) . . . . ?
C6C C16 N1T C6I 179.4(10) . . . . ?
N1T C16 C23 C6D -177.8(12) . . . . ?
N1T C16 C23 N1U 3.7(12) . . . . ?
N1T C16 C6C C6F 174.6(14) . . . . ?
N1T C6I C6J N56 154.1(13) . . . . ?
C6D C23 N1U Ag43 -15.3(18) . . . . ?
C6D C23 N1U C6I 179.0(13) . . . . ?
C6D C6E C6F C6C 3(2) . . . . ?
C6D C6E C6F C6H 179.4(14) . . . . ?
N1U C23 C6D C6E -178.1(13) . . . . ?
N1U C6I C6J N56 -39(2) . . . . ?
C6G C6E C6F C6C -178.0(14) . . . . ?
C6G C6E C6F C6H -1(2) . . . . ?
C6J N56 C6B C6A 170.6(11) . . . . ?
C6J N56 C6S C6R -66.8(14) . . . . ?
C38 C6K C6M C6N -3(2) . . . . ?
C38 C6K N1W C6R 3.6(13) . . . . ?
C38 C6L C6O C6N -4(2) . . . . ?
C38 C6L C6O C6Q 177.8(16) . . . . ?
C38 N1V C6R N1W 2.6(14) . . . . ?
C38 N1V C6R C6S -176.3(12) . . . . ?
C6K C38 C6L C6O 0.6(14) . . . . ?
C6K C38 N1V Ag42 171.2(7) . . . . ?
C6K C38 N1V C6R -0.3(12) . . . . ?
C6K C6M C6N C6O 0(2) . . . . ?
C6K C6M C6N C6P -171.0(15) . . . . ?
C6K N1W C6R N1V -4.0(15) . . . . ?
C6K N1W C6R C6S 175.0(11) . . . . ?
C6L C38 C6K C6M 2.6(13) . . . . ?
C6L C38 C6K N1W 178.9(10) . . . . ?
C6L C38 N1V Ag42 -9.8(13) . . . . ?
C6L C38 N1V C6R 178.7(9) . . . . ?
N1V C38 C6K C6M -178.3(12) . . . . ?
N1V C38 C6K N1W -2.0(11) . . . . ?
N1V C38 C6L C6O -178.3(15) . . . . ?
N1V C6R C6S N56 -23.3(19) . . . . ?
C6M C6K N1W C6R 179.0(15) . . . . ?
C6M C6N C6O C6L 4(3) . . . . ?
C6M C6N C6O C6Q -178.0(18) . . . . ?
N1W C6K C6M C6N -177.7(15) . . . . ?
N1W C6R C6S N56 157.9(12) . . . . ?
C6P C6N C6O C6L 174.0(16) . . . . ?
C6P C6N C6O C6Q -8(3) . . . . ?
C6S N56 C6B C6A -71.7(14) . . . . ?
C6S N56 C6J C6I 177.5(12) . . . . ?
C10 C31 C49 C56 2.7(17) . . . . ?
C10 C31 N1Y C6W 1.2(11) . . . . ?
C10 C48 C6T C56 3.4(17) . . . . ?
C10 C48 C6T C6V -177.8(11) . . . . ?
C10 N1X C6W N1Y -3.7(13) . . . . ?
C10 N1X C6W C6X 176.1(11) . . . . ?
C31 C10 C48 C6T -1.9(11) . . . . ?
C31 C10 N1X Ag43 -169.3(8) . . . . ?
C31 C10 N1X C6W 4.4(12) . . . . ?
C31 C49 C56 C6T -1.1(19) . . . . ?
C31 C49 C56 C6U 175.3(12) . . . . ?
C31 N1Y C6W N1X 1.5(13) . . . . ?
C31 N1Y C6W C6X -178.3(11) . . . . ?
C48 C10 C31 C49 -1.3(12) . . . . ?
C48 C10 C31 N1Y 178.0(8) . . . . ?
C48 C10 N1X Ag43 9.1(14) . . . . ?
C48 C10 N1X C6W -177.2(9) . . . . ?
N1X C10 C31 C49 177.4(11) . . . . ?
N1X C10 C31 N1Y -3.4(10) . . . . ?
N1X C10 C48 C6T 179.9(12) . . . . ?
N1X C6W C6X N295 69.0(16) . . . . ?
C49 C31 N1Y C6W -179.6(12) . . . . ?
C49 C56 C6T C48 -2(2) . . . . ?
C49 C56 C6T C6V 179.3(13) . . . . ?
N1Y C31 C49 C56 -176.3(12) . . . . ?
N1Y C6W C6X N295 -111.3(13) . . . . ?
C6U C56 C6T C48 -178.3(13) . . . . ?
C6U C56 C6T C6V 3(2) . . . . ?
C6X N295 C76 C75 -162.3(10) . . . . ?
C6X N295 C7E C7D 73.9(15) . . . . ?
C9 C6Y C70 C71 -1.6(16) . . . . ?
C9 C6Y N20 C75 2.7(12) . . . . ?
C9 C6Z C72 C71 3.0(16) . . . . ?
C9 C6Z C72 C74 -179.4(10) . . . . ?
C9 N1Z C75 N20 0.0(14) . . . . ?
C9 N1Z C75 C76 172.7(11) . . . . ?
C6Y C9 C6Z C72 -1.5(10) . . . . ?
C6Y C9 N1Z Ag41 178.2(7) . . . . ?
C6Y C9 N1Z C75 1.7(11) . . . . ?
C6Y C70 C71 C72 3.1(18) . . . . ?
C6Y C70 C71 C73 -178.8(12) . . . . ?
C6Y N20 C75 N1Z -1.7(15) . . . . ?
C6Y N20 C75 C76 -174.6(11) . . . . ?
C6Z C9 C6Y C70 0.9(12) . . . . ?
C6Z C9 C6Y N20 176.4(9) . . . . ?
C6Z C9 N1Z Ag41 -0.9(13) . . . . ?
C6Z C9 N1Z C75 -177.4(9) . . . . ?
N1Z C9 C6Y C70 -178.3(11) . . . . ?
N1Z C9 C6Y N20 -2.8(11) . . . . ?
N1Z C9 C6Z C72 177.5(11) . . . . ?
N1Z C75 C76 N295 62.0(17) . . . . ?
C70 C6Y N20 C75 177.7(13) . . . . ?
C70 C71 C72 C6Z -3.9(19) . . . . ?
C70 C71 C72 C74 178.4(12) . . . . ?
N20 C6Y C70 C71 -176.0(12) . . . . ?
N20 C75 C76 N295 -126.0(13) . . . . ?
C73 C71 C72 C6Z 178.0(12) . . . . ?
C73 C71 C72 C74 0.4(19) . . . . ?
C76 N295 C6X C6W 76.9(14) . . . . ?
C76 N295 C7E C7D -169.0(11) . . . . ?
C6 C20 C78 C79 -3.7(19) . . . . ?
C6 C20 N22 Ag42 -175.3(8) . . . . ?
C6 C20 N22 C7D -3.6(13) . . . . ?
C6 C77 C7A C79 -1.6(18) . . . . ?
C6 C77 C7A C7C 176.6(12) . . . . ?
C6 N21 C7D N22 -0.1(15) . . . . ?
C6 N21 C7D C7E -169.7(12) . . . . ?
C20 C6 C77 C7A 0.9(12) . . . . ?
C20 C6 N21 C7D -2.2(12) . . . . ?
C20 C78 C79 C7A 3(2) . . . . ?
C20 C78 C79 C7B 180.0(14) . . . . ?
C20 N22 C7D N21 2.3(16) . . . . ?
C20 N22 C7D C7E 172.5(12) . . . . ?
C77 C6 C20 C78 1.9(13) . . . . ?
C77 C6 C20 N22 -178.4(10) . . . . ?
C77 C6 N21 C7D -180.0(10) . . . . ?
N21 C6 C20 C78 -176.1(12) . . . . ?
N21 C6 C20 N22 3.6(12) . . . . ?
N21 C6 C77 C7A 178.4(13) . . . . ?
N21 C7D C7E N295 -118.6(15) . . . . ?
C78 C20 N22 Ag42 4(2) . . . . ?
C78 C20 N22 C7D 176.1(14) . . . . ?
C78 C79 C7A C77 0(2) . . . . ?
C78 C79 C7A C7C -178.6(14) . . . . ?
N22 C20 C78 C79 176.6(13) . . . . ?
N22 C7D C7E N295 72.5(17) . . . . ?
C7B C79 C7A C77 -177.3(14) . . . . ?
C7B C79 C7A C7C 4(2) . . . . ?
C7E N295 C6X C6W -164.3(11) . . . . ?
C7E N295 C76 C75 78.4(14) . . . . ?
F3 C7F S6 O7 -58.9(14) . . . . ?
F3 C7F S6 O8 62.2(14) . . . . ?
F3 C7F S6 O9 179.4(13) . . . . ?
F4 C7F S6 O7 176.0(12) . . . . ?
F4 C7F S6 O8 -62.9(13) . . . . ?
F4 C7F S6 O9 54.3(13) . . . . ?
F5 C7F S6 O7 59.0(13) . . . . ?
F5 C7F S6 O8 -179.9(12) . . . . ?
F5 C7F S6 O9 -62.7(13) . . . . ?
F1 C7G S1 O1 -62.9(18) . . . . ?
F1 C7G S1 O2 64.2(17) . . . . ?
F1 C7G S1 O3 -177.0(18) . . . . ?
F2 C7G S1 O1 177.4(17) . . . . ?
F2 C7G S1 O2 -55.5(18) . . . . ?
F2 C7G S1 O3 63.3(19) . . . . ?
F6 C7G S1 O1 57.0(18) . . . . ?
F6 C7G S1 O2 -175.9(15) . . . . ?
F6 C7G S1 O3 -57.1(18) . . . . ?
F7 C7H S2 O4 -58.2(15) . . . . ?
F7 C7H S2 O5 58.0(14) . . . . ?
F7 C7H S2 O6 177.9(14) . . . . ?
F8 C7H S2 O4 -175.0(14) . . . . ?
F8 C7H S2 O5 -58.8(15) . . . . ?
F8 C7H S2 O6 61.1(16) . . . . ?
F9 C7H S2 O4 60.0(16) . . . . ?
F9 C7H S2 O5 176.2(14) . . . . ?
F9 C7H S2 O6 -63.9(16) . . . . ?
F10 C7I S3 O10 -60.1(15) . . . . ?
F10 C7I S3 O11 60.6(14) . . . . ?
F10 C7I S3 O12 178.9(14) . . . . ?
F11 C7I S3 O10 -174.7(12) . . . . ?
F11 C7I S3 O11 -54.0(13) . . . . ?
F11 C7I S3 O12 64.3(13) . . . . ?
F12 C7I S3 O10 63.6(14) . . . . ?
F12 C7I S3 O11 -175.7(12) . . . . ?
F12 C7I S3 O12 -57.5(13) . . . . ?
F13 C7J S4 O13 -57.5(19) . . . . ?
F13 C7J S4 O14 59.1(19) . . . . ?
F13 C7J S4 O15 -174.6(18) . . . . ?
F14 C7J S4 O13 -169(2) . . . . ?
F14 C7J S4 O14 -53(2) . . . . ?
F14 C7J S4 O15 73(2) . . . . ?
F15 C7J S4 O13 64.5(19) . . . . ?
F15 C7J S4 O14 -178.9(16) . . . . ?
F15 C7J S4 O15 -53(2) . . . . ?
F16 C7K S5 O16 -63.0(19) . . . . ?
F16 C7K S5 O17 54.4(18) . . . . ?
F16 C7K S5 O18 173.5(17) . . . . ?
F17 C7K S5 O16 179(2) . . . . ?
F17 C7K S5 O17 -64(2) . . . . ?
F17 C7K S5 O18 55(2) . . . . ?
F18 C7K S5 O16 58.7(18) . . . . ?
F18 C7K S5 O17 176.2(16) . . . . ?
F18 C7K S5 O18 -64.8(18) . . . . ?
F19 C7L S7 O19 -53(2) . . . . ?
F19 C7L S7 O1A 71(2) . . . . ?
F19 C7L S7 O1B -167.8(18) . . . . ?
F1A C7L S7 O19 -177(2) . . . . ?
F1A C7L S7 O1A -53.6(18) . . . . ?
F1A C7L S7 O1B 68.0(18) . . . . ?
F1B C7L S7 O19 68.6(19) . . . . ?
F1B C7L S7 O1A -168.1(15) . . . . ?
F1B C7L S7 O1B -46.6(16) . . . . ?
F1C C7M S9 O1C -55.8(17) . . . . ?
F1C C7M S9 O1D 55.2(18) . . . . ?
F1C C7M S9 O1E -172.9(18) . . . . ?
F1D C7M S9 O1C -170.7(19) . . . . ?
F1D C7M S9 O1D -60(2) . . . . ?
F1D C7M S9 O1E 72(2) . . . . ?
F1E C7M S9 O1C 64.5(19) . . . . ?
F1E C7M S9 O1D 175.5(18) . . . . ?
F1E C7M S9 O1E -53(2) . . . . ?
F1F C7N S8 O1F -63(3) . . . . ?
F1F C7N S8 O1G 57(2) . . . . ?
F1F C7N S8 O1H 179(2) . . . . ?
F1G C7N S8 O1F 180(3) . . . . ?
F1G C7N S8 O1G -60(3) . . . . ?
F1G C7N S8 O1H 62(3) . . . . ?
F1H C7N S8 O1F 59(3) . . . . ?
F1H C7N S8 O1G 179(3) . . . . ?
F1H C7N S8 O1H -59(3) . . . . ?
F1I C7O S10 O1I -58.5(19) . . . . ?
F1I C7O S10 O1J 61(2) . . . . ?
F1I C7O S10 O1K 175.6(19) . . . . ?
F1J C7O S10 O1I -175.2(19) . . . . ?
F1J C7O S10 O1J -56(2) . . . . ?
F1J C7O S10 O1K 59(2) . . . . ?
F1K C7O S10 O1I 61(2) . . . . ?
F1K C7O S10 O1J -180(2) . . . . ?
F1K C7O S10 O1K -65(2) . . . . ?
F1L C7P S11 O1L -67.2(19) . . . . ?
F1L C7P S11 O1M 53(2) . . . . ?
F1L C7P S11 O1N 174(2) . . . . ?
F1M C7P S11 O1L 170.6(15) . . . . ?
F1M C7P S11 O1M -69.5(19) . . . . ?
F1M C7P S11 O1N 51.4(19) . . . . ?
F1N C7P S11 O1L 58.5(18) . . . . ?
F1N C7P S11 O1M 178.4(19) . . . . ?
F1N C7P S11 O1N -60.6(19) . . . . ?
F1R C7R S13 O1R -24.4(17) . . . . ?
F1R C7R S13 O1S 73.6(18) . . . . ?
F1R C7R S13 O1T -124.3(18) . . . . ?
F1S C7R S13 O1R -133(2) . . . . ?
F1S C7R S13 O1S -35(2) . . . . ?
F1S C7R S13 O1T 127(2) . . . . ?
F1T C7R S13 O1R 85(2) . . . . ?
F1T C7R S13 O1S -177.0(18) . . . . ?
F1T C7R S13 O1T -15(2) . . . . ?

loop_
_twin_individual_id
_twin_individual_mass_fraction_refined
1 0.93(3)
2 0.07(3)

loop_
_smtbx_masks_void_nr
_smtbx_masks_void_average_x
_smtbx_masks_void_average_y
_smtbx_masks_void_average_z
_smtbx_masks_void_volume
_smtbx_masks_void_count_electrons
_smtbx_masks_void_content
1 0.035 0.035 0.000 60.4 0.0 ?
2 0.175 -0.175 0.250 2041.9 411.5 ?
3 -0.035 -0.035 0.500 60.4 0.0 ?
4 -0.175 0.175 0.750 2041.9 413.7 ?
5 0.010 0.385 0.089 8.2 0.6 ?
6 -0.016 0.493 0.252 108.4 0.0 ?
7 0.007 0.484 0.502 108.4 0.0 ?
8 -0.007 0.516 0.002 108.4 0.0 ?
9 0.016 0.507 0.752 108.4 0.0 ?
10 -0.010 0.615 0.589 8.2 0.9 ?
11 0.067 0.880 0.925 21.3 0.0 ?
12 0.242 0.758 0.750 888.3 180.4 ?
13 0.258 0.258 0.500 888.3 180.1 ?
14 0.120 0.933 0.575 21.3 0.0 ?
15 0.115 0.130 0.243 9.1 2.9 ?
16 0.325 0.325 0.000 2041.9 412.9 ?
17 0.115 0.510 0.339 8.2 0.8 ?
18 0.130 0.115 0.757 9.1 2.9 ?
19 0.370 0.615 0.493 9.1 2.9 ?
20 0.380 0.433 0.675 21.3 0.0 ?
21 0.385 0.010 0.911 8.2 0.6 ?
22 0.385 0.630 0.007 9.1 2.9 ?
23 0.484 0.007 0.498 108.4 0.0 ?
24 0.433 0.380 0.325 21.3 0.0 ?
25 0.465 0.535 0.250 60.4 0.0 ?
26 0.493 -0.016 0.748 108.4 0.0 ?
27 0.516 -0.007 0.998 108.4 0.0 ?
28 0.507 0.016 0.248 108.4 0.0 ?
29 0.675 0.675 0.500 2041.9 411.7 ?
30 0.535 0.465 0.750 60.4 0.0 ?
31 0.490 0.885 0.161 8.2 0.8 ?
32 0.510 0.115 0.661 8.2 0.6 ?
33 0.567 0.620 0.825 21.3 0.0 ?
34 0.742 0.742 0.000 888.3 180.4 ?
35 0.758 0.242 0.250 888.3 180.0 ?
36 0.620 0.567 0.175 21.3 0.0 ?
37 0.615 -0.010 0.411 8.2 0.7 ?
38 0.615 0.370 0.507 9.1 2.9 ?
39 0.630 0.385 0.993 9.1 2.9 ?
40 0.870 0.885 0.257 9.1 2.9 ?
41 0.880 0.067 0.075 21.3 0.0 ?
42 0.885 0.490 0.839 8.2 0.7 ?
43 0.885 0.870 0.743 9.1 2.9 ?
44 0.933 0.120 0.425 21.3 0.0 ?
